data_7716717
loop_
_publ_author_name
'Bustamante-Fern&#xe1;ndez, Janire'
'Ruiz-Bilbao, Estibaliz'
'Rodr&#xed;guez-Esteban, Corina'
'Gonidec, Mathieu'
'Garc&#xed;a, Jos&#xe9; A'
'Lezama, Luis'
'Guti&#xe9;rrez-Zorrilla, Juan M'
'Oyarzabal, Itziar'
'Artetxe, Be&#xf1;at'

_publ_section_title
;
 Effect of the heteroatom on the magnetic and luminescence properties of
 hybrid lanthanide-substituted Keggin-type polyoxometalates.
;
_journal_issue 32
_journal_name_full 'Dalton transactions (Cambridge, England : 2003)'
_journal_page_first 13330
_journal_page_last 13334
_journal_paper_doi 10.1039/d4dt01379d
_journal_volume 53
_journal_year 2024
_chemical_formula_moiety 'C20 H22 Br2 Ge K3.7 N2 O48.5 Sm W11, 3(O)'
_chemical_formula_sum 'C20 H50 Br2 Ge K5 N2 O57 Sm W11'
_chemical_formula_weight 3831.23
_space_group_IT_number 2
_space_group_name_Hall '-P 1'
_space_group_name_H-M_alt 'P -1'
_symmetry_cell_setting triclinic
_symmetry_Int_Tables_number 2
_symmetry_space_group_name_Hall '-P 1'
_symmetry_space_group_name_H-M 'P -1'
_atom_sites_solution_hydrogens geom
_atom_sites_solution_primary iterative
_audit_creation_date 2024-04-23T10:02:15-00:00
_audit_creation_method 'WinGX routine CIF_UPDATE'
_audit_update_record
;
2024-04-26 deposited with the CCDC.	2024-07-25 downloaded from the CCDC.
;
_cell_angle_alpha 113.2344(11)
_cell_angle_beta 95.5495(10)
_cell_angle_gamma 103.7254(10)
_cell_formula_units_Z 6
_cell_length_a 21.9100(3)
_cell_length_b 24.7934(3)
_cell_length_c 28.5204(4)
_cell_measurement_reflns_used 49517
_cell_measurement_temperature 170.00(10)
_cell_measurement_theta_max 29.949
_cell_measurement_theta_min 1.952
_cell_volume 13512.0(4)
_computing_cell_refinement 'CrysAlisPro 1.171.42.33a (Rigaku OD, 2021)'
_computing_data_collection 'CrysAlisPro 1.171.42.33a (Rigaku OD, 2021)'
_computing_data_reduction 'CrysAlisPro 1.171.42.33a (Rigaku OD, 2021)'
_computing_molecular_graphics 'Olex2 1.5 (Dolomanov et al., 2009)'
_computing_publication_material 'Olex2 1.5 (Dolomanov et al., 2009)'
_computing_structure_refinement 'SHELXL 2018/3 (Sheldrick, 2015)'
_computing_structure_solution 'olex2.solve 1.5 (Bourhis et al., 2015)'
_diffrn_ambient_environment N~2~
_diffrn_ambient_temperature 170.00(10)
_diffrn_detector 'Hybrid Pixel Array Detector'
_diffrn_detector_area_resol_mean 10
_diffrn_detector_type HyPix
_diffrn_measured_fraction_theta_full 0.999
_diffrn_measured_fraction_theta_max 0.814
_diffrn_measurement_device 'four-circle diffractometer'
_diffrn_measurement_device_type 'SuperNova, Dual, Cu at home/near, HyPix'
_diffrn_measurement_method '\w scans'
_diffrn_orient_matrix_type 'CrysAlisPro convention (1999,Acta A55,543-557)'
_diffrn_orient_matrix_UB_11 -0.0248964
_diffrn_orient_matrix_UB_12 0.0121241
_diffrn_orient_matrix_UB_13 0.0094702
_diffrn_orient_matrix_UB_21 -0.0172494
_diffrn_orient_matrix_UB_22 -0.029044
_diffrn_orient_matrix_UB_23 -0.001725
_diffrn_orient_matrix_UB_31 0.0156862
_diffrn_orient_matrix_UB_32 0.0086833
_diffrn_orient_matrix_UB_33 0.0259755
_diffrn_radiation_monochromator mirror
_diffrn_radiation_probe x-ray
_diffrn_radiation_type 'Mo K\a'
_diffrn_radiation_wavelength 0.71073
_diffrn_reflns_av_R_equivalents 0.0635
_diffrn_reflns_av_unetI/netI 0.0978
_diffrn_reflns_Laue_measured_fraction_full 0.999
_diffrn_reflns_Laue_measured_fraction_max 0.814
_diffrn_reflns_limit_h_max 27
_diffrn_reflns_limit_h_min -29
_diffrn_reflns_limit_k_max 33
_diffrn_reflns_limit_k_min -33
_diffrn_reflns_limit_l_max 38
_diffrn_reflns_limit_l_min -37
_diffrn_reflns_number 165635
_diffrn_reflns_point_group_measured_fraction_full 0.999
_diffrn_reflns_point_group_measured_fraction_max 0.814
_diffrn_reflns_theta_full 25.242
_diffrn_reflns_theta_max 29.956
_diffrn_reflns_theta_min 1.863
_diffrn_source 'micro-focus sealed X-ray tube'
_diffrn_source_type 'SuperNova (Mo) X-ray Source'
_exptl_absorpt_coefficient_mu 16.154
_exptl_absorpt_correction_T_max 1
_exptl_absorpt_correction_T_min 0.21885
_exptl_absorpt_correction_type multi-scan
_exptl_absorpt_process_details
;
        CrysAlisPro 1.171.42.33a (Rigaku Oxford Diffraction, 2021)
        Empirical absorption correction using spherical harmonics,
        implemented in SCALE3 ABSPACK scaling algorithm.
;
_exptl_crystal_colour yellow
_exptl_crystal_density_diffrn 2.825
_exptl_crystal_description prism
_exptl_crystal_F_000 10278
_exptl_crystal_size_max 0.28
_exptl_crystal_size_mid 0.229
_exptl_crystal_size_min 0.151
_refine_diff_density_max 6.017
_refine_diff_density_min -4.678
_refine_diff_density_rms 0.393
_refine_ls_extinction_method none
_refine_ls_goodness_of_fit_ref 1.029
_refine_ls_hydrogen_treatment constr
_refine_ls_matrix_type full
_refine_ls_number_parameters 2472
_refine_ls_number_reflns 63917
_refine_ls_number_restraints 25
_refine_ls_restrained_S_all 1.029
_refine_ls_R_factor_all 0.1448
_refine_ls_R_factor_gt 0.0805
_refine_ls_shift/su_max 0.001
_refine_ls_shift/su_mean 0
_refine_ls_structure_factor_coef Fsqd
_refine_ls_weighting_details 'w=1/[\s^2^(Fo^2^)+(0.0819P)^2^+576.3334P] where P=(Fo^2^+2Fc^2^)/3'
_refine_ls_weighting_scheme calc
_refine_ls_wR_factor_gt 0.1874
_refine_ls_wR_factor_ref 0.218
_reflns_Friedel_coverage 0
_reflns_number_gt 37765
_reflns_number_total 63917
_reflns_threshold_expression 'I > 2\s(I)'
_cod_data_source_file d4dt01379d2.cif
_cod_data_source_block b20220091_jb432smdumo_auto
_cod_depositor_comments 'Adding full bibliography for 7716716--7716725.cif.'
_cod_original_cell_volume 13512.0(3)
_cod_database_code 7716717

loop_
_symmetry_equiv_pos_as_xyz
'x, y, z'
'-x, -y, -z'

loop_
_atom_site_label
_atom_site_type_symbol
_atom_site_fract_x
_atom_site_fract_y
_atom_site_fract_z
_atom_site_U_iso_or_equiv
_atom_site_adp_type
_atom_site_occupancy
_atom_site_site_symmetry_order
_atom_site_calc_flag
_atom_site_refinement_flags_posn
_atom_site_refinement_flags_adp
_atom_site_refinement_flags_occupancy
_atom_site_disorder_assembly
_atom_site_disorder_group
W2A W 0.30489(4) -0.04494(4) 0.19471(3) 0.03471(19) Uani 1 1 d . . . . .
W3A W 0.30054(5) -0.06509(4) 0.30226(3) 0.0422(2) Uani 1 1 d . . . . .
W4A W 0.07054(5) -0.08243(4) 0.28640(4) 0.0499(2) Uani 1 1 d . . . . .
W5A W 0.07395(4) -0.06002(4) 0.16735(3) 0.0407(2) Uani 1 1 d . . . . .
W6A W 0.20203(5) 0.04122(4) 0.16058(3) 0.0392(2) Uani 1 1 d . . . . .
W7A W 0.34026(4) 0.12690(4) 0.27280(4) 0.0409(2) Uani 1 1 d . . . . .
W8A W 0.33704(5) 0.10632(4) 0.38192(4) 0.0484(2) Uani 1 1 d . . . . .
W9A W 0.19380(6) -0.00083(5) 0.38996(4) 0.0558(3) Uani 1 1 d . . . . .
W10A W 0.09817(6) 0.07189(5) 0.35784(4) 0.0587(3) Uani 1 1 d . . . . .
W11A W 0.10338(5) 0.09506(4) 0.23682(4) 0.0488(2) Uani 1 1 d . . . . .
W12A W 0.24260(5) 0.18112(4) 0.35057(4) 0.0494(2) Uani 1 1 d . . . . .
W2B W 0.23093(4) 0.50951(4) 0.35656(3) 0.02863(17) Uani 1 1 d . . . . .
W3B W 0.28380(4) 0.65300(4) 0.37155(3) 0.03054(17) Uani 1 1 d . . . . .
W4B W 0.40622(4) 0.59352(4) 0.23186(3) 0.03608(19) Uani 1 1 d . . . . .
W5B W 0.34716(4) 0.43534(4) 0.21699(3) 0.03538(19) Uani 1 1 d . . . . .
W6B W 0.33838(4) 0.40846(4) 0.32270(3) 0.03080(17) Uani 1 1 d . . . . .
W7B W 0.37918(4) 0.53876(3) 0.45431(3) 0.02799(16) Uani 1 1 d . . . . .
W8B W 0.43385(4) 0.68310(4) 0.46770(3) 0.03302(18) Uani 1 1 d . . . . .
W9B W 0.44905(4) 0.71214(4) 0.35145(3) 0.0376(2) Uani 1 1 d . . . . .
W10B W 0.54284(4) 0.62056(4) 0.31680(3) 0.0391(2) Uani 1 1 d . . . . .
W11B W 0.48323(4) 0.45910(4) 0.30070(3) 0.03499(19) Uani 1 1 d . . . . .
W12B W 0.52640(4) 0.58898(4) 0.43321(3) 0.03223(18) Uani 1 1 d . . . . .
W3C W 0.76498(5) 0.15031(4) 0.11763(4) 0.0539(3) Uani 1 1 d . . . . .
W2C W 0.89496(5) 0.23819(5) 0.21018(4) 0.0487(2) Uani 1 1 d . . . . .
W5C W 0.81137(4) 0.41731(4) 0.26425(3) 0.0389(2) Uani 1 1 d . . . . .
W4C W 0.66786(4) 0.31872(4) 0.16165(4) 0.0414(2) Uani 1 1 d . . . . .
W9C W 0.60457(5) 0.17182(5) 0.13987(5) 0.0632(3) Uani 1 1 d . . . . .
W8C W 0.68415(7) 0.10655(6) 0.21449(6) 0.0846(5) Uani 1 1 d . . . . .
W7C W 0.81536(7) 0.19579(7) 0.30817(6) 0.0784(4) Uani 1 1 d . . . . .
W6C W 0.88129(5) 0.35959(6) 0.33588(4) 0.0556(3) Uani 1 1 d . . . . .
W11C W 0.73933(5) 0.38304(6) 0.35402(4) 0.0551(3) Uani 1 1 d . . . . .
W10C W 0.59269(5) 0.28456(5) 0.25037(4) 0.0539(3) Uani 1 1 d . . . . .
W12C W 0.67214(7) 0.21761(7) 0.32631(6) 0.0799(4) Uani 1 1 d . . . . .
Sm1A Sm 0.16675(5) -0.17587(5) 0.18534(4) 0.0350(2) Uani 1 1 d . . . . .
Sm1B Sm 0.21850(5) 0.53101(5) 0.23255(4) 0.0313(2) Uani 1 1 d . . . . .
Sm1C Sm 0.83985(5) 0.30823(5) 0.12502(4) 0.0361(2) Uani 1 1 d . . . . .
Br1A Br 0.2125(2) -0.49719(14) 0.01674(10) 0.0966(13) Uani 1 1 d . . . . .
Br2A Br -0.08708(17) -0.34584(18) 0.29782(17) 0.0967(12) Uani 1 1 d . . . . .
Br1B Br 0.13427(16) 0.19969(13) 0.00026(10) 0.0683(8) Uani 1 1 d . . . . .
Br2B Br -0.11350(15) 0.5455(2) 0.11458(18) 0.1133(17) Uani 1 1 d . . . . .
Br1C Br 0.5844(2) 0.3523(2) -0.05917(14) 0.1004(13) Uani 1 1 d . . . . .
Br2C Br 1.09235(13) 0.33458(13) -0.05170(9) 0.0653(8) Uani 1 1 d . . . . .
Ge1A Ge 0.20539(10) 0.01789(9) 0.27491(8) 0.0305(4) Uani 1 1 d . . . . .
Ge1B Ge 0.38671(9) 0.56189(8) 0.34037(7) 0.0226(4) Uani 1 1 d . . . . .
Ge1C Ge 0.74746(11) 0.26067(11) 0.23453(9) 0.0422(5) Uani 1 1 d . . . . .
K1 K 0.3292(3) 0.3722(2) 0.43930(18) 0.0468(12) Uani 1 1 d . . . . .
K2 K 0.4335(3) 0.2985(2) 0.33446(19) 0.0461(11) Uani 1 1 d . . . . .
K3 K 0.5991(3) 0.4456(4) 0.3940(3) 0.084(2) Uani 1 1 d . . . . .
K4 K 0.5108(5) 0.1225(4) 0.2343(5) 0.142(4) Uani 1 1 d . . . . .
K5 K 0.2433(6) 0.2271(6) 0.2390(4) 0.103(4) Uani 0.7 1 d . . P . .
K6 K 0.4261(7) 0.1949(7) 0.1614(6) 0.108(5) Uani 0.6 1 d . . P . .
K7 K 0.5250(9) 0.4913(8) 0.1818(6) 0.156(6) Uani 0.8 1 d . . P . .
K8 K 0.6764(10) 0.2230(8) 0.4831(6) 0.189(8) Uani 0.8 1 d . . P . .
K9 K 0.4862(12) 0.3371(13) 0.1619(9) 0.124(9) Uani 0.4 1 d . . P . .
K10 K 0.8185(7) 0.3207(8) 0.4441(4) 0.142(5) Uani 0.8 1 d . . P . .
K11 K 0.6044(8) 0.7671(7) 0.4592(6) 0.124(6) Uani 0.6 1 d . . P . .
K12 K -0.0581(11) -0.0093(11) 0.2456(8) 0.131(7) Uani 0.5 1 d . . P . .
K13 K 0.6405(13) 0.4646(12) 0.2491(10) 0.153(8) Uani 0.5 1 d . U P . .
K14 K 0.9972(15) 0.1556(14) 0.1210(11) 0.143(10) Uani 0.4 1 d . . P . .
K15 K 0.845(2) 0.0610(16) 0.1806(17) 0.201(18) Uani 0.4 1 d . . P . .
K16 K 0.6982(18) 0.6442(17) 0.4143(14) 0.132(11) Uani 0.3 1 d . U P . .
K17 K 0.026(3) 0.260(3) 0.327(2) 0.22(2) Uani 0.3 1 d . U P . .
O2A O 0.3639(7) -0.0464(6) 0.1580(6) 0.043(4) Uani 1 1 d . . . . .
O3A O 0.3562(8) -0.0767(8) 0.3416(6) 0.057(4) Uani 1 1 d . . . . .
O4A O 0.0013(8) -0.1363(7) 0.2801(7) 0.061(5) Uani 1 1 d . . . . .
O5A O 0.0047(7) -0.1052(7) 0.1201(6) 0.051(4) Uani 1 1 d . . . . .
O6A O 0.2224(8) 0.0541(7) 0.1081(6) 0.050(4) Uani 1 1 d . . . . .
O7A O 0.4036(8) 0.1689(7) 0.2585(7) 0.060(5) Uani 1 1 d . . . . .
O8A O 0.3972(8) 0.1339(8) 0.4364(7) 0.061(5) Uani 1 1 d . . . . .
O9A O 0.2088(10) -0.0096(8) 0.4466(7) 0.078(6) Uani 1 1 d . . . . .
O10A O 0.0535(9) 0.1143(9) 0.3955(8) 0.079(6) Uani 1 1 d . . . . .
O11A O 0.0599(8) 0.1436(8) 0.2358(7) 0.065(5) Uani 1 1 d . . . . .
O12A O 0.2392(9) 0.2554(7) 0.3843(7) 0.063(5) Uani 1 1 d . . . . .
O13A O 0.2528(6) -0.1215(6) 0.1598(5) 0.037(3) Uani 1 1 d . . . . .
O14A O 0.3493(6) -0.0568(6) 0.2505(5) 0.034(3) Uani 1 1 d . . . . .
O15A O 0.2517(7) -0.1418(6) 0.2613(5) 0.040(3) Uani 1 1 d . . . . .
O16A O 0.1186(7) -0.1256(6) 0.2543(5) 0.045(4) Uani 1 1 d . . . . .
O17A O 0.1216(6) -0.1100(6) 0.1618(5) 0.033(3) Uani 1 1 d . . . . .
O18A O 0.2488(6) -0.0116(5) 0.1640(5) 0.031(3) Uani 1 1 d . . . . .
O19A O 0.3435(6) 0.0484(6) 0.2431(5) 0.038(3) Uani 1 1 d . . . . .
O20A O 0.3403(7) 0.0289(6) 0.3431(6) 0.050(4) Uani 1 1 d . . . . .
O21A O 0.2404(9) -0.0477(7) 0.3461(6) 0.056(5) Uani 1 1 d . . . . .
O22A O 0.0500(7) -0.0629(7) 0.2295(6) 0.049(4) Uani 1 1 d . . . . .
O23A O 0.1232(7) -0.0234(6) 0.1268(5) 0.038(3) Uani 1 1 d . . . . .
O24A O 0.2715(7) 0.1043(6) 0.2167(5) 0.043(4) Uani 1 1 d . . . . .
O25A O 0.3844(7) 0.1400(6) 0.3407(6) 0.047(4) Uani 1 1 d . . . . .
O26A O 0.2642(8) 0.0692(7) 0.4029(6) 0.052(4) Uani 1 1 d . . . . .
O27A O 0.1161(8) -0.0667(7) 0.3559(6) 0.057(4) Uani 1 1 d . . . . .
O28A O 0.0409(9) -0.0069(8) 0.3285(7) 0.066(5) Uani 1 1 d . . . . .
O29A O 0.0472(8) 0.0201(7) 0.1915(7) 0.055(4) Uani 1 1 d . . . . .
O30A O 0.1512(8) 0.0971(6) 0.1834(6) 0.049(4) Uani 1 1 d . . . . .
O31A O 0.3081(7) 0.1938(6) 0.3131(6) 0.042(4) Uani 1 1 d . . . . .
O32A O 0.3052(8) 0.1782(7) 0.3992(6) 0.055(4) Uani 1 1 d . . . . .
O33A O 0.1427(9) 0.0537(7) 0.4102(6) 0.063(5) Uani 1 1 d . . . . .
O34A O 0.0788(7) 0.0765(7) 0.2932(6) 0.051(4) Uani 1 1 d . . . . .
O35A O 0.1820(7) 0.1531(6) 0.2880(6) 0.046(4) Uani 1 1 d . . . . .
O36A O 0.1778(9) 0.1356(7) 0.3714(6) 0.058(5) Uani 1 1 d . . . . .
O37A O 0.2417(6) -0.0395(6) 0.2515(5) 0.030(3) Uani 1 1 d . . . . .
O38A O 0.1556(7) 0.0052(6) 0.3162(5) 0.042(4) Uani 1 1 d . . . . .
O39A O 0.1589(7) 0.0224(6) 0.2245(5) 0.038(3) Uani 1 1 d . . . . .
O40A O 0.2641(7) 0.0897(6) 0.3118(5) 0.038(3) Uani 1 1 d . U . . .
O2B O 0.1734(7) 0.4748(7) 0.3829(5) 0.041(3) Uani 1 1 d . . . . .
O3B O 0.2600(7) 0.7166(7) 0.4063(5) 0.040(3) Uani 1 1 d . . . . .
O4B O 0.4080(8) 0.5955(8) 0.1714(5) 0.048(4) Uani 1 1 d . . . . .
O5B O 0.3280(8) 0.3831(7) 0.1512(5) 0.052(4) Uani 1 1 d . . . . .
O6B O 0.3071(8) 0.3415(6) 0.3287(5) 0.045(4) Uani 1 1 d . . . . .
O7B O 0.3600(6) 0.5114(6) 0.4996(5) 0.032(3) Uani 1 1 d . . . . .
O8B O 0.4479(8) 0.7510(6) 0.5222(5) 0.047(4) Uani 1 1 d D . . . .
O9B O 0.4655(8) 0.7883(7) 0.3677(6) 0.047(4) Uani 1 1 d . . . . .
O10B O 0.6235(8) 0.6370(7) 0.3139(6) 0.052(4) Uani 1 1 d . . . . .
O11B O 0.5444(8) 0.4264(8) 0.2935(6) 0.051(4) Uani 1 1 d . . . . .
O12B O 0.6006(7) 0.5949(7) 0.4640(5) 0.042(3) Uani 1 1 d . . . . .
O13B O 0.1851(6) 0.4923(6) 0.2955(5) 0.034(3) Uani 1 1 d . . . . .
O14B O 0.2284(6) 0.5945(6) 0.3904(5) 0.033(3) Uani 1 1 d . . . . .
O15B O 0.2384(7) 0.6277(6) 0.3079(5) 0.034(3) Uani 1 1 d . . . . .
O16B O 0.3266(7) 0.5856(6) 0.2376(5) 0.038(3) Uani 1 1 d . . . . .
O17B O 0.2813(7) 0.4640(6) 0.2266(5) 0.036(3) Uani 1 1 d . . . . .
O18B O 0.2721(6) 0.4456(5) 0.3297(5) 0.030(3) Uani 1 1 d . . . . .
O19B O 0.3017(6) 0.5376(5) 0.4225(4) 0.028(3) Uani 1 1 d . . . . .
O20B O 0.3522(7) 0.6690(6) 0.4348(5) 0.034(3) Uani 1 1 d . . . . .
O21B O 0.3608(6) 0.6923(6) 0.3546(5) 0.037(3) Uani 1 1 d . . . . .
O22B O 0.3978(6) 0.5104(7) 0.2154(5) 0.038(3) Uani 1 1 d . . . . .
O23B O 0.3186(7) 0.3793(6) 0.2489(4) 0.037(3) Uani 1 1 d . . . . .
O24B O 0.3736(6) 0.4632(6) 0.3948(4) 0.030(3) Uani 1 1 d . . . . .
O25B O 0.4020(7) 0.6265(6) 0.4981(5) 0.035(3) Uani 1 1 d . . . . .
O26B O 0.4661(7) 0.7118(6) 0.4190(5) 0.038(3) Uani 1 1 d . . . . .
O27B O 0.4316(7) 0.6834(6) 0.2781(5) 0.035(3) Uani 1 1 d . . . . .
O28B O 0.5047(7) 0.6081(7) 0.2516(6) 0.045(4) Uani 1 1 d . . . . .
O29B O 0.4360(7) 0.4206(7) 0.2321(5) 0.043(4) Uani 1 1 d . . . . .
O30B O 0.4238(7) 0.4032(6) 0.3178(5) 0.036(3) Uani 1 1 d . . . . .
O31B O 0.4723(6) 0.5499(6) 0.4663(5) 0.030(3) Uani 1 1 d . . . . .
O32B O 0.5176(6) 0.6662(6) 0.4787(5) 0.032(3) Uani 1 1 d . . . . .
O33B O 0.5342(7) 0.7016(7) 0.3461(6) 0.047(4) Uani 1 1 d . . . . .
O34B O 0.5206(7) 0.5335(7) 0.2947(5) 0.039(3) Uani 1 1 d . . . . .
O35B O 0.5065(6) 0.5111(6) 0.3762(4) 0.032(3) Uani 1 1 d . . . . .
O36B O 0.5474(6) 0.6233(6) 0.3857(5) 0.037(3) Uani 1 1 d . . . . .
O37B O 0.3091(6) 0.5659(5) 0.3359(4) 0.025(3) Uani 1 1 d . . . . .
O38B O 0.4327(6) 0.6081(6) 0.3172(5) 0.030(3) Uani 1 1 d . . . . .
O39B O 0.3894(7) 0.4876(6) 0.3049(5) 0.034(3) Uani 1 1 d . . . . .
O40B O 0.4243(5) 0.5858(6) 0.4052(4) 0.025(3) Uani 1 1 d . . . . .
O3C O 0.7490(9) 0.0760(8) 0.0675(8) 0.071(5) Uani 1 1 d . . . . .
O2C O 0.9672(10) 0.2259(8) 0.2227(7) 0.066(5) Uani 1 1 d . . . . .
O5C O 0.8320(7) 0.4917(6) 0.2686(6) 0.046(4) Uani 1 1 d . . . . .
O4C O 0.6413(7) 0.3581(7) 0.1307(6) 0.047(4) Uani 1 1 d . . . . .
O9C O 0.5455(10) 0.1145(9) 0.0899(8) 0.084(6) Uani 1 1 d . . . . .
O8C O 0.6484(12) 0.0277(9) 0.1892(10) 0.103(8) Uani 1 1 d . . . . .
O7C O 0.8680(13) 0.1784(13) 0.3451(10) 0.114(9) Uani 1 1 d . . . . .
O6C O 0.9525(10) 0.3921(10) 0.3800(7) 0.077(6) Uani 1 1 d . . . . .
O11C O 0.7168(9) 0.4259(10) 0.4093(7) 0.073(6) Uani 1 1 d . . . . .
O10C O 0.5242(8) 0.2961(8) 0.2723(7) 0.064(5) Uani 1 1 d . . . . .
O12C O 0.6293(11) 0.2149(12) 0.3743(9) 0.099(8) Uani 1 1 d . . . . .
O15C O 0.7917(7) 0.1962(6) 0.0849(6) 0.045(4) Uani 1 1 d . . . . .
O14C O 0.8502(10) 0.1602(7) 0.1515(7) 0.064(5) Uani 1 1 d . . . . .
O13C O 0.9121(7) 0.2818(6) 0.1751(5) 0.040(3) Uani 1 1 d . . . . .
O17C O 0.8434(6) 0.3756(6) 0.2125(5) 0.034(3) Uani 1 1 d . . . . .
O16C O 0.7311(6) 0.2984(7) 0.1332(5) 0.042(4) Uani 1 1 d . . . . .
O21C O 0.6800(8) 0.1618(7) 0.1163(7) 0.061(5) Uani 1 1 d . . . . .
O20C O 0.7368(9) 0.1156(7) 0.1702(8) 0.070(6) Uani 1 1 d . . . . .
O19C O 0.8542(9) 0.1969(9) 0.2557(7) 0.061(5) Uani 1 1 d . . . . .
O18C O 0.9021(7) 0.3110(7) 0.2740(6) 0.048(4) Uani 1 1 d . . . . .
O23C O 0.7248(7) 0.3840(6) 0.2240(5) 0.041(3) Uani 1 1 d . . . . .
O22C O 0.6065(7) 0.2358(7) 0.1193(6) 0.056(5) Uani 1 1 d . . . . .
O27C O 0.6242(10) 0.1321(8) 0.1829(9) 0.080(6) Uani 1 1 d . . . . .
O26C O 0.7577(10) 0.1156(8) 0.2634(9) 0.083(7) Uani 1 1 d . . . . .
O25C O 0.8468(10) 0.2832(13) 0.3423(7) 0.095(8) Uani 1 1 d . . . . .
O24C O 0.8815(8) 0.4246(7) 0.3156(6) 0.049(4) Uani 1 1 d . . . . .
O30C O 0.7689(7) 0.4401(7) 0.3282(5) 0.046(4) Uani 1 1 d . . . . .
O29C O 0.6000(7) 0.3253(7) 0.2079(6) 0.049(4) Uani 1 1 d . . . . .
O28C O 0.5533(9) 0.2062(7) 0.1888(7) 0.063(5) Uani 1 1 d . . . . .
O33C O 0.6429(11) 0.1332(9) 0.2754(9) 0.089(7) Uani 1 1 d . . . . .
O32C O 0.7477(10) 0.2070(11) 0.3514(8) 0.086(7) Uani 1 1 d . . . . .
O31C O 0.8269(9) 0.3929(9) 0.3832(6) 0.064(5) Uani 1 1 d . . . . .
O35C O 0.6596(8) 0.3501(8) 0.3050(6) 0.053(4) Uani 1 1 d . . . . .
O34C O 0.6158(8) 0.2348(8) 0.2846(7) 0.065(5) Uani 1 1 d . . . . .
O36C O 0.7179(9) 0.3009(10) 0.3551(6) 0.073(6) Uani 1 1 d . . . . .
O37C O 0.7941(7) 0.2393(7) 0.1893(6) 0.046(4) Uani 1 1 d . . . . .
O39C O 0.7831(7) 0.3339(7) 0.2834(6) 0.047(4) Uani 1 1 d . . . . .
O40C O 0.6742(7) 0.2596(7) 0.2055(6) 0.044(4) Uani 1 1 d . . . . .
O38C O 0.7328(8) 0.2106(8) 0.2645(7) 0.061(5) Uani 1 1 d . . . . .
O1LA O 0.1344(7) -0.2455(6) 0.0933(6) 0.044(4) Uani 1 1 d . . . . .
O2LA O 0.2383(6) -0.2365(6) 0.1617(5) 0.036(3) Uani 1 1 d . . . . .
O3LA O 0.1367(7) -0.2519(6) 0.2151(5) 0.039(3) Uani 1 1 d . . . . .
O4LA O 0.0479(7) -0.2240(7) 0.1577(6) 0.050(4) Uani 1 1 d . . . . .
O1LB O 0.2437(8) 0.4928(7) 0.1425(5) 0.042(4) Uani 1 1 d . . . . .
O2LB O 0.1421(7) 0.4368(6) 0.1778(5) 0.037(3) Uani 1 1 d . . . . .
O3LB O 0.1170(6) 0.5470(6) 0.2466(5) 0.034(3) Uani 1 1 d . . . . .
O4LB O 0.1876(7) 0.5871(6) 0.1852(5) 0.037(3) Uani 1 1 d . . . . .
O1LC O 0.8137(8) 0.4032(7) 0.1257(6) 0.049(4) Uani 1 1 d . . . . .
O2LC O 0.7935(7) 0.2875(6) 0.0404(5) 0.040(3) Uani 1 1 d . . . . .
O3LC O 0.9068(7) 0.2632(6) 0.0713(5) 0.037(3) Uani 1 1 d . . . . .
O4LC O 0.9355(7) 0.3876(6) 0.1333(5) 0.036(3) Uani 1 1 d . . . . .
O1W O 0.4019(8) 0.2888(7) 0.4227(6) 0.049(4) Uiso 1 1 d . . . . .
O2W O 0.4770(8) 0.4189(7) 0.4268(6) 0.048(4) Uiso 1 1 d . . . . .
O3W O 0.3752(10) 0.2706(9) 0.2285(8) 0.053(5) Uiso 0.8 1 d . . P . .
O4W O 0.5629(13) 0.3262(12) 0.3906(9) 0.032(6) Uiso 0.5 1 d . . P . .
O5W O 0.2091(12) 0.3832(11) 0.4072(9) 0.086(7) Uiso 0.9 1 d . . P . .
O6W O 0.3282(11) 0.1614(10) 0.1554(8) 0.051(6) Uiso 0.7 1 d . . P . .
O7W O 0.478(2) 0.0562(18) 0.2956(15) 0.099(12) Uiso 0.6 1 d . . P . .
O8W O 0.138(2) 0.2731(19) 0.3211(16) 0.103(13) Uiso 0.6 1 d . . P . .
O9W O 0.236(2) 0.2488(19) 0.1427(16) 0.106(13) Uiso 0.6 1 d . . P . .
O10W O 0.395(2) 0.066(2) 0.1343(18) 0.095(14) Uiso 0.5 1 d . . P . .
O11W O 0.9411(14) 0.0457(13) 0.1326(11) 0.105(9) Uiso 0.9 1 d . . P . .
O12W O 0.8584(14) 0.3607(13) 0.5507(10) 0.118(9) Uiso 1 1 d . . . . .
O13W O 0.7265(16) 0.3523(15) 0.4858(12) 0.110(10) Uiso 0.8 1 d . . P . .
O14W O 1.1222(16) 0.1546(15) 0.1189(12) 0.092(9) Uiso 0.7 1 d . . P . .
O15W O 0.5203(14) 0.3461(13) 0.0642(11) 0.095(9) Uiso 0.8 1 d . . P . .
O16W O 0.7474(18) 0.5321(17) 0.2211(14) 0.110(11) Uiso 0.7 1 d . . P . .
O17W O -0.056(3) 0.114(3) 0.268(2) 0.122(18) Uiso 0.5 1 d . . P . .
O18W O 0.684(2) 0.526(2) 0.3589(18) 0.101(15) Uiso 0.5 1 d . . P . .
O19W O 0.6139(14) 0.3163(13) 0.4111(10) 0.039(6) Uiso 0.5 1 d . . P . .
O20W O 0.7566(14) 0.8262(13) 0.5141(11) 0.122(9) Uiso 1 1 d . . . . .
O21W O 0.6165(19) 0.6044(17) 0.1924(14) 0.069(10) Uiso 0.5 1 d . . P . .
O22W O 0.6114(19) 0.1664(18) 0.5423(14) 0.071(10) Uiso 0.5 1 d . . P . .
O23W O -0.011(3) 0.203(3) 0.399(2) 0.11(2) Uiso 0.4 1 d . . P . .
N1A N 0.3257(8) -0.2420(8) 0.2309(7) 0.038(4) Uani 1 1 d . . . . .
H1A H 0.298045 -0.218426 0.223201 0.045 Uiso 1 1 calc R U . . .
N2A N 0.2115(9) -0.2287(7) 0.3054(7) 0.041(4) Uani 1 1 d . . . . .
H2A H 0.202866 -0.216776 0.276316 0.049 Uiso 1 1 calc R U . . .
N1B N 0.0948(8) 0.3681(7) 0.2257(6) 0.036(4) Uani 1 1 d . . . . .
H1B H 0.120891 0.40839 0.227896 0.043 Uiso 1 1 calc R U . . .
N2B N 0.0380(9) 0.4888(9) 0.2908(6) 0.040(4) Uani 1 1 d . . . . .
H2B H 0.082503 0.503004 0.285614 0.048 Uiso 1 1 calc R U . . .
N1C N 0.7243(9) 0.1698(9) -0.0189(7) 0.045(5) Uani 1 1 d . . . . .
H1C H 0.753869 0.201913 0.01448 0.054 Uiso 1 1 calc R U . . .
N2C N 0.8713(8) 0.1455(7) -0.0005(6) 0.034(4) Uani 1 1 d . . . . .
H2C H 0.864613 0.176206 0.032526 0.041 Uiso 1 1 calc R U . . .
C1A C 0.1410(11) -0.2983(10) 0.0681(8) 0.042(5) Uani 1 1 d . . . . .
H1AA H 0.115413 -0.321287 0.033699 0.051 Uiso 1 1 calc R U . . .
C2A C 0.1812(11) -0.3273(9) 0.0844(7) 0.035(5) Uani 1 1 d . . . . .
C3A C 0.2308(11) -0.2925(10) 0.1301(8) 0.039(5) Uani 1 1 d . . . . .
C4A C 0.2763(10) -0.3222(9) 0.1392(8) 0.037(5) Uani 1 1 d . . . . .
C5A C 0.2669(13) -0.3843(11) 0.1073(8) 0.050(6) Uani 1 1 d . . . . .
H5A H 0.293583 -0.405378 0.116245 0.061 Uiso 1 1 calc R U . . .
C6A C 0.2191(14) -0.4147(10) 0.0630(9) 0.053(6) Uani 1 1 d . . . . .
C7A C 0.1759(12) -0.3888(10) 0.0491(8) 0.046(5) Uani 1 1 d . . . . .
H7A H 0.144097 -0.410712 0.017658 0.055 Uiso 1 1 calc R U . . .
C8A C 0.3343(11) -0.2863(11) 0.1807(7) 0.046(6) Uani 1 1 d . . . . .
H8AA H 0.365661 -0.263218 0.167378 0.055 Uiso 1 1 calc R U . . .
H8AB H 0.353428 -0.31539 0.18779 0.055 Uiso 1 1 calc R U . . .
C9A C 0.2950(10) -0.2725(10) 0.2614(8) 0.038(5) Uani 1 1 d . . . . .
H9AA H 0.324363 -0.292881 0.271279 0.046 Uiso 1 1 calc R U . . .
H9AB H 0.255348 -0.305205 0.238307 0.046 Uiso 1 1 calc R U . . .
C10A C 0.2777(11) -0.2324(10) 0.3100(8) 0.043(5) Uani 1 1 d . . . . .
H10A H 0.285469 -0.247404 0.33677 0.052 Uiso 1 1 calc R U . . .
H10B H 0.307465 -0.190189 0.323148 0.052 Uiso 1 1 calc R U . . .
C11A C 0.1597(10) -0.2901(9) 0.2924(9) 0.041(5) Uani 1 1 d . . . . .
H11A H 0.170687 -0.32443 0.265768 0.049 Uiso 1 1 calc R U . . .
H11B H 0.159367 -0.297192 0.32418 0.049 Uiso 1 1 calc R U . . .
C12A C 0.0963(11) -0.2897(9) 0.2729(8) 0.041(5) Uani 1 1 d . . . . .
C13A C 0.0873(10) -0.2706(9) 0.2353(9) 0.043(5) Uani 1 1 d . . . . .
C14A C 0.0250(11) -0.2707(10) 0.2159(9) 0.044(5) Uani 1 1 d . . . . .
C15A C -0.0288(11) -0.2969(10) 0.2351(10) 0.052(6) Uani 1 1 d . . . . .
H15A H -0.071483 -0.300271 0.221145 0.063 Uiso 1 1 calc R U . . .
C16A C -0.0184(12) -0.3155(13) 0.2711(11) 0.060(7) Uani 1 1 d . . . . .
C17A C 0.0429(14) -0.3117(10) 0.2913(10) 0.058(7) Uani 1 1 d . . . . .
H17A H 0.049355 -0.324198 0.318437 0.07 Uiso 1 1 calc R U . . .
C18A C 0.0091(10) -0.2482(11) 0.1773(10) 0.049(6) Uani 1 1 d . . . . .
H18A H -0.034959 -0.252761 0.166564 0.059 Uiso 1 1 calc R U . . .
C19A C 0.3908(11) -0.1970(11) 0.2630(10) 0.053(6) Uani 1 1 d . . . . .
H19A H 0.385847 -0.169504 0.297212 0.08 Uiso 1 1 calc R U . . .
H19B H 0.408761 -0.172685 0.24483 0.08 Uiso 1 1 calc R U . . .
H19C H 0.419975 -0.219849 0.267712 0.08 Uiso 1 1 calc R U . . .
C20A C 0.2021(13) -0.1810(10) 0.3536(9) 0.051(6) Uani 1 1 d . . . . .
H20A H 0.15951 -0.17608 0.346966 0.077 Uiso 1 1 calc R U . . .
H20B H 0.23522 -0.141701 0.363601 0.077 Uiso 1 1 calc R U . . .
H20C H 0.205502 -0.193725 0.381943 0.077 Uiso 1 1 calc R U . . .
C1B C 0.2298(10) 0.4409(12) 0.1084(8) 0.046(6) Uani 1 1 d . . . . .
H1BA H 0.25222 0.436039 0.080858 0.056 Uiso 1 1 calc R U . . .
C2B C 0.1835(10) 0.3843(10) 0.1032(8) 0.040(5) Uani 1 1 d . . . . .
C3B C 0.1442(9) 0.3853(10) 0.1402(8) 0.038(5) Uani 1 1 d . . . . .
C4B C 0.1029(10) 0.3276(9) 0.1323(7) 0.036(5) Uani 1 1 d . . . . .
C5B C 0.1016(10) 0.2737(11) 0.0919(8) 0.045(5) Uani 1 1 d . . . . .
H5B H 0.075095 0.235363 0.088413 0.055 Uiso 1 1 calc R U . . .
C6B C 0.1391(12) 0.2760(10) 0.0565(8) 0.046(6) Uani 1 1 d . . . . .
C7B C 0.1795(11) 0.3295(11) 0.0626(8) 0.046(6) Uani 1 1 d . . . . .
H7B H 0.20606 0.329296 0.038193 0.055 Uiso 1 1 calc R U . . .
C8B C 0.0590(10) 0.3283(9) 0.1699(8) 0.038(5) Uani 1 1 d . . . . .
H8BA H 0.023722 0.343947 0.16194 0.045 Uiso 1 1 calc R U . . .
H8BB H 0.039734 0.285731 0.165485 0.045 Uiso 1 1 calc R U . . .
C9B C 0.0501(10) 0.3803(9) 0.2613(7) 0.036(5) Uani 1 1 d . . . . .
H9BA H 0.075105 0.399713 0.297668 0.044 Uiso 1 1 calc R U . . .
H9BB H 0.019928 0.340447 0.255454 0.044 Uiso 1 1 calc R U . . .
C10B C 0.0119(10) 0.4205(9) 0.2555(8) 0.037(5) Uani 1 1 d . . . . .
H10C H -0.031463 0.405375 0.261247 0.045 Uiso 1 1 calc R U . . .
H10D H 0.006529 0.415092 0.21889 0.045 Uiso 1 1 calc R U . . .
C11B C 0.0004(11) 0.5256(10) 0.2771(9) 0.045(5) Uani 1 1 d . . . . .
H11C H -0.04538 0.507334 0.276024 0.054 Uiso 1 1 calc R U . . .
H11D H 0.014712 0.567726 0.305737 0.054 Uiso 1 1 calc R U . . .
C12B C 0.0045(10) 0.5305(9) 0.2273(8) 0.035(5) Uani 1 1 d . . . . .
C13B C 0.0676(9) 0.5450(9) 0.2163(7) 0.032(4) Uani 1 1 d . . . . .
C14B C 0.0752(10) 0.5629(8) 0.1751(8) 0.036(5) Uani 1 1 d . . . . .
C15B C 0.0176(11) 0.5629(10) 0.1443(9) 0.045(5) Uani 1 1 d . . . . .
H15B H 0.021435 0.575505 0.117009 0.054 Uiso 1 1 calc R U . . .
C16B C -0.0416(12) 0.5447(10) 0.1546(10) 0.052(6) Uani 1 1 d . . . . .
C17B C -0.0487(11) 0.5283(9) 0.1963(9) 0.042(5) Uani 1 1 d . . . . .
H17B H -0.090216 0.515817 0.202868 0.05 Uiso 1 1 calc R U . . .
C18B C 0.1366(11) 0.5871(10) 0.1647(8) 0.045(5) Uani 1 1 d . . . . .
H18B H 0.136951 0.604025 0.140058 0.054 Uiso 1 1 calc R U . . .
C19B C 0.1385(12) 0.3389(10) 0.2404(9) 0.049(6) Uani 1 1 d . . . . .
H19D H 0.151976 0.313855 0.209335 0.073 Uiso 1 1 calc R U . . .
H19E H 0.116599 0.312537 0.255579 0.073 Uiso 1 1 calc R U . . .
H19F H 0.176295 0.370549 0.266067 0.073 Uiso 1 1 calc R U . . .
C20B C 0.0438(11) 0.5025(10) 0.3463(7) 0.044(5) Uani 1 1 d . . . . .
H20D H 0.065863 0.546462 0.367635 0.067 Uiso 1 1 calc R U . . .
H20E H 0.068542 0.478249 0.354833 0.067 Uiso 1 1 calc R U . . .
H20F H 0.000817 0.492064 0.353546 0.067 Uiso 1 1 calc R U . . .
C1C C 0.7735(13) 0.4056(11) 0.0961(10) 0.054(6) Uani 1 1 d . . . . .
H1CA H 0.764329 0.443848 0.108055 0.065 Uiso 1 1 calc R U . . .
C2C C 0.7362(11) 0.3606(11) 0.0454(9) 0.046(5) Uani 1 1 d . . . . .
C3C C 0.7462(10) 0.3021(10) 0.0203(8) 0.038(5) Uani 1 1 d . . . . .
C4C C 0.7062(10) 0.2588(10) -0.0285(8) 0.038(5) Uani 1 1 d . . . . .
C5C C 0.6589(14) 0.2749(15) -0.0498(11) 0.066(8) Uani 1 1 d . . . . .
H5C H 0.631593 0.245665 -0.082404 0.08 Uiso 1 1 calc R U . . .
C6C C 0.6488(13) 0.3308(15) -0.0266(10) 0.062(8) Uani 1 1 d . . . . .
C7C C 0.6848(13) 0.3734(13) 0.0196(11) 0.059(7) Uani 1 1 d . . . . .
H7C H 0.676776 0.411891 0.035565 0.071 Uiso 1 1 calc R U . . .
C8C C 0.7181(11) 0.1990(10) -0.0554(8) 0.043(5) Uani 1 1 d . . . . .
H8CA H 0.758124 0.205253 -0.068609 0.052 Uiso 1 1 calc R U . . .
H8CB H 0.682176 0.171409 -0.08562 0.052 Uiso 1 1 calc R U . . .
C9C C 0.7536(10) 0.1186(9) -0.0405(9) 0.043(5) Uani 1 1 d . . . . .
H9CA H 0.727541 0.088908 -0.075672 0.051 Uiso 1 1 calc R U . . .
H9CB H 0.751067 0.09666 -0.017965 0.051 Uiso 1 1 calc R U . . .
C10C C 0.8239(9) 0.1390(10) -0.0448(8) 0.038(5) Uani 1 1 d . . . . .
H10E H 0.829982 0.108475 -0.07766 0.046 Uiso 1 1 calc R U . . .
H10F H 0.832685 0.178911 -0.046884 0.046 Uiso 1 1 calc R U . . .
C11C C 0.9395(11) 0.1697(12) -0.0061(10) 0.056(7) Uani 1 1 d . . . . .
H11E H 0.969345 0.164721 0.019253 0.068 Uiso 1 1 calc R U . . .
H11F H 0.943573 0.143213 -0.041469 0.068 Uiso 1 1 calc R U . . .
C12C C 0.9615(10) 0.2351(10) 0.0018(8) 0.041(5) Uani 1 1 d . . . . .
C13C C 0.9472(9) 0.2799(9) 0.0444(7) 0.032(4) Uani 1 1 d . . . . .
C14C C 0.9781(9) 0.3431(9) 0.0570(7) 0.029(4) Uani 1 1 d . . . . .
C15C C 1.0200(10) 0.3589(10) 0.0271(7) 0.037(5) Uani 1 1 d . . . . .
H15C H 1.039896 0.400872 0.035238 0.044 Uiso 1 1 calc R U . . .
C16C C 1.0319(10) 0.3137(11) -0.0135(7) 0.042(5) Uani 1 1 d . . . . .
C17C C 1.0012(10) 0.2516(9) -0.0281(8) 0.036(5) Uani 1 1 d . . . . .
H17C H 1.007595 0.220906 -0.058481 0.044 Uiso 1 1 calc R U . . .
C18C C 0.9712(9) 0.3925(10) 0.1023(8) 0.036(5) Uani 1 1 d . . . . .
H18C H 0.996103 0.432959 0.10954 0.044 Uiso 1 1 calc R U . . .
C19C C 0.6621(12) 0.1469(14) -0.0066(11) 0.066(8) Uani 1 1 d . . . . .
H19G H 0.631426 0.116743 -0.038992 0.099 Uiso 1 1 calc R U . . .
H19H H 0.645403 0.181419 0.010639 0.099 Uiso 1 1 calc R U . . .
H19I H 0.668357 0.127378 0.016628 0.099 Uiso 1 1 calc R U . . .
C20C C 0.8650(13) 0.0858(12) 0.0047(10) 0.059(7) Uani 1 1 d . . . . .
H20G H 0.866456 0.053702 -0.02862 0.089 Uiso 1 1 calc R U . . .
H20H H 0.823946 0.073133 0.01422 0.089 Uiso 1 1 calc R U . . .
H20I H 0.900459 0.092138 0.031927 0.089 Uiso 1 1 calc R U . . .
O24W O 0.457(3) -0.173(3) 0.158(3) 0.11(2) Uiso 0.4 1 d . . P . .
O25W O 0.7508(13) 0.5993(12) 0.1088(10) 0.115(8) Uiso 1 1 d . . . . .
O27W O 0.7865(9) 0.5021(9) 0.5123(7) 0.068(5) Uiso 1 1 d . . . . .
O28W O 0.4764(13) 0.8605(9) 0.6052(8) 0.081(7) Uiso 0.8 1 d D . P . .
O29W O 0.694(2) -0.1235(19) 0.0622(15) 0.122(13) Uiso 0.7 1 d . . P . .
O30W O 0.5290(18) 0.2270(17) 0.0273(14) 0.090(11) Uiso 0.6 1 d . . P . .
O31W O 0.0394(19) -0.3412(17) 0.4042(14) 0.091(11) Uiso 0.6 1 d . . P . .
O32W O 0.525(2) 0.629(2) 0.1410(18) 0.099(14) Uiso 0.5 1 d . . P . .
O33W O 0.488(3) 0.150(2) 0.5143(19) 0.106(15) Uiso 0.5 1 d . . P . .
O34W O 0.899(2) 0.579(2) 0.3817(17) 0.091(13) Uiso 0.5 1 d . . P . .
O35W O 0.893(2) 0.520(2) 0.4348(18) 0.099(14) Uiso 0.5 1 d . . P . .
O36W O 0.516(2) 0.147(2) -0.0738(17) 0.093(13) Uiso 0.5 1 d . . P . .
O37W O 0.390(3) 0.496(3) 0.071(2) 0.127(19) Uiso 0.5 1 d . . P . .
O26W O 0.549(3) -0.240(3) 0.265(2) 0.11(2) Uiso 0.4 1 d . . P . .
O38W O 1.0413(8) 0.0300(7) 0.0228(6) 0.052(4) Uiso 1 1 d . . . . .

loop_
_atom_site_aniso_label
_atom_site_aniso_U_11
_atom_site_aniso_U_22
_atom_site_aniso_U_33
_atom_site_aniso_U_23
_atom_site_aniso_U_13
_atom_site_aniso_U_12
W2A 0.0277(4) 0.0313(4) 0.0466(5) 0.0206(4) 0.0021(3) 0.0072(3)
W3A 0.0436(5) 0.0331(4) 0.0463(5) 0.0222(4) -0.0085(4) 0.0034(4)
W4A 0.0458(6) 0.0381(5) 0.0555(6) 0.0129(4) 0.0175(4) 0.0048(4)
W5A 0.0334(5) 0.0327(4) 0.0484(5) 0.0096(4) -0.0011(4) 0.0144(4)
W6A 0.0444(5) 0.0325(4) 0.0440(5) 0.0191(4) 0.0010(4) 0.0158(4)
W7A 0.0377(5) 0.0296(4) 0.0535(5) 0.0218(4) 0.0018(4) 0.0032(4)
W8A 0.0523(6) 0.0336(5) 0.0446(5) 0.0163(4) -0.0095(4) -0.0035(4)
W9A 0.0721(7) 0.0425(5) 0.0423(5) 0.0179(4) 0.0101(5) 0.0006(5)
W10A 0.0592(7) 0.0424(5) 0.0590(6) 0.0069(5) 0.0211(5) 0.0109(5)
W11A 0.0434(5) 0.0347(5) 0.0612(6) 0.0106(4) 0.0020(4) 0.0205(4)
W12A 0.0526(6) 0.0288(4) 0.0524(5) 0.0094(4) 0.0017(4) 0.0050(4)
W2B 0.0279(4) 0.0337(4) 0.0289(4) 0.0166(3) 0.0052(3) 0.0123(3)
W3B 0.0342(4) 0.0324(4) 0.0317(4) 0.0160(3) 0.0070(3) 0.0182(3)
W4B 0.0340(4) 0.0511(5) 0.0371(4) 0.0283(4) 0.0120(3) 0.0192(4)
W5B 0.0420(5) 0.0414(5) 0.0265(4) 0.0123(3) 0.0057(3) 0.0239(4)
W6B 0.0362(4) 0.0279(4) 0.0286(4) 0.0113(3) 0.0019(3) 0.0139(3)
W7B 0.0302(4) 0.0311(4) 0.0254(4) 0.0142(3) 0.0029(3) 0.0117(3)
W8B 0.0355(4) 0.0304(4) 0.0319(4) 0.0128(3) 0.0015(3) 0.0110(4)
W9B 0.0366(5) 0.0378(5) 0.0453(5) 0.0255(4) 0.0072(4) 0.0109(4)
W10B 0.0297(4) 0.0540(5) 0.0463(5) 0.0318(4) 0.0113(4) 0.0159(4)
W11B 0.0375(5) 0.0435(5) 0.0325(4) 0.0172(4) 0.0092(3) 0.0251(4)
W12B 0.0291(4) 0.0369(4) 0.0331(4) 0.0178(3) 0.0019(3) 0.0113(4)
W3C 0.0613(7) 0.0357(5) 0.0752(7) 0.0281(5) 0.0380(6) 0.0165(5)
W2C 0.0523(6) 0.0612(6) 0.0670(6) 0.0461(5) 0.0370(5) 0.0353(5)
W5C 0.0320(5) 0.0451(5) 0.0405(5) 0.0166(4) 0.0146(4) 0.0136(4)
W4C 0.0309(5) 0.0435(5) 0.0488(5) 0.0185(4) 0.0143(4) 0.0094(4)
W9C 0.0480(6) 0.0446(6) 0.0872(8) 0.0214(5) 0.0325(6) 0.0020(5)
W8C 0.0980(10) 0.0671(8) 0.1358(12) 0.0709(8) 0.0809(10) 0.0375(7)
W7C 0.0935(10) 0.1121(11) 0.1062(10) 0.0907(9) 0.0713(8) 0.0690(9)
W6C 0.0498(6) 0.0920(8) 0.0483(5) 0.0413(6) 0.0253(5) 0.0368(6)
W11C 0.0480(6) 0.0821(8) 0.0509(6) 0.0335(5) 0.0293(5) 0.0309(6)
W10C 0.0418(6) 0.0576(6) 0.0725(7) 0.0328(5) 0.0333(5) 0.0161(5)
W12C 0.0835(9) 0.1063(10) 0.1137(10) 0.0847(9) 0.0736(8) 0.0540(8)
Sm1A 0.0323(6) 0.0315(5) 0.0422(6) 0.0198(5) 0.0019(4) 0.0073(4)
Sm1B 0.0312(5) 0.0364(5) 0.0307(5) 0.0167(4) 0.0062(4) 0.0139(4)
Sm1C 0.0358(6) 0.0335(5) 0.0415(6) 0.0165(5) 0.0141(5) 0.0120(5)
Br1A 0.180(4) 0.0617(18) 0.0438(14) 0.0061(13) -0.0136(18) 0.072(2)
Br2A 0.070(2) 0.109(3) 0.150(3) 0.085(3) 0.062(2) 0.029(2)
Br1B 0.084(2) 0.0565(16) 0.0520(14) 0.0047(12) 0.0164(14) 0.0325(15)
Br2B 0.0446(17) 0.145(3) 0.186(4) 0.141(3) -0.030(2) -0.0074(19)
Br1C 0.108(3) 0.154(4) 0.094(2) 0.077(2) 0.026(2) 0.095(3)
Br2C 0.0558(16) 0.0737(17) 0.0461(13) 0.0194(12) 0.0210(12) -0.0088(14)
Ge1A 0.0298(11) 0.0213(9) 0.0351(10) 0.0096(8) 0.0011(8) 0.0053(8)
Ge1B 0.0235(10) 0.0262(9) 0.0238(9) 0.0129(7) 0.0047(7) 0.0137(8)
Ge1C 0.0412(13) 0.0469(13) 0.0587(14) 0.0339(12) 0.0314(11) 0.0208(11)
K1 0.053(3) 0.039(3) 0.040(2) 0.015(2) -0.001(2) 0.005(2)
K2 0.048(3) 0.045(3) 0.051(3) 0.021(2) 0.014(2) 0.020(2)
K3 0.066(4) 0.150(7) 0.066(4) 0.065(4) 0.022(3) 0.048(5)
K4 0.120(8) 0.100(7) 0.245(13) 0.096(8) 0.108(9) 0.035(6)
K5 0.092(8) 0.090(8) 0.085(7) 0.019(6) -0.007(6) -0.002(7)
K6 0.077(9) 0.100(10) 0.121(11) 0.020(8) 0.014(8) 0.034(8)
K7 0.207(17) 0.169(14) 0.135(11) 0.077(10) 0.087(11) 0.090(13)
K8 0.25(2) 0.164(15) 0.124(11) 0.016(10) 0.021(12) 0.106(15)
K9 0.114(18) 0.16(2) 0.098(15) 0.027(15) 0.017(13) 0.091(18)
K10 0.167(12) 0.246(16) 0.090(7) 0.102(9) 0.086(8) 0.125(12)
K11 0.118(13) 0.103(11) 0.096(10) 0.017(8) 0.011(9) -0.015(10)
K12 0.130(17) 0.146(18) 0.129(16) 0.055(14) 0.048(13) 0.062(15)
K13 0.152(8) 0.152(8) 0.153(8) 0.066(4) 0.033(2) 0.046(3)
K14 0.16(3) 0.15(2) 0.12(2) 0.047(18) 0.047(18) 0.06(2)
K15 0.29(5) 0.15(3) 0.26(4) 0.15(3) 0.16(4) 0.11(3)
K16 0.129(14) 0.137(14) 0.128(14) 0.060(10) 0.036(9) 0.029(9)
K17 0.22(2) 0.22(2) 0.22(2) 0.095(13) 0.039(11) 0.070(12)
O2A 0.032(8) 0.039(8) 0.066(10) 0.031(7) 0.008(7) 0.011(7)
O3A 0.065(12) 0.061(11) 0.055(10) 0.035(9) 0.000(8) 0.022(9)
O4A 0.050(10) 0.048(10) 0.076(12) 0.017(9) 0.032(9) 0.011(8)
O5A 0.043(9) 0.038(8) 0.067(10) 0.009(7) -0.002(8) 0.035(7)
O6A 0.060(11) 0.041(9) 0.055(9) 0.029(7) -0.001(8) 0.018(8)
O7A 0.059(11) 0.038(9) 0.086(12) 0.034(9) 0.011(9) 0.013(8)
O8A 0.052(11) 0.049(10) 0.067(11) 0.024(9) -0.013(8) 0.003(8)
O9A 0.104(16) 0.062(12) 0.049(10) 0.026(9) 0.006(10) -0.011(11)
O10A 0.069(13) 0.072(13) 0.099(15) 0.023(11) 0.057(12) 0.038(11)
O11A 0.053(11) 0.052(10) 0.081(12) 0.008(9) 0.002(9) 0.041(9)
O12A 0.063(12) 0.033(9) 0.074(12) 0.006(8) 0.001(9) 0.015(8)
O13A 0.031(8) 0.037(8) 0.048(8) 0.027(7) -0.006(6) 0.012(6)
O14A 0.020(7) 0.025(7) 0.056(8) 0.020(6) -0.002(6) 0.006(5)
O15A 0.040(8) 0.042(8) 0.046(8) 0.033(7) -0.004(6) 0.008(7)
O16A 0.044(9) 0.031(7) 0.045(8) 0.007(6) 0.010(7) 0.001(7)
O17A 0.028(7) 0.031(7) 0.040(7) 0.012(6) 0.002(6) 0.019(6)
O18A 0.035(8) 0.014(6) 0.035(7) 0.007(5) -0.003(6) 0.005(5)
O19A 0.025(7) 0.037(8) 0.044(8) 0.021(6) -0.012(6) -0.004(6)
O20A 0.045(9) 0.034(8) 0.049(9) 0.018(7) -0.018(7) -0.013(7)
O21A 0.079(13) 0.038(9) 0.037(8) 0.013(7) 0.004(8) 0.001(8)
O22A 0.035(9) 0.047(9) 0.064(10) 0.017(8) 0.021(7) 0.022(7)
O23A 0.032(8) 0.021(7) 0.057(9) 0.010(6) 0.002(6) 0.014(6)
O24A 0.043(9) 0.031(7) 0.047(8) 0.020(7) 0.000(7) -0.004(7)
O25A 0.040(9) 0.032(8) 0.061(9) 0.027(7) -0.009(7) -0.008(7)
O26A 0.059(11) 0.041(9) 0.041(8) 0.020(7) -0.006(7) -0.012(8)
O27A 0.061(11) 0.050(10) 0.052(9) 0.019(8) 0.018(8) 0.007(9)
O28A 0.060(12) 0.046(10) 0.078(12) 0.016(9) 0.026(10) 0.004(9)
O29A 0.048(10) 0.037(8) 0.075(11) 0.019(8) -0.002(8) 0.016(8)
O30A 0.060(11) 0.026(7) 0.053(9) 0.012(7) -0.007(8) 0.016(7)
O31A 0.041(9) 0.029(7) 0.057(9) 0.020(7) 0.004(7) 0.008(7)
O32A 0.052(10) 0.050(9) 0.052(9) 0.030(8) -0.006(8) -0.009(8)
O33A 0.075(13) 0.045(9) 0.054(10) 0.024(8) 0.005(9) -0.011(9)
O34A 0.026(8) 0.054(10) 0.074(11) 0.023(8) 0.015(7) 0.022(7)
O35A 0.042(9) 0.023(7) 0.050(9) 0.003(6) -0.007(7) 0.003(6)
O36A 0.079(13) 0.033(8) 0.061(10) 0.007(7) 0.024(9) 0.034(9)
O37A 0.021(7) 0.034(7) 0.041(7) 0.024(6) 0.002(5) 0.008(6)
O38A 0.054(10) 0.032(7) 0.041(8) 0.018(6) 0.013(7) 0.011(7)
O39A 0.036(8) 0.032(7) 0.043(8) 0.013(6) 0.000(6) 0.011(6)
O40A 0.038(3) 0.038(3) 0.038(3) 0.0165(17) 0.0076(12) 0.0111(14)
O2B 0.028(8) 0.057(9) 0.050(8) 0.034(7) 0.011(6) 0.012(7)
O3B 0.044(9) 0.047(8) 0.047(8) 0.027(7) 0.013(7) 0.030(7)
O4B 0.054(10) 0.077(11) 0.039(8) 0.043(8) 0.017(7) 0.029(9)
O5B 0.071(11) 0.058(10) 0.021(7) 0.005(7) 0.009(7) 0.034(9)
O6B 0.055(10) 0.034(8) 0.037(8) 0.014(6) -0.004(7) 0.007(7)
O7B 0.034(8) 0.042(8) 0.035(7) 0.025(6) 0.008(6) 0.021(6)
O8B 0.058(10) 0.042(8) 0.031(7) 0.005(6) -0.002(7) 0.019(8)
O9B 0.055(10) 0.051(9) 0.056(9) 0.035(8) 0.013(8) 0.030(8)
O10B 0.049(10) 0.060(10) 0.070(11) 0.041(9) 0.021(8) 0.027(8)
O11B 0.058(11) 0.066(11) 0.049(9) 0.026(8) 0.019(8) 0.049(9)
O12B 0.044(9) 0.045(8) 0.036(7) 0.019(7) 0.005(6) 0.012(7)
O13B 0.032(8) 0.032(7) 0.048(8) 0.024(6) 0.009(6) 0.015(6)
O14B 0.032(7) 0.031(7) 0.043(8) 0.020(6) 0.002(6) 0.016(6)
O15B 0.038(8) 0.039(8) 0.045(8) 0.031(6) 0.014(6) 0.023(7)
O16B 0.046(9) 0.044(8) 0.032(7) 0.019(6) 0.009(6) 0.022(7)
O17B 0.050(9) 0.039(8) 0.023(6) 0.016(6) 0.003(6) 0.019(7)
O18B 0.034(7) 0.020(6) 0.045(7) 0.015(6) 0.008(6) 0.020(6)
O19B 0.042(8) 0.021(6) 0.024(6) 0.009(5) 0.011(5) 0.015(6)
O20B 0.045(8) 0.027(7) 0.035(7) 0.014(6) 0.011(6) 0.018(6)
O21B 0.030(8) 0.041(8) 0.059(9) 0.035(7) 0.014(6) 0.021(6)
O22B 0.023(7) 0.060(9) 0.040(8) 0.023(7) 0.014(6) 0.019(7)
O23B 0.042(8) 0.045(8) 0.015(6) 0.005(6) -0.001(5) 0.014(7)
O24B 0.038(8) 0.027(7) 0.025(6) 0.011(5) -0.003(5) 0.013(6)
O25B 0.039(8) 0.044(8) 0.025(6) 0.016(6) 0.004(6) 0.015(7)
O26B 0.040(8) 0.030(7) 0.042(8) 0.024(6) -0.003(6) -0.002(6)
O27B 0.038(8) 0.049(8) 0.028(7) 0.026(6) 0.006(6) 0.016(7)
O28B 0.030(8) 0.069(10) 0.052(9) 0.037(8) 0.017(7) 0.021(8)
O29B 0.049(9) 0.057(9) 0.037(8) 0.020(7) 0.008(7) 0.040(8)
O30B 0.042(8) 0.036(7) 0.027(7) 0.008(6) -0.003(6) 0.019(7)
O31B 0.030(7) 0.032(7) 0.030(7) 0.014(6) -0.003(5) 0.013(6)
O32B 0.021(7) 0.032(7) 0.045(8) 0.018(6) -0.002(6) 0.013(6)
O33B 0.027(8) 0.065(10) 0.064(10) 0.048(9) 0.004(7) 0.007(7)
O34B 0.046(9) 0.047(8) 0.035(7) 0.026(7) 0.006(6) 0.018(7)
O35B 0.039(8) 0.043(8) 0.022(6) 0.011(6) 0.003(5) 0.032(7)
O36B 0.027(7) 0.048(8) 0.035(7) 0.024(6) 0.003(6) 0.002(6)
O37B 0.034(7) 0.021(6) 0.020(6) 0.005(5) -0.001(5) 0.015(5)
O38B 0.026(7) 0.039(7) 0.028(6) 0.018(6) 0.006(5) 0.010(6)
O39B 0.041(8) 0.037(7) 0.030(7) 0.018(6) 0.005(6) 0.019(6)
O40B 0.014(6) 0.040(7) 0.028(6) 0.021(6) -0.001(5) 0.009(5)
O3C 0.070(13) 0.054(11) 0.096(14) 0.034(10) 0.045(11) 0.016(10)
O2C 0.090(14) 0.068(12) 0.070(11) 0.046(10) 0.042(10) 0.040(11)
O5C 0.043(9) 0.037(8) 0.055(9) 0.014(7) 0.014(7) 0.017(7)
O4C 0.030(8) 0.044(9) 0.056(9) 0.012(7) 0.011(7) 0.012(7)
O9C 0.061(13) 0.063(12) 0.103(15) 0.020(11) 0.033(11) -0.003(10)
O8C 0.114(19) 0.059(12) 0.17(2) 0.066(14) 0.092(18) 0.030(13)
O7C 0.14(2) 0.17(2) 0.14(2) 0.13(2) 0.098(19) 0.11(2)
O6C 0.082(14) 0.130(18) 0.059(11) 0.053(12) 0.032(10) 0.074(14)
O11C 0.055(11) 0.112(16) 0.079(12) 0.052(12) 0.046(10) 0.038(11)
O10C 0.039(10) 0.070(12) 0.091(13) 0.039(10) 0.036(9) 0.013(9)
O12C 0.103(18) 0.14(2) 0.115(17) 0.097(17) 0.077(15) 0.058(16)
O15C 0.053(10) 0.027(7) 0.056(9) 0.014(7) 0.034(8) 0.015(7)
O14C 0.096(15) 0.038(9) 0.075(11) 0.036(9) 0.047(11) 0.019(9)
O13C 0.040(8) 0.046(8) 0.044(8) 0.026(7) 0.020(7) 0.015(7)
O17C 0.026(7) 0.031(7) 0.035(7) 0.010(6) 0.001(6) 0.002(6)
O16C 0.024(7) 0.051(9) 0.051(9) 0.022(7) 0.016(6) 0.007(7)
O21C 0.059(11) 0.042(9) 0.072(11) 0.016(8) 0.034(9) 0.007(8)
O20C 0.084(14) 0.040(9) 0.107(14) 0.040(10) 0.071(12) 0.022(9)
O19C 0.068(12) 0.093(13) 0.077(11) 0.065(11) 0.056(10) 0.056(11)
O18C 0.044(9) 0.070(11) 0.060(9) 0.044(9) 0.030(8) 0.035(8)
O23C 0.029(8) 0.040(8) 0.050(8) 0.015(7) 0.011(6) 0.011(7)
O22C 0.026(8) 0.042(9) 0.073(11) 0.006(8) 0.010(7) -0.007(7)
O27C 0.079(14) 0.058(11) 0.144(18) 0.070(13) 0.062(13) 0.032(10)
O26C 0.081(14) 0.056(11) 0.149(19) 0.068(13) 0.067(14) 0.026(11)
O25C 0.071(13) 0.21(3) 0.048(10) 0.079(14) 0.042(10) 0.070(16)
O24C 0.049(10) 0.065(10) 0.054(9) 0.031(8) 0.030(8) 0.034(8)
O30C 0.043(9) 0.059(10) 0.043(8) 0.020(7) 0.017(7) 0.031(8)
O29C 0.040(9) 0.052(9) 0.054(9) 0.016(8) 0.017(7) 0.025(8)
O28C 0.063(12) 0.046(10) 0.074(11) 0.020(9) 0.036(9) 0.008(9)
O33C 0.115(18) 0.061(12) 0.125(18) 0.055(12) 0.078(15) 0.037(12)
O32C 0.093(15) 0.137(18) 0.125(17) 0.109(16) 0.095(14) 0.083(14)
O31C 0.069(12) 0.104(15) 0.040(9) 0.041(10) 0.028(8) 0.039(11)
O35C 0.050(10) 0.066(11) 0.061(10) 0.035(9) 0.033(8) 0.028(9)
O34C 0.043(10) 0.082(13) 0.099(13) 0.059(11) 0.054(10) 0.021(9)
O36C 0.081(14) 0.127(17) 0.052(10) 0.051(11) 0.044(10) 0.072(13)
O37C 0.045(9) 0.050(9) 0.050(9) 0.030(7) 0.031(7) 0.006(7)
O39C 0.045(9) 0.058(10) 0.061(10) 0.042(8) 0.023(8) 0.022(8)
O40C 0.037(8) 0.044(9) 0.061(9) 0.029(8) 0.017(7) 0.015(7)
O38C 0.061(11) 0.072(12) 0.089(12) 0.062(10) 0.042(10) 0.029(9)
O1LA 0.048(9) 0.033(8) 0.054(9) 0.018(7) 0.000(7) 0.024(7)
O2LA 0.032(8) 0.031(7) 0.037(7) 0.011(6) -0.003(6) 0.007(6)
O3LA 0.036(8) 0.022(7) 0.054(9) 0.018(6) 0.001(7) -0.001(6)
O4LA 0.033(9) 0.051(9) 0.063(10) 0.030(8) -0.011(7) 0.004(7)
O1LB 0.063(10) 0.044(9) 0.025(7) 0.017(7) 0.009(7) 0.025(8)
O2LB 0.038(8) 0.038(8) 0.031(7) 0.013(6) 0.005(6) 0.008(7)
O3LB 0.032(8) 0.042(8) 0.043(8) 0.026(6) 0.013(6) 0.018(6)
O4LB 0.038(8) 0.040(8) 0.038(7) 0.020(6) 0.002(6) 0.014(7)
O1LC 0.052(10) 0.035(8) 0.062(10) 0.022(8) 0.017(8) 0.015(8)
O2LC 0.043(9) 0.038(8) 0.043(8) 0.015(7) 0.014(7) 0.023(7)
O3LC 0.038(8) 0.030(7) 0.039(8) 0.015(6) 0.007(6) 0.005(6)
O4LC 0.040(8) 0.034(7) 0.037(7) 0.014(6) 0.013(6) 0.016(7)
N1A 0.022(8) 0.036(9) 0.054(10) 0.020(8) -0.002(7) 0.008(7)
N2A 0.053(12) 0.021(8) 0.047(10) 0.013(7) 0.009(9) 0.013(8)
N1B 0.036(10) 0.027(8) 0.032(9) 0.004(7) -0.005(7) 0.006(7)
N2B 0.037(10) 0.061(12) 0.038(9) 0.032(9) 0.016(8) 0.023(9)
N1C 0.036(10) 0.055(12) 0.039(10) 0.018(9) 0.014(8) 0.005(9)
N2C 0.040(10) 0.034(9) 0.040(9) 0.021(8) 0.015(8) 0.020(8)
C1A 0.040(13) 0.050(13) 0.041(12) 0.024(10) 0.009(10) 0.011(11)
C2A 0.051(13) 0.028(10) 0.027(10) 0.014(8) 0.000(9) 0.013(9)
C3A 0.047(13) 0.039(12) 0.041(11) 0.025(10) 0.021(10) 0.014(10)
C4A 0.038(12) 0.037(11) 0.043(11) 0.025(9) 0.012(9) 0.010(9)
C5A 0.086(19) 0.049(13) 0.037(12) 0.027(11) 0.018(12) 0.038(13)
C6A 0.084(19) 0.034(12) 0.053(14) 0.020(11) 0.024(13) 0.034(13)
C7A 0.056(15) 0.048(13) 0.043(12) 0.023(10) 0.011(11) 0.025(12)
C8A 0.043(13) 0.065(15) 0.029(10) 0.015(10) -0.001(9) 0.031(12)
C9A 0.038(12) 0.042(12) 0.047(12) 0.028(10) 0.014(9) 0.020(10)
C10A 0.045(13) 0.043(12) 0.040(12) 0.023(10) -0.006(10) 0.006(10)
C11A 0.047(13) 0.026(10) 0.062(14) 0.024(10) 0.024(11) 0.018(10)
C12A 0.047(13) 0.027(10) 0.054(13) 0.027(10) 0.008(10) 0.004(9)
C13A 0.029(11) 0.019(9) 0.079(16) 0.017(10) 0.021(11) 0.008(8)
C14A 0.040(13) 0.037(12) 0.059(14) 0.026(11) 0.004(10) 0.011(10)
C15A 0.032(12) 0.032(12) 0.082(18) 0.012(12) 0.018(12) 0.012(10)
C16A 0.035(14) 0.069(17) 0.090(19) 0.053(16) 0.016(13) 0.006(12)
C17A 0.08(2) 0.040(13) 0.077(17) 0.036(13) 0.042(15) 0.030(13)
C18A 0.020(11) 0.054(14) 0.081(17) 0.039(13) 0.007(11) 0.007(10)
C19A 0.036(13) 0.049(14) 0.074(16) 0.030(13) 0.000(11) 0.007(11)
C20A 0.064(17) 0.043(13) 0.058(14) 0.025(11) 0.023(12) 0.027(12)
C1B 0.023(11) 0.088(19) 0.029(11) 0.026(12) 0.006(8) 0.017(12)
C2B 0.035(12) 0.039(12) 0.041(12) 0.018(10) -0.008(9) 0.006(10)
C3B 0.023(10) 0.043(12) 0.045(12) 0.016(10) 0.001(9) 0.015(9)
C4B 0.038(12) 0.032(10) 0.029(10) 0.010(8) -0.003(8) 0.006(9)
C5B 0.032(12) 0.054(14) 0.040(12) 0.013(11) -0.003(9) 0.012(11)
C6B 0.063(16) 0.039(12) 0.029(11) 0.003(9) 0.010(10) 0.022(12)
C7B 0.044(13) 0.065(16) 0.038(12) 0.022(11) 0.015(10) 0.026(12)
C8B 0.026(10) 0.034(11) 0.049(12) 0.017(9) -0.004(9) 0.009(9)
C9B 0.045(13) 0.035(11) 0.033(10) 0.021(9) 0.007(9) 0.009(10)
C10B 0.027(11) 0.036(11) 0.043(11) 0.015(9) 0.002(9) 0.006(9)
C11B 0.036(12) 0.043(12) 0.061(14) 0.025(11) 0.021(11) 0.013(10)
C12B 0.033(11) 0.040(11) 0.051(12) 0.026(10) 0.012(9) 0.030(10)
C13B 0.025(10) 0.044(11) 0.027(9) 0.012(8) 0.000(8) 0.017(9)
C14B 0.037(12) 0.023(9) 0.040(11) 0.014(8) -0.009(9) 0.005(9)
C15B 0.040(13) 0.046(13) 0.053(13) 0.031(11) -0.004(10) 0.010(11)
C16B 0.052(15) 0.043(13) 0.077(16) 0.041(12) -0.004(12) 0.024(12)
C17B 0.037(12) 0.027(10) 0.066(14) 0.023(10) 0.006(10) 0.013(9)
C18B 0.047(14) 0.044(13) 0.040(12) 0.021(10) -0.005(10) 0.008(11)
C19B 0.056(15) 0.045(13) 0.046(12) 0.013(10) -0.004(11) 0.032(12)
C20B 0.053(14) 0.051(13) 0.034(11) 0.020(10) 0.000(10) 0.023(11)
C1C 0.057(16) 0.047(14) 0.074(17) 0.035(13) 0.017(14) 0.023(13)
C2C 0.049(14) 0.051(14) 0.053(13) 0.035(12) 0.017(11) 0.019(12)
C3C 0.040(12) 0.050(13) 0.042(11) 0.032(10) 0.020(10) 0.020(10)
C4C 0.032(11) 0.047(12) 0.048(12) 0.033(10) 0.019(9) 0.011(10)
C5C 0.063(18) 0.10(2) 0.075(18) 0.056(17) 0.027(15) 0.045(17)
C6C 0.065(18) 0.11(2) 0.048(15) 0.051(16) 0.025(13) 0.060(18)
C7C 0.070(18) 0.067(17) 0.084(19) 0.060(16) 0.034(15) 0.043(15)
C8C 0.046(13) 0.040(12) 0.037(11) 0.015(10) 0.002(10) 0.007(10)
C9C 0.038(12) 0.031(11) 0.051(13) 0.007(10) 0.009(10) 0.018(10)
C10C 0.028(11) 0.052(13) 0.047(12) 0.026(10) 0.015(9) 0.021(10)
C11C 0.029(12) 0.071(17) 0.058(15) 0.022(13) 0.003(11) 0.010(12)
C12C 0.035(12) 0.043(12) 0.036(11) 0.009(9) -0.001(9) 0.013(10)
C13C 0.022(10) 0.040(11) 0.032(10) 0.015(9) 0.003(8) 0.010(9)
C14C 0.024(10) 0.043(11) 0.029(9) 0.023(9) 0.007(7) 0.010(9)
C15C 0.033(11) 0.043(12) 0.034(11) 0.020(9) -0.003(8) 0.010(10)
C16C 0.033(11) 0.065(15) 0.029(10) 0.019(10) 0.016(9) 0.014(11)
C17C 0.033(11) 0.037(11) 0.046(12) 0.016(9) 0.012(9) 0.025(10)
C18C 0.026(10) 0.048(12) 0.051(12) 0.034(10) 0.011(9) 0.016(9)
C19C 0.050(16) 0.10(2) 0.071(17) 0.044(16) 0.032(13) 0.041(16)
C20C 0.057(16) 0.063(16) 0.076(17) 0.044(14) 0.008(13) 0.028(14)

loop_
_atom_type_symbol
_atom_type_description
_atom_type_scat_dispersion_real
_atom_type_scat_dispersion_imag
_atom_type_scat_source
C C 0.0033 0.0016 'International Tables Vol C Tables 4.2.6.8 and 6.1.1.4'
H H 0 0 'International Tables Vol C Tables 4.2.6.8 and 6.1.1.4'
Br Br -0.2901 2.4595 'International Tables Vol C Tables 4.2.6.8 and 6.1.1.4'
Ge Ge 0.1547 1.8001 'International Tables Vol C Tables 4.2.6.8 and 6.1.1.4'
K K 0.2009 0.2494 'International Tables Vol C Tables 4.2.6.8 and 6.1.1.4'
N N 0.0061 0.0033 'International Tables Vol C Tables 4.2.6.8 and 6.1.1.4'
O O 0.0106 0.006 'International Tables Vol C Tables 4.2.6.8 and 6.1.1.4'
Sm Sm -0.1638 3.4418 'International Tables Vol C Tables 4.2.6.8 and 6.1.1.4'
W W -0.849 6.8722 'International Tables Vol C Tables 4.2.6.8 and 6.1.1.4'

loop_
_exptl_crystal_face_index_h
_exptl_crystal_face_index_k
_exptl_crystal_face_index_l
_exptl_crystal_face_perp_dist
8 -9 37 0.0792
22 15 -1 0.1324
20 20 -19 0.1282
13 22 -33 0.1252
-22 -13 -3 0.1363
27 -24 0 0.0549
23 -21 -14 0.0579
9 28 -3 0.1256
2 32 -28 0.1279
-5 23 -38 0.138
-10 8 -35 0.1376
-10 -25 -3 0.133
-6 -32 18 0.123
-12 8 32 0.0913
28 -21 -2 0.0549
-28 21 4 0.0938

loop_
_geom_angle_atom_site_label_1
_geom_angle_atom_site_label_2
_geom_angle_atom_site_label_3
_geom_angle
_geom_angle_site_symmetry_1
_geom_angle_site_symmetry_3
_geom_angle_publ_flag
O2A W2A O13A 100.8(7) . . ?
O2A W2A O14A 98.5(6) . . ?
O2A W2A O18A 101.0(6) . . ?
O2A W2A O19A 94.0(6) . . ?
O2A W2A O37A 171.3(6) . . ?
O13A W2A O14A 97.2(5) . . ?
O13A W2A O18A 92.8(5) . . ?
O13A W2A O19A 164.3(6) . . ?
O13A W2A O37A 83.7(6) . . ?
O14A W2A O18A 155.9(6) . . ?
O14A W2A O19A 85.6(5) . . ?
O14A W2A O37A 73.4(5) . . ?
O18A W2A O19A 79.2(5) . . ?
O18A W2A O37A 86.1(5) . . ?
O19A W2A O37A 82.4(5) . . ?
O3A W3A O14A 100.3(7) . . ?
O3A W3A O15A 101.8(7) . . ?
O3A W3A O20A 90.8(7) . . ?
O3A W3A O21A 100.4(8) . . ?
O3A W3A O37A 171.3(7) . . ?
O14A W3A O20A 85.3(6) . . ?
O14A W3A O37A 73.2(5) . . ?
O15A W3A O14A 95.3(6) . . ?
O15A W3A O20A 167.1(6) . . ?
O15A W3A O21A 94.0(7) . . ?
O15A W3A O37A 84.8(5) . . ?
O20A W3A O37A 83.0(5) . . ?
O21A W3A O14A 155.0(6) . . ?
O21A W3A O20A 80.6(7) . . ?
O21A W3A O37A 84.6(6) . . ?
O4A W4A O16A 104.2(7) . . ?
O4A W4A O22A 102.5(8) . . ?
O4A W4A O27A 99.5(8) . . ?
O4A W4A O28A 95.4(7) . . ?
O4A W4A O38A 163.9(6) . . ?
O16A W4A O22A 92.2(7) . . ?
O16A W4A O27A 92.7(7) . . ?
O16A W4A O28A 160.4(6) . . ?
O16A W4A O38A 89.9(6) . . ?
O22A W4A O27A 155.6(7) . . ?
O22A W4A O28A 83.5(7) . . ?
O22A W4A O38A 84.6(6) . . ?
O27A W4A O28A 83.9(8) . . ?
O27A W4A O38A 71.5(6) . . ?
O28A W4A O38A 70.8(6) . . ?
O5A W5A O17A 104.5(6) . . ?
O5A W5A O22A 103.0(7) . . ?
O5A W5A O23A 99.1(7) . . ?
O5A W5A O29A 95.1(6) . . ?
O5A W5A O39A 163.0(6) . . ?
O17A W5A O22A 93.4(6) . . ?
O17A W5A O23A 91.6(6) . . ?
O17A W5A O29A 160.3(6) . . ?
O17A W5A O39A 90.3(5) . . ?
O22A W5A O23A 155.4(6) . . ?
O22A W5A O29A 84.4(7) . . ?
O22A W5A O39A 84.3(6) . . ?
O23A W5A O29A 82.8(6) . . ?
O23A W5A O39A 71.5(5) . . ?
O29A W5A O39A 70.0(6) . . ?
O6A W6A O18A 102.3(7) . . ?
O6A W6A O23A 100.1(7) . . ?
O6A W6A O24A 100.8(6) . . ?
O6A W6A O30A 99.4(7) . . ?
O6A W6A O39A 171.0(6) . . ?
O18A W6A O23A 93.8(5) . . ?
O18A W6A O24A 84.4(6) . . ?
O18A W6A O30A 157.8(6) . . ?
O18A W6A O39A 84.3(5) . . ?
O23A W6A O24A 159.0(6) . . ?
O23A W6A O30A 87.4(6) . . ?
O23A W6A O39A 73.1(6) . . ?
O24A W6A O39A 85.9(5) . . ?
O30A W6A O24A 86.5(6) . . ?
O30A W6A O39A 74.8(6) . . ?
O7A W7A O19A 105.1(7) . . ?
O7A W7A O24A 103.3(7) . . ?
O7A W7A O25A 97.2(7) . . ?
O7A W7A O31A 98.3(7) . . ?
O7A W7A O40A 166.2(7) . . ?
O19A W7A O24A 87.9(6) . . ?
O19A W7A O25A 91.7(6) . . ?
O19A W7A O31A 156.6(6) . . ?
O19A W7A O40A 84.7(6) . . ?
O24A W7A O25A 158.9(6) . . ?
O24A W7A O31A 87.6(6) . . ?
O24A W7A O40A 86.5(5) . . ?
O25A W7A O40A 72.5(5) . . ?
O31A W7A O25A 84.4(7) . . ?
O31A W7A O40A 72.1(5) . . ?
O8A W8A O20A 103.8(7) . . ?
O8A W8A O25A 98.9(7) . . ?
O8A W8A O26A 102.2(7) . . ?
O8A W8A O32A 99.6(7) . . ?
O8A W8A O40A 168.4(7) . . ?
O20A W8A O25A 92.8(7) . . ?
O20A W8A O26A 87.5(7) . . ?
O20A W8A O32A 156.7(6) . . ?
O20A W8A O40A 85.5(6) . . ?
O25A W8A O32A 83.6(7) . . ?
O25A W8A O40A 73.4(5) . . ?
O26A W8A O25A 158.2(6) . . ?
O26A W8A O32A 87.5(7) . . ?
O26A W8A O40A 84.9(6) . . ?
O32A W8A O40A 71.3(6) . . ?
O9A W9A O21A 103.7(9) . . ?
O9A W9A O26A 101.6(7) . . ?
O9A W9A O27A 98.4(8) . . ?
O9A W9A O33A 99.6(9) . . ?
O9A W9A O38A 169.9(8) . . ?
O21A W9A O26A 85.7(7) . . ?
O21A W9A O33A 156.6(7) . . ?
O21A W9A O38A 82.6(6) . . ?
O26A W9A O38A 86.7(6) . . ?
O27A W9A O21A 91.0(7) . . ?
O27A W9A O26A 160.0(7) . . ?
O27A W9A O33A 87.9(7) . . ?
O27A W9A O38A 73.3(6) . . ?
O33A W9A O26A 87.4(7) . . ?
O33A W9A O38A 74.7(6) . . ?
O10A W10A O28A 101.5(9) . . ?
O10A W10A O33A 99.5(9) . . ?
O10A W10A O34A 102.7(9) . . ?
O10A W10A O36A 101.6(8) . . ?
O10A W10A O38A 169.8(8) . . ?
O28A W10A O33A 90.2(8) . . ?
O28A W10A O34A 89.2(8) . . ?
O28A W10A O36A 156.9(7) . . ?
O28A W10A O38A 73.4(7) . . ?
O33A W10A O38A 72.0(7) . . ?
O34A W10A O33A 157.5(7) . . ?
O34A W10A O36A 85.4(7) . . ?
O34A W10A O38A 86.2(6) . . ?
O36A W10A O33A 86.4(7) . . ?
O36A W10A O38A 83.8(6) . . ?
O11A W11A O29A 101.5(8) . . ?
O11A W11A O30A 100.3(8) . . ?
O11A W11A O34A 101.5(8) . . ?
O11A W11A O35A 101.3(7) . . ?
O11A W11A O39A 171.4(7) . . ?
O29A W11A O30A 91.2(7) . . ?
O29A W11A O34A 87.8(7) . . ?
O29A W11A O35A 157.1(7) . . ?
O29A W11A O39A 73.1(6) . . ?
O30A W11A O35A 86.8(6) . . ?
O30A W11A O39A 73.5(5) . . ?
O34A W11A O30A 157.9(6) . . ?
O34A W11A O35A 85.6(6) . . ?
O34A W11A O39A 85.2(6) . . ?
O35A W11A O39A 84.5(5) . . ?
O12A W12A O31A 101.6(8) . . ?
O12A W12A O32A 100.5(8) . . ?
O12A W12A O35A 101.7(7) . . ?
O12A W12A O36A 101.8(8) . . ?
O12A W12A O40A 170.9(7) . . ?
O31A W12A O40A 73.1(5) . . ?
O32A W12A O31A 87.9(7) . . ?
O32A W12A O36A 89.3(7) . . ?
O32A W12A O40A 72.3(6) . . ?
O35A W12A O31A 87.5(6) . . ?
O35A W12A O32A 157.8(7) . . ?
O35A W12A O36A 86.4(7) . . ?
O35A W12A O40A 85.6(6) . . ?
O36A W12A O31A 156.6(6) . . ?
O36A W12A O40A 83.9(5) . . ?
O2B W2B O13B 101.5(6) . . ?
O2B W2B O14B 99.7(6) . . ?
O2B W2B O18B 99.9(6) . . ?
O2B W2B O19B 91.0(6) . . ?
O2B W2B O37B 170.8(6) . . ?
O13B W2B O14B 95.6(6) . . ?
O13B W2B O18B 95.4(6) . . ?
O13B W2B O19B 167.4(5) . . ?
O13B W2B O37B 85.5(5) . . ?
O14B W2B O19B 83.4(5) . . ?
O14B W2B O37B 73.5(5) . . ?
O18B W2B O14B 155.1(5) . . ?
O18B W2B O19B 81.1(5) . . ?
O18B W2B O37B 85.2(5) . . ?
O19B W2B O37B 82.2(4) . . ?
O3B W3B K8 43.8(5) . 2_666 ?
O3B W3B O14B 98.0(6) . . ?
O3B W3B O15B 101.2(6) . . ?
O3B W3B O20B 93.4(6) . . ?
O3B W3B O21B 100.3(6) . . ?
O3B W3B O37B 170.9(5) . . ?
O14B W3B K8 89.6(5) . 2_666 ?
O14B W3B O20B 85.9(5) . . ?
O14B W3B O21B 157.5(5) . . ?
O14B W3B O37B 73.7(5) . . ?
O15B W3B K8 145.0(5) . 2_666 ?
O15B W3B O14B 97.5(6) . . ?
O15B W3B O20B 164.4(6) . . ?
O15B W3B O21B 91.8(6) . . ?
O15B W3B O37B 83.9(5) . . ?
O20B W3B K8 49.8(4) . 2_666 ?
O20B W3B O37B 82.5(4) . . ?
O21B W3B K8 94.6(5) . 2_666 ?
O21B W3B O20B 80.0(5) . . ?
O21B W3B O37B 87.0(5) . . ?
O37B W3B K8 130.8(4) . 2_666 ?
O4B W4B O22B 102.3(7) . . ?
O4B W4B O27B 99.7(6) . . ?
O4B W4B O28B 94.8(6) . . ?
O4B W4B O38B 164.1(6) . . ?
O16B W4B O4B 104.6(7) . . ?
O16B W4B O22B 93.3(6) . . ?
O16B W4B O27B 91.2(6) . . ?
O16B W4B O28B 160.3(6) . . ?
O16B W4B O38B 89.2(5) . . ?
O22B W4B O27B 155.5(5) . . ?
O22B W4B O28B 85.6(6) . . ?
O22B W4B O38B 84.4(5) . . ?
O27B W4B O28B 82.1(6) . . ?
O27B W4B O38B 71.7(5) . . ?
O28B W4B O38B 71.1(5) . . ?
O5B W5B O17B 104.9(7) . . ?
O5B W5B O22B 102.1(7) . . ?
O5B W5B O23B 100.4(7) . . ?
O5B W5B O29B 94.2(7) . . ?
O5B W5B O39B 164.4(6) . . ?
O17B W5B O22B 91.1(6) . . ?
O17B W5B O23B 92.8(6) . . ?
O17B W5B O29B 160.9(5) . . ?
O17B W5B O39B 89.4(5) . . ?
O22B W5B O23B 155.3(5) . . ?
O22B W5B O29B 85.3(6) . . ?
O22B W5B O39B 83.6(5) . . ?
O23B W5B O29B 83.1(6) . . ?
O23B W5B O39B 72.1(5) . . ?
O29B W5B O39B 71.5(5) . . ?
O6B W6B O18B 104.6(7) . . ?
O6B W6B O23B 100.8(6) . . ?
O6B W6B O24B 99.2(6) . . ?
O6B W6B O30B 98.7(7) . . ?
O6B W6B O39B 169.9(6) . . ?
O18B W6B O23B 91.2(6) . . ?
O18B W6B O24B 85.9(5) . . ?
O18B W6B O30B 156.4(6) . . ?
O18B W6B O39B 84.0(5) . . ?
O23B W6B O24B 159.8(6) . . ?
O23B W6B O30B 88.3(6) . . ?
O23B W6B O39B 73.2(5) . . ?
O24B W6B O30B 86.6(5) . . ?
O24B W6B O39B 86.6(5) . . ?
O30B W6B O39B 73.3(5) . . ?
O7B W7B O19B 104.1(6) . . ?
O7B W7B O24B 100.9(6) . . ?
O7B W7B O25B 99.7(6) . . ?
O7B W7B O31B 99.1(6) . . ?
O7B W7B O40B 168.6(5) . . ?
O19B W7B O24B 88.9(5) . . ?
O19B W7B O25B 92.0(5) . . ?
O19B W7B O31B 156.8(5) . . ?
O19B W7B O40B 86.0(5) . . ?
O24B W7B O25B 158.5(5) . . ?
O24B W7B O31B 84.8(5) . . ?
O24B W7B O40B 84.4(5) . . ?
O25B W7B O31B 86.0(5) . . ?
O25B W7B O40B 74.3(5) . . ?
O31B W7B O40B 71.2(5) . . ?
O8B W8B K8 50.1(6) . 2_666 ?
O8B W8B O20B 103.4(7) . . ?
O8B W8B O25B 98.3(6) . . ?
O8B W8B O26B 101.5(7) . . ?
O8B W8B O32B 99.9(6) . . ?
O8B W8B O40B 169.0(6) . . ?
O20B W8B K8 53.4(5) . 2_666 ?
O20B W8B O25B 90.7(6) . . ?
O20B W8B O26B 89.2(6) . . ?
O20B W8B O32B 156.7(5) . . ?
O20B W8B O40B 84.8(5) . . ?
O25B W8B K8 94.0(5) . 2_666 ?
O25B W8B O32B 85.5(6) . . ?
O25B W8B O40B 73.9(5) . . ?
O26B W8B K8 102.2(6) . 2_666 ?
O26B W8B O25B 159.7(6) . . ?
O26B W8B O32B 86.6(6) . . ?
O26B W8B O40B 85.8(5) . . ?
O32B W8B K8 149.7(5) . 2_666 ?
O32B W8B O40B 72.1(5) . . ?
O40B W8B K8 136.8(4) . 2_666 ?
O9B W9B O21B 100.2(7) . . ?
O9B W9B O26B 101.9(6) . . ?
O9B W9B O27B 97.9(6) . . ?
O9B W9B O33B 100.8(7) . . ?
O9B W9B O38B 170.5(6) . . ?
O21B W9B O26B 86.4(6) . . ?
O21B W9B O33B 158.6(6) . . ?
O21B W9B O38B 85.1(5) . . ?
O26B W9B O33B 85.6(6) . . ?
O26B W9B O38B 86.2(5) . . ?
O27B W9B O21B 93.9(6) . . ?
O27B W9B O26B 159.9(6) . . ?
O27B W9B O33B 87.0(6) . . ?
O27B W9B O38B 73.8(5) . . ?
O33B W9B O38B 74.6(6) . . ?
O10B W10B O28B 101.6(7) . . ?
O10B W10B O33B 100.8(7) . . ?
O10B W10B O34B 100.4(7) . . ?
O10B W10B O36B 101.0(7) . . ?
O10B W10B O38B 172.7(6) . . ?
O28B W10B O33B 90.4(7) . . ?
O28B W10B O34B 90.2(6) . . ?
O28B W10B O36B 157.2(6) . . ?
O28B W10B O38B 74.0(5) . . ?
O33B W10B O34B 158.2(6) . . ?
O33B W10B O36B 87.4(6) . . ?
O33B W10B O38B 73.7(5) . . ?
O34B W10B O36B 83.6(6) . . ?
O34B W10B O38B 85.6(5) . . ?
O36B W10B O38B 83.7(5) . . ?
O11B W11B O29B 100.4(7) . . ?
O11B W11B O30B 100.2(7) . . ?
O11B W11B O34B 101.6(7) . . ?
O11B W11B O35B 100.1(6) . . ?
O11B W11B O39B 171.0(7) . . ?
O29B W11B O30B 90.0(6) . . ?
O29B W11B O34B 92.3(6) . . ?
O29B W11B O35B 159.4(5) . . ?
O29B W11B O39B 74.7(5) . . ?
O30B W11B O34B 157.4(6) . . ?
O30B W11B O35B 84.8(5) . . ?
O30B W11B O39B 72.5(5) . . ?
O34B W11B O35B 85.2(6) . . ?
O34B W11B O39B 86.4(5) . . ?
O35B W11B O39B 84.7(5) . . ?
O12B W12B O31B 100.4(6) . . ?
O12B W12B O32B 99.7(6) . . ?
O12B W12B O35B 100.8(6) . . ?
O12B W12B O36B 102.4(6) . . ?
O12B W12B O40B 170.9(5) . . ?
O31B W12B O32B 89.4(5) . . ?
O31B W12B O40B 73.0(5) . . ?
O32B W12B O40B 74.4(5) . . ?
O35B W12B O31B 87.4(6) . . ?
O35B W12B O32B 159.5(5) . . ?
O35B W12B O36B 87.0(6) . . ?
O35B W12B O40B 85.3(5) . . ?
O36B W12B O31B 157.1(5) . . ?
O36B W12B O32B 88.1(6) . . ?
O36B W12B O40B 84.5(5) . . ?
O3C W3C O15C 101.3(7) . . ?
O3C W3C O14C 98.8(8) . . ?
O3C W3C O21C 102.4(8) . . ?
O3C W3C O20C 91.8(7) . . ?
O3C W3C O37C 170.5(8) . . ?
O15C W3C O14C 95.0(7) . . ?
O15C W3C O21C 95.2(7) . . ?
O15C W3C O20C 167.0(6) . . ?
O15C W3C O37C 85.1(5) . . ?
O14C W3C O21C 154.2(7) . . ?
O14C W3C O20C 83.2(7) . . ?
O14C W3C O37C 73.5(6) . . ?
O21C W3C O20C 81.6(8) . . ?
O21C W3C O37C 83.8(6) . . ?
O20C W3C O37C 82.0(6) . . ?
O2C W2C K17 38.6(11) . 1_655 ?
O2C W2C O14C 99.4(9) . . ?
O2C W2C O13C 101.6(7) . . ?
O2C W2C O19C 93.0(7) . . ?
O2C W2C O18C 101.0(8) . . ?
O2C W2C O37C 171.6(7) . . ?
O14C W2C K17 124.3(11) . 1_655 ?
O14C W2C O19C 85.3(7) . . ?
O14C W2C O18C 155.0(7) . . ?
O14C W2C O37C 73.2(7) . . ?
O13C W2C K17 120.7(10) . 1_655 ?
O13C W2C O14C 97.6(6) . . ?
O13C W2C O19C 164.3(6) . . ?
O13C W2C O18C 92.1(6) . . ?
O13C W2C O37C 83.7(6) . . ?
O19C W2C K17 68.5(10) . 1_655 ?
O19C W2C O37C 82.5(6) . . ?
O18C W2C K17 67.9(10) . 1_655 ?
O18C W2C O19C 79.5(7) . . ?
O18C W2C O37C 85.2(6) . . ?
O37C W2C K17 143.0(10) . 1_655 ?
O5C W5C O17C 104.9(6) . . ?
O5C W5C O23C 101.3(7) . . ?
O5C W5C O24C 100.9(7) . . ?
O5C W5C O30C 93.7(6) . . ?
O5C W5C O39C 163.4(6) . . ?
O17C W5C O23C 94.2(6) . . ?
O17C W5C O24C 91.7(6) . . ?
O17C W5C O30C 161.2(6) . . ?
O17C W5C O39C 90.2(6) . . ?
O23C W5C O24C 154.7(6) . . ?
O23C W5C O30C 84.8(6) . . ?
O23C W5C O39C 83.8(6) . . ?
O24C W5C O30C 81.7(6) . . ?
O24C W5C O39C 71.5(6) . . ?
O30C W5C O39C 71.0(6) . . ?
O4C W4C O16C 104.8(7) . . ?
O4C W4C O23C 102.2(7) . . ?
O4C W4C O22C 99.6(7) . . ?
O4C W4C O29C 94.5(7) . . ?
O4C W4C O40C 163.9(6) . . ?
O16C W4C O23C 93.0(6) . . ?
O16C W4C O22C 92.9(7) . . ?
O16C W4C O29C 160.6(7) . . ?
O16C W4C O40C 89.5(6) . . ?
O23C W4C O22C 155.1(7) . . ?
O23C W4C O29C 84.0(6) . . ?
O23C W4C O40C 84.0(6) . . ?
O22C W4C O29C 82.4(6) . . ?
O22C W4C O40C 71.9(7) . . ?
O29C W4C O40C 71.2(6) . . ?
O9C W9C O21C 103.0(8) . . ?
O9C W9C O22C 98.5(9) . . ?
O9C W9C O27C 102.6(10) . . ?
O9C W9C O28C 100.2(8) . . ?
O9C W9C O40C 170.2(9) . . ?
O21C W9C O22C 91.5(7) . . ?
O21C W9C O27C 86.3(8) . . ?
O21C W9C O28C 156.7(8) . . ?
O21C W9C O40C 83.1(6) . . ?
O22C W9C O27C 158.8(8) . . ?
O22C W9C O28C 87.6(7) . . ?
O22C W9C O40C 73.4(6) . . ?
O27C W9C O28C 86.2(8) . . ?
O27C W9C O40C 85.3(7) . . ?
O28C W9C O40C 74.3(6) . . ?
O8C W8C O20C 104.2(9) . . ?
O8C W8C O27C 102.8(11) . . ?
O8C W8C O26C 99.6(11) . . ?
O8C W8C O33C 99.0(9) . . ?
O8C W8C O38C 168.2(9) . . ?
O20C W8C O27C 90.1(9) . . ?
O20C W8C O26C 89.5(9) . . ?
O20C W8C O33C 156.8(7) . . ?
O20C W8C O38C 84.9(6) . . ?
O27C W8C O26C 157.0(8) . . ?
O27C W8C O33C 85.0(9) . . ?
O27C W8C O38C 84.4(8) . . ?
O26C W8C O33C 86.4(10) . . ?
O26C W8C O38C 72.7(7) . . ?
O33C W8C O38C 72.1(7) . . ?
O7C W7C O19C 103.3(9) . . ?
O7C W7C O26C 101.3(12) . . ?
O7C W7C O25C 99.7(12) . . ?
O7C W7C O32C 100.8(9) . . ?
O7C W7C O38C 170.3(9) . . ?
O19C W7C O26C 90.8(9) . . ?
O19C W7C O25C 89.3(8) . . ?
O19C W7C O32C 155.8(8) . . ?
O19C W7C O38C 85.2(7) . . ?
O26C W7C O32C 87.0(9) . . ?
O26C W7C O38C 73.5(8) . . ?
O25C W7C O26C 158.4(9) . . ?
O25C W7C O32C 84.1(8) . . ?
O25C W7C O38C 84.9(7) . . ?
O32C W7C O38C 71.0(7) . . ?
O6C W6C K10 83.2(7) . . ?
O6C W6C O18C 103.7(8) . . ?
O6C W6C O25C 101.9(9) . . ?
O6C W6C O24C 99.7(9) . . ?
O6C W6C O31C 98.2(8) . . ?
O6C W6C O39C 169.2(8) . . ?
O18C W6C K10 131.4(5) . . ?
O18C W6C O25C 86.3(7) . . ?
O18C W6C O24C 93.5(6) . . ?
O18C W6C O31C 157.9(7) . . ?
O18C W6C O39C 84.3(6) . . ?
O25C W6C K10 45.7(6) . . ?
O25C W6C O31C 86.1(8) . . ?
O25C W6C O39C 85.7(7) . . ?
O24C W6C K10 133.4(5) . . ?
O24C W6C O25C 157.8(7) . . ?
O24C W6C O31C 86.0(7) . . ?
O24C W6C O39C 72.2(6) . . ?
O31C W6C K10 48.0(6) . . ?
O31C W6C O39C 74.5(6) . . ?
O39C W6C K10 97.1(4) . . ?
O11C W11C O30C 102.3(8) . . ?
O11C W11C O31C 100.2(8) . . ?
O11C W11C O35C 100.1(8) . . ?
O11C W11C O36C 101.5(8) . . ?
O11C W11C O39C 172.6(8) . . ?
O30C W11C O31C 90.2(7) . . ?
O30C W11C O35C 90.6(7) . . ?
O30C W11C O36C 156.2(6) . . ?
O30C W11C O39C 73.8(6) . . ?
O31C W11C O36C 85.8(8) . . ?
O31C W11C O39C 73.8(6) . . ?
O35C W11C O31C 159.0(7) . . ?
O35C W11C O36C 85.0(7) . . ?
O35C W11C O39C 86.3(6) . . ?
O36C W11C O39C 82.6(6) . . ?
O10C W10C O29C 101.9(8) . . ?
O10C W10C O28C 98.9(8) . . ?
O10C W10C O35C 102.6(8) . . ?
O10C W10C O34C 101.4(8) . . ?
O10C W10C O40C 169.8(7) . . ?
O29C W10C O28C 90.0(7) . . ?
O29C W10C O35C 91.9(7) . . ?
O29C W10C O34C 156.7(6) . . ?
O29C W10C O40C 73.4(6) . . ?
O28C W10C O34C 85.7(8) . . ?
O28C W10C O40C 72.4(6) . . ?
O35C W10C O28C 157.5(7) . . ?
O35C W10C O34C 83.8(7) . . ?
O35C W10C O40C 86.7(6) . . ?
O34C W10C O40C 83.5(6) . . ?
O12C W12C K10 84.7(9) . . ?
O12C W12C O33C 101.7(10) . . ?
O12C W12C O32C 100.4(9) . . ?
O12C W12C O34C 101.2(9) . . ?
O12C W12C O36C 101.2(10) . . ?
O12C W12C O38C 172.2(9) . . ?
O33C W12C K10 135.9(8) . . ?
O33C W12C O38C 73.7(7) . . ?
O32C W12C K10 45.5(8) . . ?
O32C W12C O33C 90.8(11) . . ?
O32C W12C O34C 158.2(6) . . ?
O32C W12C O36C 85.7(9) . . ?
O32C W12C O38C 73.7(7) . . ?
O34C W12C K10 133.5(6) . . ?
O34C W12C O33C 88.5(9) . . ?
O34C W12C O38C 85.2(6) . . ?
O36C W12C K10 47.5(6) . . ?
O36C W12C O33C 157.1(7) . . ?
O36C W12C O34C 86.5(8) . . ?
O36C W12C O38C 83.6(7) . . ?
O38C W12C K10 94.2(5) . . ?
O13A Sm1A O15A 80.9(4) . . ?
O13A Sm1A O1LA 84.3(5) . . ?
O13A Sm1A O4LA 139.5(5) . . ?
O15A Sm1A O4LA 138.7(5) . . ?
O16A Sm1A O13A 122.9(5) . . ?
O16A Sm1A O15A 78.4(5) . . ?
O16A Sm1A O1LA 138.4(5) . . ?
O16A Sm1A O2LA 143.7(5) . . ?
O16A Sm1A O4LA 71.2(5) . . ?
O17A Sm1A O13A 76.8(4) . . ?
O17A Sm1A O15A 124.8(4) . . ?
O17A Sm1A O16A 73.0(5) . . ?
O17A Sm1A O1LA 85.5(4) . . ?
O17A Sm1A O2LA 141.8(5) . . ?
O17A Sm1A O4LA 71.9(5) . . ?
O1LA Sm1A O15A 141.3(5) . . ?
O1LA Sm1A O4LA 68.4(5) . . ?
O2LA Sm1A O13A 72.1(5) . . ?
O2LA Sm1A O15A 71.5(5) . . ?
O2LA Sm1A O1LA 69.9(5) . . ?
O2LA Sm1A O4LA 121.2(5) . . ?
O3LA Sm1A O13A 144.0(5) . . ?
O3LA Sm1A O15A 76.8(4) . . ?
O3LA Sm1A O16A 79.7(5) . . ?
O3LA Sm1A O17A 139.1(5) . . ?
O3LA Sm1A O1LA 95.9(5) . . ?
O3LA Sm1A O2LA 74.2(5) . . ?
O3LA Sm1A O4LA 70.8(5) . . ?
O13B Sm1B O1LB 139.9(4) . . ?
O13B Sm1B O4LB 141.3(5) . . ?
O15B Sm1B O13B 80.7(4) . . ?
O15B Sm1B O1LB 138.1(4) . . ?
O15B Sm1B O4LB 83.4(4) . . ?
O16B Sm1B O13B 124.4(4) . . ?
O16B Sm1B O15B 76.8(5) . . ?
O16B Sm1B O1LB 70.5(5) . . ?
O16B Sm1B O3LB 141.5(5) . . ?
O16B Sm1B O4LB 85.3(5) . . ?
O17B Sm1B O13B 78.3(4) . . ?
O17B Sm1B O15B 122.6(4) . . ?
O17B Sm1B O16B 72.7(5) . . ?
O17B Sm1B O1LB 71.5(4) . . ?
O17B Sm1B O3LB 144.3(5) . . ?
O17B Sm1B O4LB 139.0(4) . . ?
O2LB Sm1B O13B 78.7(4) . . ?
O2LB Sm1B O15B 145.1(5) . . ?
O2LB Sm1B O16B 138.0(5) . . ?
O2LB Sm1B O17B 80.1(5) . . ?
O2LB Sm1B O1LB 70.7(5) . . ?
O2LB Sm1B O3LB 75.1(5) . . ?
O2LB Sm1B O4LB 95.4(5) . . ?
O3LB Sm1B O13B 72.0(4) . . ?
O3LB Sm1B O15B 71.8(5) . . ?
O3LB Sm1B O1LB 121.9(5) . . ?
O3LB Sm1B O4LB 69.5(5) . . ?
O4LB Sm1B O1LB 68.7(5) . . ?
O15C Sm1C O1LC 139.2(5) . . ?
O13C Sm1C O15C 80.3(5) . . ?
O13C Sm1C O1LC 139.4(5) . . ?
O13C Sm1C O4LC 84.3(5) . . ?
O17C Sm1C O15C 125.2(4) . . ?
O17C Sm1C O13C 77.0(5) . . ?
O17C Sm1C O16C 73.5(5) . . ?
O17C Sm1C O1LC 71.4(5) . . ?
O17C Sm1C O4LC 84.3(4) . . ?
O16C Sm1C O15C 78.1(5) . . ?
O16C Sm1C O13C 122.4(5) . . ?
O16C Sm1C O1LC 71.8(5) . . ?
O16C Sm1C O4LC 138.6(5) . . ?
O2LC Sm1C O15C 77.6(5) . . ?
O2LC Sm1C O13C 143.7(5) . . ?
O2LC Sm1C O17C 139.3(5) . . ?
O2LC Sm1C O16C 80.5(5) . . ?
O2LC Sm1C O1LC 71.0(5) . . ?
O2LC Sm1C O3LC 74.1(5) . . ?
O2LC Sm1C O4LC 95.6(5) . . ?
O3LC Sm1C O15C 71.8(4) . . ?
O3LC Sm1C O13C 71.7(5) . . ?
O3LC Sm1C O17C 141.0(5) . . ?
O3LC Sm1C O16C 144.0(5) . . ?
O3LC Sm1C O1LC 121.3(5) . . ?
O3LC Sm1C O4LC 70.2(4) . . ?
O4LC Sm1C O15C 141.7(5) . . ?
O4LC Sm1C O1LC 68.1(5) . . ?
O37A Ge1A O38A 111.3(6) . . ?
O37A Ge1A O39A 111.7(6) . . ?
O37A Ge1A O40A 110.2(6) . . ?
O38A Ge1A O40A 107.0(6) . . ?
O39A Ge1A O38A 107.8(7) . . ?
O39A Ge1A O40A 108.7(6) . . ?
O37B Ge1B O39B 111.9(6) . . ?
O37B Ge1B O40B 111.1(5) . . ?
O38B Ge1B O37B 111.7(6) . . ?
O38B Ge1B O39B 107.1(6) . . ?
O38B Ge1B O40B 107.1(6) . . ?
O39B Ge1B O40B 107.6(6) . . ?
O37C Ge1C O39C 112.4(7) . . ?
O37C Ge1C O40C 110.9(7) . . ?
O37C Ge1C O38C 111.1(8) . . ?
O39C Ge1C O40C 107.1(7) . . ?
O39C Ge1C O38C 107.2(8) . . ?
O40C Ge1C O38C 107.8(8) . . ?
K16 K1 K3 59.9(5) 2_666 2_666 ?
O12A K1 K3 144.3(4) . 2_666 ?
O12A K1 K16 88.0(6) . 2_666 ?
O12A K1 O6B 70.8(5) . . ?
O12A K1 O7B 150.2(5) . . ?
O12A K1 O24B 125.3(5) . . ?
O12A K1 O1W 75.0(5) . . ?
O12A K1 O2W 128.3(5) . . ?
O12A K1 O5W 69.9(6) . . ?
O6B K1 K3 138.9(3) . 2_666 ?
O6B K1 K16 158.6(6) . 2_666 ?
O6B K1 O7B 108.2(4) . . ?
O6B K1 O24B 55.8(4) . . ?
O6B K1 O2W 79.7(4) . . ?
O7B K1 K3 31.2(2) . 2_666 ?
O7B K1 K16 88.5(6) . 2_666 ?
O7B K1 O2W 79.0(4) . . ?
O12B K1 K3 43.2(3) 2_666 2_666 ?
O12B K1 K16 40.8(6) 2_666 2_666 ?
O12B K1 O12A 120.4(5) 2_666 . ?
O12B K1 O6B 156.5(5) 2_666 . ?
O12B K1 O7B 72.8(4) 2_666 . ?
O12B K1 O24B 113.6(4) 2_666 . ?
O12B K1 O1W 75.3(5) 2_666 . ?
O12B K1 O2W 77.5(4) 2_666 . ?
O12B K1 O5W 131.7(6) 2_666 . ?
O24B K1 K3 83.8(3) . 2_666 ?
O24B K1 K16 143.6(6) . 2_666 ?
O24B K1 O7B 55.5(3) . . ?
O24B K1 O2W 55.9(4) . . ?
O1W K1 K3 115.7(3) . 2_666 ?
O1W K1 K16 88.1(6) . 2_666 ?
O1W K1 O6B 89.4(5) . . ?
O1W K1 O7B 134.5(4) . . ?
O1W K1 O24B 112.5(4) . . ?
O1W K1 O2W 62.9(4) . . ?
O2W K1 K3 83.7(3) . 2_666 ?
O2W K1 K16 117.6(6) . 2_666 ?
O5W K1 K3 98.7(5) . 2_666 ?
O5W K1 K16 99.9(7) . 2_666 ?
O5W K1 O6B 70.4(6) . . ?
O5W K1 O7B 81.5(6) . . ?
O5W K1 O24B 81.3(6) . . ?
O5W K1 O1W 143.6(6) . . ?
O5W K1 O2W 136.8(6) . . ?
O7A K2 O31A 54.3(5) . . ?
O7A K2 O6B 109.1(5) . . ?
O7A K2 O2W 167.0(5) . . ?
O31A K2 O6B 67.5(4) . . ?
O30B K2 O7A 129.6(4) . . ?
O30B K2 O31A 118.8(4) . . ?
O30B K2 O6B 53.8(4) . . ?
O30B K2 O2W 63.2(4) . . ?
O30B K2 O3W 65.1(5) . . ?
O30B K2 O4W 108.5(6) . . ?
O10C K2 O7A 74.2(5) . . ?
O10C K2 O31A 127.1(5) . . ?
O10C K2 O6B 128.2(5) . . ?
O10C K2 O30B 83.5(5) . . ?
O10C K2 O2W 108.0(5) . . ?
O10C K2 O3W 68.4(6) . . ?
O10C K2 O4W 66.9(6) . . ?
O1W K2 O7A 102.8(5) . . ?
O1W K2 O31A 65.6(4) . . ?
O1W K2 O6B 84.4(4) . . ?
O1W K2 O30B 119.2(5) . . ?
O1W K2 O10C 146.9(6) . . ?
O1W K2 O2W 68.2(4) . . ?
O1W K2 O3W 141.1(6) . . ?
O1W K2 O4W 82.4(6) . . ?
O2W K2 O31A 124.9(4) . . ?
O2W K2 O6B 80.0(4) . . ?
O3W K2 O7A 64.8(5) . . ?
O3W K2 O31A 78.7(5) . . ?
O3W K2 O6B 67.5(5) . . ?
O3W K2 O2W 128.2(5) . . ?
O4W K2 O7A 103.3(6) . . ?
O4W K2 O31A 131.3(6) . . ?
O4W K2 O6B 147.0(6) . . ?
O4W K2 O2W 67.1(6) . . ?
O4W K2 O3W 135.3(7) . . ?
O7B K3 K1 35.0(3) 2_666 2_666 ?
O7B K3 O11B 165.6(5) 2_666 . ?
O7B K3 O35B 107.9(4) 2_666 . ?
O7B K3 O11C 73.4(5) 2_666 . ?
O7B K3 O35C 123.8(5) 2_666 . ?
O7B K3 O2W 78.2(4) 2_666 . ?
O7B K3 O4W 86.4(6) 2_666 . ?
O7B K3 O18W 108.5(10) 2_666 . ?
O11B K3 K1 132.4(4) . 2_666 ?
O11B K3 O35B 58.0(4) . . ?
O11B K3 O35C 70.0(4) . . ?
O11B K3 O2W 96.0(5) . . ?
O11B K3 O4W 103.8(7) . . ?
O11B K3 O18W 69.2(10) . . ?
O35B K3 K1 81.4(3) . 2_666 ?
O35B K3 O35C 127.9(4) . . ?
O11C K3 K1 89.0(5) . 2_666 ?
O11C K3 O11B 118.2(5) . . ?
O11C K3 O35B 157.0(6) . . ?
O11C K3 O35C 53.0(5) . . ?
O11C K3 O2W 136.8(5) . . ?
O11C K3 O4W 78.1(7) . . ?
O11C K3 O18W 75.4(11) . . ?
O35C K3 K1 140.0(4) . 2_666 ?
O2W K3 K1 85.8(3) . 2_666 ?
O2W K3 O35B 63.6(4) . . ?
O2W K3 O35C 129.3(5) . . ?
O4W K3 K1 120.6(5) . 2_666 ?
O4W K3 O35B 124.7(7) . . ?
O4W K3 O35C 68.7(6) . . ?
O4W K3 O2W 68.1(6) . . ?
O4W K3 O18W 144.0(12) . . ?
O18W K3 K1 82.9(10) . 2_666 ?
O18W K3 O35B 82.7(11) . . ?
O18W K3 O35C 76.0(10) . . ?
O18W K3 O2W 145.7(11) . . ?
O7A K4 O27C 144.0(6) . . ?
O7A K4 O28C 90.9(6) . . ?
O7A K4 O33C 144.6(7) . . ?
O7A K4 O10W 67.9(10) . . ?
O27C K4 O10W 100.2(10) . . ?
O28C K4 O27C 53.2(5) . . ?
O28C K4 O33C 92.2(6) . . ?
O28C K4 O10W 80.5(10) . . ?
O33C K4 O27C 52.3(6) . . ?
O33C K4 O10W 147.3(10) . . ?
O34C K4 O7A 100.6(6) . . ?
O34C K4 O27C 62.8(5) . . ?
O34C K4 O28C 55.2(5) . . ?
O34C K4 O33C 54.2(6) . . ?
O34C K4 O10W 134.7(10) . . ?
O7W K4 O7A 87.2(9) . . ?
O7W K4 O27C 128.5(10) . . ?
O7W K4 O28C 170.7(10) . . ?
O7W K4 O33C 84.2(10) . . ?
O7W K4 O34C 116.2(10) . . ?
O7W K4 O10W 107.1(12) . . ?
O24A K5 O6W 52.8(5) . . ?
O30A K5 O24A 51.4(4) . . ?
O30A K5 O6W 80.4(6) . . ?
O31A K5 O24A 52.4(4) . . ?
O31A K5 O30A 90.4(5) . . ?
O31A K5 O3W 81.7(6) . . ?
O31A K5 O6W 87.7(6) . . ?
O31A K5 O9W 150.5(10) . . ?
O35A K5 O24A 61.7(5) . . ?
O35A K5 O30A 53.7(4) . . ?
O35A K5 O31A 53.7(5) . . ?
O35A K5 O3W 134.5(7) . . ?
O35A K5 O6W 114.3(6) . . ?
O35A K5 O9W 145.6(9) . . ?
O6B K5 O24A 125.1(6) . . ?
O6B K5 O30A 154.1(6) . . ?
O6B K5 O31A 74.8(5) . . ?
O6B K5 O35A 100.8(5) . . ?
O6B K5 O3W 72.0(6) . . ?
O6B K5 O6W 119.3(6) . . ?
O6B K5 O9W 109.3(9) . . ?
O3W K5 O24A 85.4(6) . . ?
O3W K5 O30A 127.7(7) . . ?
O3W K5 O6W 47.9(6) . . ?
O3W K5 O9W 72.5(10) . . ?
O9W K5 O24A 110.2(9) . . ?
O9W K5 O30A 94.1(9) . . ?
O9W K5 O6W 64.4(10) . . ?
O7A K6 O10C 65.1(5) . . ?
O28C K6 O7A 88.3(7) . . ?
O28C K6 O10C 54.5(5) . . ?
O28C K6 O10W 89.3(11) . . ?
O3W K6 O7A 64.9(6) . . ?
O3W K6 O10C 64.2(6) . . ?
O3W K6 O28C 118.7(8) . . ?
O3W K6 O10W 124.0(12) . . ?
O6W K6 O7A 71.0(8) . . ?
O6W K6 O10C 122.3(9) . . ?
O6W K6 O28C 155.8(11) . . ?
O6W K6 O3W 64.3(9) . . ?
O6W K6 O10W 71.9(13) . . ?
O10W K6 O7A 69.0(10) . . ?
O10W K6 O10C 120.4(11) . . ?
O22B K7 K13 125.3(7) . . ?
O22B K7 O29B 52.1(4) . . ?
O28B K7 K13 108.1(7) . . ?
O28B K7 O22B 52.6(5) . . ?
O28B K7 O29B 90.1(5) . . ?
O28B K7 O34B 53.1(4) . . ?
O29B K7 K13 82.2(6) . . ?
O34B K7 K13 67.4(6) . . ?
O34B K7 O22B 61.5(5) . . ?
O34B K7 O29B 52.8(4) . . ?
O21W K7 K13 90.3(10) . . ?
O21W K7 O22B 113.1(10) . . ?
O21W K7 O28B 63.7(9) . . ?
O21W K7 O29B 149.1(9) . . ?
O21W K7 O34B 96.7(9) . . ?
W8B K8 W3B 59.3(2) 2_666 2_666 ?
O3B K8 W3B 24.2(3) 2_666 2_666 ?
O3B K8 W8B 82.4(4) 2_666 2_666 ?
O3B K8 O8B 106.3(6) 2_666 2_666 ?
O3B K8 O20B 55.5(5) 2_666 2_666 ?
O3B K8 O12C 156.3(9) 2_666 . ?
O3B K8 O13W 85.3(8) 2_666 . ?
O8B K8 W3B 84.7(4) 2_666 2_666 ?
O8B K8 W8B 26.5(3) 2_666 2_666 ?
O8B K8 O20B 55.3(5) 2_666 2_666 ?
O8B K8 O12C 69.9(6) 2_666 . ?
O8B K8 O13W 82.6(8) 2_666 . ?
O20B K8 W3B 31.5(3) 2_666 2_666 ?
O20B K8 W8B 28.9(3) 2_666 2_666 ?
O20B K8 O12C 108.8(8) 2_666 . ?
O20B K8 O13W 60.9(7) 2_666 . ?
O12C K8 W3B 136.8(7) . 2_666 ?
O12C K8 W8B 87.5(6) . 2_666 ?
O12C K8 O13W 71.1(9) . . ?
O13W K8 W3B 71.3(7) . 2_666 ?
O13W K8 W8B 68.9(7) . 2_666 ?
O22W K8 W3B 72.2(8) . 2_666 ?
O22W K8 W8B 77.4(9) . 2_666 ?
O22W K8 O3B 67.9(9) . 2_666 ?
O22W K8 O8B 76.8(10) . 2_666 ?
O22W K8 O20B 78.6(9) . 2_666 ?
O22W K8 O12C 130.4(11) . . ?
O22W K8 O13W 139.3(11) . . ?
O29B K9 O29C 114.0(9) . . ?
O29B K9 O15W 122.9(12) . . ?
O29C K9 O15W 102.1(10) . . ?
W6C K10 W12C 79.7(2) . . ?
O25C K10 W6C 29.2(6) . . ?
O25C K10 W12C 63.8(5) . . ?
O25C K10 O32C 54.0(6) . . ?
O25C K10 O31C 54.7(7) . . ?
O25C K10 O36C 61.5(5) . . ?
O32C K10 W6C 79.6(4) . . ?
O32C K10 W12C 26.8(4) . . ?
O32C K10 O31C 91.5(6) . . ?
O32C K10 O36C 50.5(6) . . ?
O31C K10 W6C 29.7(3) . . ?
O31C K10 W12C 78.5(5) . . ?
O31C K10 O36C 53.6(6) . . ?
O36C K10 W6C 64.1(4) . . ?
O36C K10 W12C 27.3(5) . . ?
O12W K10 W6C 137.1(8) . . ?
O12W K10 W12C 142.9(7) . . ?
O12W K10 O25C 149.7(9) . . ?
O12W K10 O32C 139.2(9) . . ?
O12W K10 O31C 129.1(9) . . ?
O12W K10 O36C 148.4(8) . . ?
O13W K10 W6C 125.5(9) . . ?
O13W K10 W12C 79.7(8) . . ?
O13W K10 O25C 136.3(10) . . ?
O13W K10 O32C 101.4(9) . . ?
O13W K10 O31C 96.7(9) . . ?
O13W K10 O36C 75.0(8) . . ?
O13W K10 O12W 73.4(10) . . ?
O8A K11 O32B 92.3(6) 2_666 . ?
O8A K11 O36B 142.6(7) 2_666 . ?
O8A K11 O20W 78.2(7) 2_666 . ?
O8A K11 O33W 51.0(10) 2_666 2_666 ?
O26B K11 O8A 98.6(7) . 2_666 ?
O26B K11 O32B 53.6(4) . . ?
O26B K11 O33B 52.8(5) . . ?
O26B K11 O36B 60.3(5) . . ?
O26B K11 O20W 174.3(8) . . ?
O26B K11 O33W 60.0(10) . 2_666 ?
O32B K11 O36B 50.4(4) . . ?
O32B K11 O20W 121.5(8) . . ?
O32B K11 O33W 93.6(11) . 2_666 ?
O33B K11 O8A 141.7(9) . 2_666 ?
O33B K11 O32B 88.7(5) . . ?
O33B K11 O36B 50.6(4) . . ?
O33B K11 O20W 132.2(8) . . ?
O33B K11 O33W 90.7(11) . 2_666 ?
O36B K11 O20W 119.7(8) . . ?
O33W K11 O36B 120.2(11) 2_666 . ?
O33W K11 O20W 119.9(11) 2_666 . ?
O22A K12 K15 138.5(9) . 1_455 ?
O22A K12 O28A 52.7(6) . . ?
O22A K12 O29A 53.5(6) . . ?
O22A K12 O34A 61.4(6) . . ?
O28A K12 K15 155.3(10) . 1_455 ?
O28A K12 O34A 51.6(6) . . ?
O29A K12 K15 88.4(8) . 1_455 ?
O29A K12 O28A 89.1(8) . . ?
O29A K12 O34A 51.1(6) . . ?
O34A K12 K15 109.7(9) . 1_455 ?
O17W K12 K15 46.6(13) . 1_455 ?
O17W K12 O22A 127.9(15) . . ?
O17W K12 O28A 108.7(14) . . ?
O17W K12 O29A 82.0(13) . . ?
O17W K12 O34A 70.1(13) . . ?
O11B K13 K7 84.4(8) . . ?
O11B K13 O4C 114.1(9) . . ?
O11B K13 O23C 112.7(10) . . ?
O11B K13 O29C 69.6(7) . . ?
O11B K13 O16W 167.1(13) . . ?
O11B K13 O18W 71.7(12) . . ?
O4C K13 K7 84.1(7) . . ?
O23C K13 K7 136.6(9) . . ?
O23C K13 O4C 52.5(6) . . ?
O23C K13 O29C 52.9(6) . . ?
O29C K13 K7 104.0(8) . . ?
O29C K13 O4C 51.3(6) . . ?
O16W K13 K7 95.5(11) . . ?
O16W K13 O4C 78.6(10) . . ?
O16W K13 O23C 76.1(10) . . ?
O16W K13 O29C 122.6(12) . . ?
O18W K13 K7 124.4(14) . . ?
O18W K13 O4C 151.4(15) . . ?
O18W K13 O23C 99.0(13) . . ?
O18W K13 O29C 112.6(13) . . ?
O18W K13 O16W 98.2(15) . . ?
O11W K14 O2C 87.6(10) . . ?
O14W K14 O2C 118.2(13) . . ?
O14W K14 O11W 102.5(14) . . ?
O14C K15 K12 145.0(16) . 1_655 ?
O14C K15 O20C 53.6(8) . . ?
O14C K15 O19C 53.8(7) . . ?
O14C K15 O26C 88.9(10) . . ?
O20C K15 K12 153.0(12) . 1_655 ?
O20C K15 O19C 58.4(8) . . ?
O20C K15 O26C 49.7(8) . . ?
O19C K15 K12 112.2(14) . 1_655 ?
O19C K15 O26C 48.8(7) . . ?
O26C K15 K12 104.1(11) . 1_655 ?
O11W K15 K12 73.1(12) . 1_655 ?
O11W K15 O14C 85.3(11) . . ?
O11W K15 O20C 133.8(14) . . ?
O11W K15 O19C 116.4(14) . . ?
O11W K15 O26C 163.5(19) . . ?
O11W K15 O17W 81.5(19) . 1_655 ?
O17W K15 K12 48.1(14) 1_655 1_655 ?
O17W K15 O14C 102.5(18) 1_655 . ?
O17W K15 O20C 123.2(18) 1_655 . ?
O17W K15 O19C 66.4(15) 1_655 . ?
O17W K15 O26C 84.7(16) 1_655 . ?
O10B K16 K1 142.0(12) . 2_666 ?
O10B K16 O36B 53.7(7) . . ?
O12B K16 K1 37.0(5) . 2_666 ?
O12B K16 O10B 106.2(12) . . ?
O12B K16 O36B 54.4(7) . . ?
O36B K16 K1 88.4(8) . 2_666 ?
O18W K16 K1 95.2(14) . 2_666 ?
O18W K16 O10B 85.5(15) . . ?
O18W K16 O12B 82.6(15) . . ?
O18W K16 O36B 92.2(15) . . ?
O11A K17 W2C 84.0(13) . 1_455 ?
O2C K17 W2C 22.2(7) 1_455 1_455 ?
O2C K17 O11A 64.1(13) 1_455 . ?
O2C K17 O17W 68.9(17) 1_455 . ?
O2C K17 O23W 130(3) 1_455 . ?
O8W K17 W2C 121(2) . 1_455 ?
O8W K17 O11A 62.7(17) . . ?
O8W K17 O2C 101(2) . 1_455 ?
O8W K17 O17W 110(3) . . ?
O8W K17 O23W 112(3) . . ?
O17W K17 W2C 72.8(15) . 1_455 ?
O17W K17 O11A 50.7(14) . . ?
O23W K17 W2C 120(2) . 1_455 ?
O23W K17 O11A 100(2) . . ?
O23W K17 O17W 66(2) . . ?
W7A O7A K2 107.4(8) . . ?
W7A O7A K4 119.5(8) . . ?
W7A O7A K6 134.7(9) . . ?
K2 O7A K6 96.5(5) . . ?
K4 O7A K2 117.0(6) . . ?
K4 O7A K6 79.3(6) . . ?
W8A O8A K11 122.7(9) . 2_666 ?
W11A O11A K17 134.5(13) . . ?
W12A O12A K1 135.7(9) . . ?
W2A O13A Sm1A 129.1(7) . . ?
W2A O14A W3A 116.2(6) . . ?
W3A O15A Sm1A 127.4(6) . . ?
W4A O16A Sm1A 158.0(9) . . ?
W5A O17A Sm1A 155.6(7) . . ?
W6A O18A W2A 158.6(7) . . ?
W7A O19A W2A 153.7(7) . . ?
W8A O20A W3A 153.4(10) . . ?
W9A O21A W3A 158.2(9) . . ?
W4A O22A W5A 145.2(8) . . ?
W4A O22A K12 108.4(7) . . ?
W5A O22A K12 106.3(8) . . ?
W6A O23A W5A 120.3(7) . . ?
W6A O24A K5 106.2(6) . . ?
W7A O24A W6A 149.7(8) . . ?
W7A O24A K5 102.6(6) . . ?
W8A O25A W7A 119.3(7) . . ?
W9A O26A W8A 149.5(9) . . ?
W9A O27A W4A 119.8(8) . . ?
W4A O28A K12 101.9(8) . . ?
W10A O28A W4A 120.5(9) . . ?
W10A O28A K12 105.4(9) . . ?
W5A O29A K12 100.9(7) . . ?
W11A O29A W5A 121.9(8) . . ?
W11A O29A K12 107.1(8) . . ?
W6A O30A W11A 119.2(7) . . ?
W6A O30A K5 107.7(7) . . ?
W11A O30A K5 100.5(6) . . ?
W7A O31A K2 95.5(6) . . ?
W7A O31A K5 107.0(6) . . ?
W12A O31A W7A 120.9(7) . . ?
W12A O31A K2 135.4(6) . . ?
W12A O31A K5 101.0(6) . . ?
K5 O31A K2 90.6(4) . . ?
W12A O32A W8A 121.2(8) . . ?
W9A O33A W10A 119.9(9) . . ?
W10A O34A W11A 152.4(8) . . ?
W10A O34A K12 103.2(7) . . ?
W11A O34A K12 102.9(7) . . ?
W11A O35A K5 105.1(6) . . ?
W12A O35A W11A 151.8(9) . . ?
W12A O35A K5 102.7(6) . . ?
W12A O36A W10A 153.2(10) . . ?
W3A O37A W2A 96.4(5) . . ?
Ge1A O37A W2A 123.9(6) . . ?
Ge1A O37A W3A 123.8(7) . . ?
W4A O38A W10A 95.3(6) . . ?
W9A O38A W4A 95.0(5) . . ?
W9A O38A W10A 93.4(5) . . ?
Ge1A O38A W4A 120.7(7) . . ?
Ge1A O38A W9A 121.9(8) . . ?
Ge1A O38A W10A 123.2(7) . . ?
W5A O39A W11A 95.0(5) . . ?
W6A O39A W5A 94.6(5) . . ?
W6A O39A W11A 92.5(5) . . ?
Ge1A O39A W5A 121.1(7) . . ?
Ge1A O39A W6A 121.9(7) . . ?
Ge1A O39A W11A 124.1(7) . . ?
W8A O40A W7A 94.2(5) . . ?
W8A O40A W12A 95.2(5) . . ?
W12A O40A W7A 93.9(5) . . ?
Ge1A O40A W7A 119.5(7) . . ?
Ge1A O40A W8A 121.8(7) . . ?
Ge1A O40A W12A 124.8(7) . . ?
W3B O3B K8 112.0(7) . 2_666 ?
W6B O6B K1 107.2(6) . . ?
W6B O6B K2 100.0(7) . . ?
W6B O6B K5 121.5(7) . . ?
K1 O6B K2 83.2(4) . . ?
K5 O6B K1 131.3(6) . . ?
K5 O6B K2 89.6(5) . . ?
W7B O7B K1 103.9(5) . . ?
W7B O7B K3 134.8(7) . 2_666 ?
K3 O7B K1 113.8(4) 2_666 . ?
W8B O8B K8 103.4(7) . 2_666 ?
W10B O10B K16 107.1(9) . . ?
W11B O11B K3 106.0(6) . . ?
W11B O11B K13 119.4(9) . . ?
K13 O11B K3 108.6(8) . . ?
W12B O12B K1 141.5(7) . 2_666 ?
W12B O12B K16 108.0(10) . . ?
K1 O12B K16 102.2(9) 2_666 . ?
W2B O13B Sm1B 127.1(7) . . ?
W3B O14B W2B 115.9(7) . . ?
W3B O15B Sm1B 128.8(6) . . ?
W4B O16B Sm1B 155.8(8) . . ?
W5B O17B Sm1B 158.1(8) . . ?
W6B O18B W2B 158.0(7) . . ?
W7B O19B W2B 151.6(7) . . ?
W3B O20B K8 98.7(6) . 2_666 ?
W8B O20B W3B 153.4(7) . . ?
W8B O20B K8 97.7(6) . 2_666 ?
W9B O21B W3B 156.1(7) . . ?
W4B O22B W5B 146.0(7) . . ?
W4B O22B K7 104.8(6) . . ?
W5B O22B K7 108.8(6) . . ?
W6B O23B W5B 120.2(7) . . ?
W6B O24B W7B 148.8(7) . . ?
W6B O24B K1 97.7(5) . . ?
W7B O24B K1 99.6(5) . . ?
W7B O25B W8B 118.4(6) . . ?
W8B O26B W9B 147.2(8) . . ?
W8B O26B K11 106.0(6) . . ?
W9B O26B K11 106.2(6) . . ?
W9B O27B W4B 120.1(6) . . ?
W4B O28B K7 104.6(7) . . ?
W10B O28B W4B 121.0(7) . . ?
W10B O28B K7 103.1(7) . . ?
W5B O29B K7 103.8(6) . . ?
W5B O29B K9 126.6(8) . . ?
W11B O29B W5B 118.5(7) . . ?
W11B O29B K7 100.1(7) . . ?
W11B O29B K9 114.5(7) . . ?
K9 O29B K7 72.4(8) . . ?
W6B O30B K2 107.2(6) . . ?
W11B O30B W6B 121.3(7) . . ?
W11B O30B K2 131.4(6) . . ?
W12B O31B W7B 121.0(6) . . ?
W8B O32B K11 99.5(6) . . ?
W12B O32B W8B 118.9(6) . . ?
W12B O32B K11 108.5(6) . . ?
W9B O33B K11 101.8(7) . . ?
W10B O33B W9B 119.7(7) . . ?
W10B O33B K11 108.7(7) . . ?
W10B O34B W11B 153.7(8) . . ?
W10B O34B K7 100.4(6) . . ?
W11B O34B K7 104.1(6) . . ?
W11B O35B K3 92.7(4) . . ?
W12B O35B W11B 150.3(7) . . ?
W12B O35B K3 109.3(5) . . ?
W10B O36B K11 102.2(6) . . ?
W10B O36B K16 97.9(8) . . ?
W12B O36B W10B 153.4(8) . . ?
W12B O36B K11 103.4(6) . . ?
W12B O36B K16 95.0(8) . . ?
K11 O36B K16 76.4(8) . . ?
W2B O37B W3B 96.1(5) . . ?
Ge1B O37B W2B 124.3(6) . . ?
Ge1B O37B W3B 123.9(6) . . ?
W4B O38B W10B 93.9(4) . . ?
W9B O38B W4B 94.0(5) . . ?
W9B O38B W10B 92.0(4) . . ?
Ge1B O38B W4B 121.3(6) . . ?
Ge1B O38B W9B 122.6(6) . . ?
Ge1B O38B W10B 124.8(7) . . ?
W5B O39B W11B 95.2(5) . . ?
W6B O39B W5B 94.1(5) . . ?
W6B O39B W11B 92.9(5) . . ?
Ge1B O39B W5B 121.4(6) . . ?
Ge1B O39B W6B 121.1(7) . . ?
Ge1B O39B W11B 124.4(7) . . ?
W7B O40B W8B 92.9(4) . . ?
W12B O40B W7B 94.9(4) . . ?
W12B O40B W8B 94.6(4) . . ?
Ge1B O40B W7B 120.4(6) . . ?
Ge1B O40B W8B 120.4(6) . . ?
Ge1B O40B W12B 125.9(6) . . ?
W2C O2C K14 107.9(10) . . ?
W2C O2C K17 119.2(15) . 1_655 ?
K17 O2C K14 132.5(16) 1_655 . ?
W4C O4C K13 87.8(7) . . ?
W11C O11C K3 115.8(9) . . ?
W10C O10C K2 157.4(10) . . ?
W10C O10C K6 94.3(8) . . ?
K2 O10C K6 96.6(5) . . ?
W12C O12C K8 129.8(12) . . ?
W3C O15C Sm1C 126.5(7) . . ?
W3C O14C W2C 117.4(9) . . ?
W3C O14C K15 108.8(12) . . ?
W2C O14C K15 110.4(12) . . ?
W2C O13C Sm1C 129.4(7) . . ?
W5C O17C Sm1C 155.2(7) . . ?
W4C O16C Sm1C 156.7(8) . . ?
W9C O21C W3C 157.8(11) . . ?
W3C O20C K15 99.3(8) . . ?
W8C O20C W3C 151.1(11) . . ?
W8C O20C K15 109.4(10) . . ?
W2C O19C K15 96.9(8) . . ?
W7C O19C W2C 153.9(10) . . ?
W7C O19C K15 108.5(9) . . ?
W6C O18C W2C 158.1(9) . . ?
W5C O23C K13 117.5(8) . . ?
W4C O23C W5C 144.5(8) . . ?
W4C O23C K13 97.0(7) . . ?
W9C O22C W4C 120.1(9) . . ?
W9C O27C K4 103.2(8) . . ?
W8C O27C W9C 149.4(10) . . ?
W8C O27C K4 106.5(8) . . ?
W8C O26C K15 98.7(12) . . ?
W7C O26C W8C 120.1(9) . . ?
W7C O26C K15 101.2(10) . . ?
W7C O25C W6C 147.2(9) . . ?
W7C O25C K10 107.1(9) . . ?
W6C O25C K10 105.1(10) . . ?
W6C O24C W5C 121.5(9) . . ?
W11C O30C W5C 120.6(8) . . ?
W4C O29C K9 112.8(8) . . ?
W4C O29C K13 91.4(7) . . ?
W10C O29C W4C 120.7(8) . . ?
W10C O29C K9 118.0(9) . . ?
W10C O29C K13 123.8(8) . . ?
K9 O29C K13 81.4(9) . . ?
W9C O28C W10C 120.0(9) . . ?
W9C O28C K4 107.7(7) . . ?
W9C O28C K6 124.4(9) . . ?
W10C O28C K4 102.5(7) . . ?
W10C O28C K6 107.9(8) . . ?
K6 O28C K4 86.3(6) . . ?
W8C O33C K4 106.7(10) . . ?
W12C O33C W8C 119.6(9) . . ?
W12C O33C K4 100.6(9) . . ?
W7C O32C K10 101.3(9) . . ?
W12C O32C W7C 120.4(10) . . ?
W12C O32C K10 107.7(9) . . ?
W6C O31C K10 102.3(8) . . ?
W11C O31C W6C 118.9(8) . . ?
W11C O31C K10 106.3(8) . . ?
W11C O35C W10C 153.3(10) . . ?
W11C O35C K3 89.4(6) . . ?
W10C O35C K3 111.1(6) . . ?
W10C O34C K4 102.2(8) . . ?
W12C O34C W10C 153.5(9) . . ?
W12C O34C K4 103.7(7) . . ?
W11C O36C K10 102.7(9) . . ?
W12C O36C W11C 151.8(10) . . ?
W12C O36C K10 105.2(8) . . ?
W3C O37C W2C 95.1(6) . . ?
Ge1C O37C W3C 124.7(7) . . ?
Ge1C O37C W2C 123.3(8) . . ?
W5C O39C W11C 94.6(6) . . ?
W6C O39C W5C 94.1(6) . . ?
W6C O39C W11C 92.7(6) . . ?
Ge1C O39C W5C 120.9(7) . . ?
Ge1C O39C W6C 121.3(8) . . ?
Ge1C O39C W11C 125.3(7) . . ?
W4C O40C W10C 94.6(5) . . ?
W9C O40C W4C 94.2(6) . . ?
W9C O40C W10C 93.1(5) . . ?
Ge1C O40C W4C 121.1(7) . . ?
Ge1C O40C W9C 121.8(8) . . ?
Ge1C O40C W10C 124.3(8) . . ?
W7C O38C W8C 93.3(6) . . ?
W7C O38C W12C 94.9(6) . . ?
W12C O38C W8C 94.6(6) . . ?
Ge1C O38C W8C 120.1(9) . . ?
Ge1C O38C W7C 121.1(9) . . ?
Ge1C O38C W12C 125.1(9) . . ?
C1A O1LA Sm1A 131.2(13) . . ?
C3A O2LA Sm1A 133.7(13) . . ?
C13A O3LA Sm1A 134.9(13) . . ?
C18A O4LA Sm1A 131.4(14) . . ?
C1B O1LB Sm1B 129.8(14) . . ?
C3B O2LB Sm1B 134.5(13) . . ?
C13B O3LB Sm1B 133.1(12) . . ?
C18B O4LB Sm1B 133.9(14) . . ?
C1C O1LC Sm1C 128.1(16) . . ?
C3C O2LC Sm1C 134.0(12) . . ?
C13C O3LC Sm1C 136.0(12) . . ?
C18C O4LC Sm1C 132.9(13) . . ?
K2 O1W K1 93.4(5) . . ?
K2 O2W K1 81.2(4) . . ?
K3 O2W K1 168.9(6) . . ?
K3 O2W K2 88.9(5) . . ?
K2 O3W K5 94.9(6) . . ?
K6 O3W K2 109.8(8) . . ?
K6 O3W K5 120.6(8) . . ?
K3 O4W K2 91.9(8) . . ?
O19W O4W K2 158(2) . . ?
O19W O4W K3 109.3(18) . . ?
K6 O6W K5 126.0(10) . . ?
K6 O10W K4 78.2(12) . . ?
K15 O11W K14 108.5(13) . . ?
K10 O13W K8 89.4(11) . . ?
K12 O17W K17 147(2) . . ?
K15 O17W K12 85.3(17) 1_455 . ?
K15 O17W K17 125(2) 1_455 . ?
K13 O18W K3 102.5(16) . . ?
K16 O18W K3 113.0(18) . . ?
K16 O18W K13 123(2) . . ?
C8A N1A H1A 108.5 . . ?
C8A N1A C19A 109.2(17) . . ?
C9A N1A H1A 108.5 . . ?
C9A N1A C8A 112.6(17) . . ?
C9A N1A C19A 109.3(17) . . ?
C19A N1A H1A 108.5 . . ?
C10A N2A H2A 107.6 . . ?
C10A N2A C11A 113.9(16) . . ?
C10A N2A C20A 112.6(17) . . ?
C11A N2A H2A 107.6 . . ?
C20A N2A H2A 107.6 . . ?
C20A N2A C11A 107.4(17) . . ?
C8B N1B H1B 108.2 . . ?
C9B N1B H1B 108.2 . . ?
C9B N1B C8B 111.3(16) . . ?
C19B N1B H1B 108.2 . . ?
C19B N1B C8B 109.3(15) . . ?
C19B N1B C9B 111.4(17) . . ?
C10B N2B H2B 106.9 . . ?
C11B N2B H2B 106.9 . . ?
C11B N2B C10B 113.1(16) . . ?
C20B N2B H2B 106.9 . . ?
C20B N2B C10B 112.5(16) . . ?
C20B N2B C11B 110.2(17) . . ?
C8C N1C H1C 107.7 . . ?
C8C N1C C9C 111.1(17) . . ?
C9C N1C H1C 107.7 . . ?
C19C N1C H1C 107.7 . . ?
C19C N1C C8C 112.4(19) . . ?
C19C N1C C9C 110.0(19) . . ?
C10C N2C H2C 108.2 . . ?
C10C N2C C11C 110.4(16) . . ?
C10C N2C C20C 113.6(17) . . ?
C11C N2C H2C 108.2 . . ?
C20C N2C H2C 108.2 . . ?
C20C N2C C11C 108.2(18) . . ?
O1LA C1A H1AA 115.6 . . ?
O1LA C1A C2A 129(2) . . ?
C2A C1A H1AA 115.6 . . ?
C1A C2A C3A 119.8(18) . . ?
C1A C2A C7A 116.9(18) . . ?
C3A C2A C7A 123(2) . . ?
O2LA C3A C2A 124(2) . . ?
O2LA C3A C4A 119.1(19) . . ?
C2A C3A C4A 116.5(19) . . ?
C3A C4A C8A 119.6(19) . . ?
C5A C4A C3A 120(2) . . ?
C5A C4A C8A 120(2) . . ?
C4A C5A H5A 120 . . ?
C6A C5A C4A 120(2) . . ?
C6A C5A H5A 120 . . ?
C5A C6A Br1A 118.9(18) . . ?
C5A C6A C7A 124(2) . . ?
C7A C6A Br1A 117.4(19) . . ?
C2A C7A H7A 121.7 . . ?
C6A C7A C2A 117(2) . . ?
C6A C7A H7A 121.7 . . ?
N1A C8A H8AA 108.1 . . ?
N1A C8A H8AB 108.1 . . ?
C4A C8A N1A 116.6(18) . . ?
C4A C8A H8AA 108.1 . . ?
C4A C8A H8AB 108.1 . . ?
H8AA C8A H8AB 107.3 . . ?
N1A C9A H9AA 108.1 . . ?
N1A C9A H9AB 108.1 . . ?
N1A C9A C10A 116.8(17) . . ?
H9AA C9A H9AB 107.3 . . ?
C10A C9A H9AA 108.1 . . ?
C10A C9A H9AB 108.1 . . ?
N2A C10A C9A 117.0(17) . . ?
N2A C10A H10A 108 . . ?
N2A C10A H10B 108 . . ?
C9A C10A H10A 108 . . ?
C9A C10A H10B 108 . . ?
H10A C10A H10B 107.3 . . ?
N2A C11A H11A 109.3 . . ?
N2A C11A H11B 109.3 . . ?
H11A C11A H11B 108 . . ?
C12A C11A N2A 111.6(16) . . ?
C12A C11A H11A 109.3 . . ?
C12A C11A H11B 109.3 . . ?
C13A C12A C11A 120(2) . . ?
C13A C12A C17A 119(2) . . ?
C17A C12A C11A 120(2) . . ?
O3LA C13A C12A 121(2) . . ?
O3LA C13A C14A 119(2) . . ?
C12A C13A C14A 120(2) . . ?
C13A C14A C15A 118(2) . . ?
C13A C14A C18A 126(2) . . ?
C18A C14A C15A 117(2) . . ?
C14A C15A H15A 119.8 . . ?
C16A C15A C14A 120(2) . . ?
C16A C15A H15A 119.8 . . ?
C15A C16A Br2A 120(2) . . ?
C15A C16A C17A 121(2) . . ?
C17A C16A Br2A 119(2) . . ?
C12A C17A H17A 119.2 . . ?
C16A C17A C12A 122(2) . . ?
C16A C17A H17A 119.2 . . ?
O4LA C18A C14A 126(2) . . ?
O4LA C18A H18A 117.2 . . ?
C14A C18A H18A 117.2 . . ?
N1A C19A H19A 109.5 . . ?
N1A C19A H19B 109.5 . . ?
N1A C19A H19C 109.5 . . ?
H19A C19A H19B 109.5 . . ?
H19A C19A H19C 109.5 . . ?
H19B C19A H19C 109.5 . . ?
N2A C20A H20A 109.5 . . ?
N2A C20A H20B 109.5 . . ?
N2A C20A H20C 109.5 . . ?
H20A C20A H20B 109.5 . . ?
H20A C20A H20C 109.5 . . ?
H20B C20A H20C 109.5 . . ?
O1LB C1B H1BA 115.1 . . ?
O1LB C1B C2B 130(2) . . ?
C2B C1B H1BA 115.1 . . ?
C3B C2B C1B 121.1(19) . . ?
C7B C2B C1B 119(2) . . ?
C7B C2B C3B 120(2) . . ?
O2LB C3B C2B 122.9(19) . . ?
O2LB C3B C4B 120.8(19) . . ?
C4B C3B C2B 116.1(19) . . ?
C3B C4B C8B 116.8(18) . . ?
C5B C4B C3B 122(2) . . ?
C5B C4B C8B 121.1(19) . . ?
C4B C5B H5B 120.6 . . ?
C4B C5B C6B 119(2) . . ?
C6B C5B H5B 120.6 . . ?
C5B C6B Br1B 117.2(18) . . ?
C7B C6B Br1B 121.6(17) . . ?
C7B C6B C5B 121(2) . . ?
C2B C7B H7B 119.1 . . ?
C6B C7B C2B 122(2) . . ?
C6B C7B H7B 119.1 . . ?
N1B C8B C4B 111.4(16) . . ?
N1B C8B H8BA 109.3 . . ?
N1B C8B H8BB 109.3 . . ?
C4B C8B H8BA 109.3 . . ?
C4B C8B H8BB 109.3 . . ?
H8BA C8B H8BB 108 . . ?
N1B C9B H9BA 108.5 . . ?
N1B C9B H9BB 108.5 . . ?
N1B C9B C10B 115.1(16) . . ?
H9BA C9B H9BB 107.5 . . ?
C10B C9B H9BA 108.5 . . ?
C10B C9B H9BB 108.5 . . ?
N2B C10B H10C 107.9 . . ?
N2B C10B H10D 107.9 . . ?
C9B C10B N2B 117.7(16) . . ?
C9B C10B H10C 107.9 . . ?
C9B C10B H10D 107.9 . . ?
H10C C10B H10D 107.2 . . ?
N2B C11B H11C 108 . . ?
N2B C11B H11D 108 . . ?
H11C C11B H11D 107.2 . . ?
C12B C11B N2B 117.2(17) . . ?
C12B C11B H11C 108 . . ?
C12B C11B H11D 108 . . ?
C13B C12B C11B 117.2(17) . . ?
C17B C12B C11B 121(2) . . ?
C17B C12B C13B 121.6(19) . . ?
O3LB C13B C12B 120.1(17) . . ?
O3LB C13B C14B 121.0(18) . . ?
C14B C13B C12B 118.7(17) . . ?
C13B C14B C15B 118.1(19) . . ?
C13B C14B C18B 124.3(18) . . ?
C18B C14B C15B 117.3(18) . . ?
C14B C15B H15B 119.8 . . ?
C16B C15B C14B 120(2) . . ?
C16B C15B H15B 119.8 . . ?
C15B C16B Br2B 118.9(17) . . ?
C15B C16B C17B 121(2) . . ?
C17B C16B Br2B 119.6(19) . . ?
C12B C17B C16B 120(2) . . ?
C12B C17B H17B 120.2 . . ?
C16B C17B H17B 120.2 . . ?
O4LB C18B C14B 124(2) . . ?
O4LB C18B H18B 117.8 . . ?
C14B C18B H18B 117.8 . . ?
N1B C19B H19D 109.5 . . ?
N1B C19B H19E 109.5 . . ?
N1B C19B H19F 109.5 . . ?
H19D C19B H19E 109.5 . . ?
H19D C19B H19F 109.5 . . ?
H19E C19B H19F 109.5 . . ?
N2B C20B H20D 109.5 . . ?
N2B C20B H20E 109.5 . . ?
N2B C20B H20F 109.5 . . ?
H20D C20B H20E 109.5 . . ?
H20D C20B H20F 109.5 . . ?
H20E C20B H20F 109.5 . . ?
O1LC C1C H1CA 114.4 . . ?
O1LC C1C C2C 131(2) . . ?
C2C C1C H1CA 114.4 . . ?
C1C C2C C7C 120(2) . . ?
C3C C2C C1C 122(2) . . ?
C3C C2C C7C 118(2) . . ?
O2LC C3C C2C 122(2) . . ?
O2LC C3C C4C 118.7(19) . . ?
C4C C3C C2C 119(2) . . ?
C3C C4C C8C 119.2(19) . . ?
C5C C4C C3C 118(2) . . ?
C5C C4C C8C 122(2) . . ?
C4C C5C H5C 118.3 . . ?
C6C C5C C4C 123(3) . . ?
C6C C5C H5C 118.3 . . ?
C5C C6C Br1C 122(2) . . ?
C7C C6C Br1C 117(2) . . ?
C7C C6C C5C 121(2) . . ?
C2C C7C H7C 120.2 . . ?
C6C C7C C2C 120(2) . . ?
C6C C7C H7C 120.2 . . ?
N1C C8C H8CA 109.5 . . ?
N1C C8C H8CB 109.5 . . ?
C4C C8C N1C 110.7(17) . . ?
C4C C8C H8CA 109.5 . . ?
C4C C8C H8CB 109.5 . . ?
H8CA C8C H8CB 108.1 . . ?
N1C C9C H9CA 108.5 . . ?
N1C C9C H9CB 108.5 . . ?
N1C C9C C10C 114.9(17) . . ?
H9CA C9C H9CB 107.5 . . ?
C10C C9C H9CA 108.5 . . ?
C10C C9C H9CB 108.5 . . ?
N2C C10C C9C 113.8(17) . . ?
N2C C10C H10E 108.8 . . ?
N2C C10C H10F 108.8 . . ?
C9C C10C H10E 108.8 . . ?
C9C C10C H10F 108.8 . . ?
H10E C10C H10F 107.7 . . ?
N2C C11C H11E 108 . . ?
N2C C11C H11F 108 . . ?
H11E C11C H11F 107.3 . . ?
C12C C11C N2C 117(2) . . ?
C12C C11C H11E 108 . . ?
C12C C11C H11F 108 . . ?
C13C C12C C11C 118(2) . . ?
C17C C12C C11C 120(2) . . ?
C17C C12C C13C 121(2) . . ?
O3LC C13C C12C 120.4(18) . . ?
O3LC C13C C14C 122.2(17) . . ?
C12C C13C C14C 117.4(18) . . ?
C13C C14C C18C 121.9(16) . . ?
C15C C14C C13C 120.5(18) . . ?
C15C C14C C18C 117.5(18) . . ?
C14C C15C H15C 120.3 . . ?
C16C C15C C14C 119(2) . . ?
C16C C15C H15C 120.3 . . ?
C15C C16C Br2C 119.7(17) . . ?
C15C C16C C17C 121.8(19) . . ?
C17C C16C Br2C 118.5(16) . . ?
C12C C17C C16C 119.5(19) . . ?
C12C C17C H17C 120.2 . . ?
C16C C17C H17C 120.2 . . ?
O4LC C18C C14C 126.7(19) . . ?
O4LC C18C H18C 116.7 . . ?
C14C C18C H18C 116.7 . . ?
N1C C19C H19G 109.5 . . ?
N1C C19C H19H 109.5 . . ?
N1C C19C H19I 109.5 . . ?
H19G C19C H19H 109.5 . . ?
H19G C19C H19I 109.5 . . ?
H19H C19C H19I 109.5 . . ?
N2C C20C H20G 109.5 . . ?
N2C C20C H20H 109.5 . . ?
N2C C20C H20I 109.5 . . ?
H20G C20C H20H 109.5 . . ?
H20G C20C H20I 109.5 . . ?
H20H C20C H20I 109.5 . . ?

loop_
_geom_bond_atom_site_label_1
_geom_bond_atom_site_label_2
_geom_bond_distance
_geom_bond_site_symmetry_2
_geom_bond_publ_flag
W2A O2A 1.739(15) . ?
W2A O13A 1.776(13) . ?
W2A O14A 1.941(13) . ?
W2A O18A 1.952(13) . ?
W2A O19A 2.074(13) . ?
W2A O37A 2.216(13) . ?
W3A O3A 1.729(15) . ?
W3A O14A 1.949(14) . ?
W3A O15A 1.779(14) . ?
W3A O20A 2.061(14) . ?
W3A O21A 1.910(18) . ?
W3A O37A 2.216(12) . ?
W4A O4A 1.707(16) . ?
W4A O16A 1.743(15) . ?
W4A O22A 1.911(17) . ?
W4A O27A 1.975(17) . ?
W4A O28A 2.078(18) . ?
W4A O38A 2.288(14) . ?
W5A O5A 1.726(15) . ?
W5A O17A 1.771(12) . ?
W5A O22A 1.920(16) . ?
W5A O23A 1.982(15) . ?
W5A O29A 2.077(15) . ?
W5A O39A 2.298(13) . ?
W6A O6A 1.726(15) . ?
W6A O18A 1.868(13) . ?
W6A O23A 1.904(13) . ?
W6A O24A 1.936(13) . ?
W6A O30A 1.934(15) . ?
W6A O39A 2.287(14) . ?
W7A O7A 1.713(17) . ?
W7A O19A 1.812(14) . ?
W7A O24A 1.890(14) . ?
W7A O25A 1.946(14) . ?
W7A O31A 1.943(15) . ?
W7A O40A 2.305(14) . ?
W8A O8A 1.719(15) . ?
W8A O20A 1.821(16) . ?
W8A O25A 1.938(15) . ?
W8A O26A 1.916(15) . ?
W8A O32A 1.967(18) . ?
W8A O40A 2.268(14) . ?
W9A O9A 1.725(17) . ?
W9A O21A 1.903(18) . ?
W9A O26A 1.909(14) . ?
W9A O27A 1.903(16) . ?
W9A O33A 1.91(2) . ?
W9A O38A 2.263(14) . ?
W10A O10A 1.737(16) . ?
W10A O28A 1.853(16) . ?
W10A O33A 1.961(18) . ?
W10A O34A 1.906(17) . ?
W10A O36A 1.942(18) . ?
W10A O38A 2.335(15) . ?
W11A O11A 1.709(15) . ?
W11A O29A 1.831(15) . ?
W11A O30A 1.941(17) . ?
W11A O34A 1.929(17) . ?
W11A O35A 1.962(13) . ?
W11A O39A 2.339(14) . ?
W12A O12A 1.733(16) . ?
W12A O31A 1.910(15) . ?
W12A O32A 1.889(16) . ?
W12A O35A 1.885(14) . ?
W12A O36A 1.890(18) . ?
W12A O40A 2.284(14) . ?
W2B O2B 1.754(13) . ?
W2B O13B 1.758(13) . ?
W2B O14B 1.959(13) . ?
W2B O18B 1.940(12) . ?
W2B O19B 2.078(12) . ?
W2B O37B 2.222(12) . ?
W3B K8 3.920(15) 2_666 ?
W3B O3B 1.731(14) . ?
W3B O14B 1.942(13) . ?
W3B O15B 1.770(13) . ?
W3B O20B 2.072(13) . ?
W3B O21B 1.943(13) . ?
W3B O37B 2.225(11) . ?
W4B O4B 1.750(12) . ?
W4B O16B 1.738(15) . ?
W4B O22B 1.882(15) . ?
W4B O27B 1.991(14) . ?
W4B O28B 2.082(14) . ?
W4B O38B 2.308(12) . ?
W5B O5B 1.745(13) . ?
W5B O17B 1.753(14) . ?
W5B O22B 1.947(14) . ?
W5B O23B 1.961(14) . ?
W5B O29B 2.100(14) . ?
W5B O39B 2.288(12) . ?
W6B O6B 1.722(14) . ?
W6B O18B 1.883(12) . ?
W6B O23B 1.901(11) . ?
W6B O24B 1.913(11) . ?
W6B O30B 1.921(14) . ?
W6B O39B 2.284(13) . ?
W7B O7B 1.723(12) . ?
W7B O19B 1.834(13) . ?
W7B O24B 1.935(12) . ?
W7B O25B 1.940(14) . ?
W7B O31B 1.970(13) . ?
W7B O40B 2.306(11) . ?
W8B K8 3.738(18) 2_666 ?
W8B O8B 1.716(12) . ?
W8B O20B 1.822(14) . ?
W8B O25B 1.954(13) . ?
W8B O26B 1.915(13) . ?
W8B O32B 1.999(12) . ?
W8B O40B 2.310(12) . ?
W9B O9B 1.693(15) . ?
W9B O21B 1.899(13) . ?
W9B O26B 1.929(12) . ?
W9B O27B 1.891(12) . ?
W9B O33B 1.956(15) . ?
W9B O38B 2.291(13) . ?
W10B O10B 1.734(16) . ?
W10B O28B 1.837(14) . ?
W10B O33B 1.913(17) . ?
W10B O34B 1.913(14) . ?
W10B O36B 1.932(12) . ?
W10B O38B 2.360(13) . ?
W11B O11B 1.713(14) . ?
W11B O29B 1.863(13) . ?
W11B O30B 1.911(14) . ?
W11B O34B 1.915(14) . ?
W11B O35B 1.961(11) . ?
W11B O39B 2.326(14) . ?
W12B O12B 1.716(15) . ?
W12B O31B 1.906(13) . ?
W12B O32B 1.911(13) . ?
W12B O35B 1.883(12) . ?
W12B O36B 1.902(12) . ?
W12B O40B 2.274(11) . ?
W3C O3C 1.754(18) . ?
W3C O15C 1.770(14) . ?
W3C O14C 1.93(2) . ?
W3C O21C 1.948(18) . ?
W3C O20C 2.077(16) . ?
W3C O37C 2.230(15) . ?
W2C K17 3.95(6) 1_655 ?
W2C O2C 1.71(2) . ?
W2C O14C 1.932(17) . ?
W2C O13C 1.745(13) . ?
W2C O19C 2.091(14) . ?
W2C O18C 1.953(16) . ?
W2C O37C 2.242(16) . ?
W5C O5C 1.742(15) . ?
W5C O17C 1.756(13) . ?
W5C O23C 1.920(14) . ?
W5C O24C 1.938(16) . ?
W5C O30C 2.068(14) . ?
W5C O39C 2.305(14) . ?
W4C O4C 1.711(16) . ?
W4C O16C 1.748(14) . ?
W4C O23C 1.918(14) . ?
W4C O22C 1.978(14) . ?
W4C O29C 2.076(15) . ?
W4C O40C 2.289(14) . ?
W9C O9C 1.70(2) . ?
W9C O21C 1.878(17) . ?
W9C O22C 1.889(18) . ?
W9C O27C 1.928(19) . ?
W9C O28C 1.938(16) . ?
W9C O40C 2.286(15) . ?
W8C O8C 1.73(2) . ?
W8C O20C 1.833(15) . ?
W8C O27C 1.88(2) . ?
W8C O26C 1.93(2) . ?
W8C O33C 1.987(19) . ?
W8C O38C 2.307(18) . ?
W7C O7C 1.73(2) . ?
W7C O19C 1.796(14) . ?
W7C O26C 1.92(2) . ?
W7C O25C 1.90(3) . ?
W7C O32C 2.018(15) . ?
W7C O38C 2.280(18) . ?
W6C K10 3.859(10) . ?
W6C O6C 1.70(2) . ?
W6C O18C 1.874(15) . ?
W6C O25C 1.95(3) . ?
W6C O24C 1.916(16) . ?
W6C O31C 1.954(16) . ?
W6C O39C 2.291(16) . ?
W11C O11C 1.714(18) . ?
W11C O30C 1.856(16) . ?
W11C O31C 1.934(18) . ?
W11C O35C 1.903(17) . ?
W11C O36C 1.99(2) . ?
W11C O39C 2.335(15) . ?
W10C O10C 1.723(16) . ?
W10C O29C 1.853(16) . ?
W10C O28C 1.955(16) . ?
W10C O35C 1.910(17) . ?
W10C O34C 1.970(18) . ?
W10C O40C 2.356(15) . ?
W12C K10 3.918(15) . ?
W12C O12C 1.747(17) . ?
W12C O33C 1.92(2) . ?
W12C O32C 1.86(2) . ?
W12C O34C 1.868(19) . ?
W12C O36C 1.86(2) . ?
W12C O38C 2.286(16) . ?
Sm1A O13A 2.396(14) . ?
Sm1A O15A 2.429(13) . ?
Sm1A O16A 2.373(14) . ?
Sm1A O17A 2.368(13) . ?
Sm1A O1LA 2.420(14) . ?
Sm1A O2LA 2.387(14) . ?
Sm1A O3LA 2.344(13) . ?
Sm1A O4LA 2.493(15) . ?
Sm1B O13B 2.442(13) . ?
Sm1B O15B 2.411(13) . ?
Sm1B O16B 2.393(15) . ?
Sm1B O17B 2.364(14) . ?
Sm1B O1LB 2.530(13) . ?
Sm1B O2LB 2.336(13) . ?
Sm1B O3LB 2.393(13) . ?
Sm1B O4LB 2.443(13) . ?
Sm1C O15C 2.450(13) . ?
Sm1C O13C 2.402(15) . ?
Sm1C O17C 2.373(13) . ?
Sm1C O16C 2.381(13) . ?
Sm1C O1LC 2.546(16) . ?
Sm1C O2LC 2.327(14) . ?
Sm1C O3LC 2.367(14) . ?
Sm1C O4LC 2.428(14) . ?
Br1A C6A 1.91(2) . ?
Br2A C16A 1.88(2) . ?
Br1B C6B 1.91(2) . ?
Br2B C16B 1.86(2) . ?
Br1C C6C 1.91(2) . ?
Br2C C16C 1.899(19) . ?
Ge1A O37A 1.730(13) . ?
Ge1A O38A 1.746(14) . ?
Ge1A O39A 1.735(14) . ?
Ge1A O40A 1.761(14) . ?
Ge1B O37B 1.723(12) . ?
Ge1B O38B 1.715(12) . ?
Ge1B O39B 1.735(13) . ?
Ge1B O40B 1.747(11) . ?
Ge1C O37C 1.721(14) . ?
Ge1C O39C 1.722(16) . ?
Ge1C O40C 1.723(15) . ?
Ge1C O38C 1.754(15) . ?
K1 K3 4.871(9) 2_666 ?
K1 K16 4.43(4) 2_666 ?
K1 O12A 2.801(16) . ?
K1 O6B 2.897(14) . ?
K1 O7B 3.052(14) . ?
K1 O12B 2.729(14) 2_666 ?
K1 O24B 3.018(13) . ?
K1 O1W 2.824(17) . ?
K1 O2W 3.275(17) . ?
K1 O5W 2.81(3) . ?
K2 O7A 2.946(17) . ?
K2 O31A 3.115(15) . ?
K2 O6B 3.209(17) . ?
K2 O30B 2.870(14) . ?
K2 O10C 2.783(16) . ?
K2 O1W 2.758(16) . ?
K2 O2W 2.954(16) . ?
K2 O3W 2.90(2) . ?
K2 O4W 2.90(3) . ?
K3 O7B 2.759(14) 2_666 ?
K3 O11B 2.804(16) . ?
K3 O35B 3.006(14) . ?
K3 O11C 2.76(2) . ?
K3 O35C 3.347(17) . ?
K3 O2W 2.934(17) . ?
K3 O4W 2.84(3) . ?
K3 O18W 2.93(5) . ?
K4 O7A 2.88(2) . ?
K4 O27C 3.01(2) . ?
K4 O28C 2.880(19) . ?
K4 O33C 2.93(3) . ?
K4 O34C 2.88(2) . ?
K4 O7W 2.87(4) . ?
K4 O10W 3.21(5) . ?
K5 O24A 3.08(2) . ?
K5 O30A 3.040(18) . ?
K5 O31A 2.919(19) . ?
K5 O35A 2.89(2) . ?
K5 O6B 2.873(17) . ?
K5 O3W 2.92(2) . ?
K5 O6W 3.32(3) . ?
K5 O9W 3.00(4) . ?
K6 O7A 3.14(2) . ?
K6 O10C 3.29(2) . ?
K6 O28C 2.74(2) . ?
K6 O3W 2.65(2) . ?
K6 O6W 2.07(3) . ?
K6 O10W 2.87(5) . ?
K7 K13 3.37(3) . ?
K7 O22B 3.11(2) . ?
K7 O28B 2.96(2) . ?
K7 O29B 3.14(2) . ?
K7 O34B 2.985(19) . ?
K7 O21W 2.92(4) . ?
K8 O3B 2.93(2) 2_666 ?
K8 O8B 2.95(3) 2_666 ?
K8 O20B 3.03(2) 2_666 ?
K8 O12C 3.09(3) . ?
K8 O13W 3.10(4) . ?
K8 O22W 2.87(4) . ?
K9 O29B 2.78(3) . ?
K9 O29C 2.83(3) . ?
K9 O15W 3.03(4) . ?
K10 O25C 2.860(18) . ?
K10 O32C 2.93(3) . ?
K10 O31C 2.94(2) . ?
K10 O36C 2.99(2) . ?
K10 O12W 2.77(3) . ?
K10 O13W 2.56(4) . ?
K11 O8A 3.03(2) 2_666 ?
K11 O26B 2.92(2) . ?
K11 O32B 3.04(2) . ?
K11 O33B 3.02(2) . ?
K11 O36B 3.19(2) . ?
K11 O20W 3.25(3) . ?
K11 O33W 3.15(6) 2_666 ?
K12 K15 3.82(5) 1_455 ?
K12 O22A 2.97(3) . ?
K12 O28A 3.02(3) . ?
K12 O29A 3.00(3) . ?
K12 O34A 3.04(3) . ?
K12 O17W 2.85(6) . ?
K13 O11B 2.73(3) . ?
K13 O4C 3.37(3) . ?
K13 O23C 2.97(3) . ?
K13 O29C 3.04(3) . ?
K13 O16W 2.91(5) . ?
K13 O18W 2.83(5) . ?
K14 O2C 2.97(3) . ?
K14 O11W 2.87(4) . ?
K14 O14W 2.75(5) . ?
K15 O14C 2.87(3) . ?
K15 O20C 3.03(5) . ?
K15 O19C 3.14(4) . ?
K15 O26C 3.26(4) . ?
K15 O11W 2.65(5) . ?
K15 O17W 2.78(7) 1_655 ?
K16 O10B 3.08(4) . ?
K16 O12B 2.96(4) . ?
K16 O36B 3.19(4) . ?
K16 O18W 2.65(6) . ?
K17 O11A 3.33(6) . ?
K17 O2C 2.83(6) 1_455 ?
K17 O8W 2.44(8) . ?
K17 O17W 3.26(8) . ?
K17 O23W 2.99(9) . ?
O1LA C1A 1.27(3) . ?
O2LA C3A 1.28(2) . ?
O3LA C13A 1.34(2) . ?
O4LA C18A 1.23(3) . ?
O1LB C1B 1.21(3) . ?
O2LB C3B 1.32(2) . ?
O3LB C13B 1.30(2) . ?
O4LB C18B 1.21(2) . ?
O1LC C1C 1.19(3) . ?
O2LC C3C 1.33(2) . ?
O3LC C13C 1.32(2) . ?
O4LC C18C 1.26(2) . ?
O4W O19W 1.33(4) . ?
N1A H1A 1 . ?
N1A C8A 1.48(3) . ?
N1A C9A 1.47(2) . ?
N1A C19A 1.52(3) . ?
N2A H2A 1 . ?
N2A C10A 1.47(3) . ?
N2A C11A 1.55(2) . ?
N2A C20A 1.49(3) . ?
N1B H1B 1 . ?
N1B C8B 1.51(2) . ?
N1B C9B 1.47(3) . ?
N1B C19B 1.45(3) . ?
N2B H2B 1 . ?
N2B C10B 1.51(3) . ?
N2B C11B 1.50(3) . ?
N2B C20B 1.47(2) . ?
N1C H1C 1 . ?
N1C C8C 1.50(3) . ?
N1C C9C 1.50(3) . ?
N1C C19C 1.48(3) . ?
N2C H2C 1 . ?
N2C C10C 1.49(2) . ?
N2C C11C 1.52(3) . ?
N2C C20C 1.52(3) . ?
C1A H1AA 0.95 . ?
C1A C2A 1.41(3) . ?
C2A C3A 1.42(3) . ?
C2A C7A 1.43(3) . ?
C3A C4A 1.44(3) . ?
C4A C5A 1.39(3) . ?
C4A C8A 1.46(3) . ?
C5A H5A 0.95 . ?
C5A C6A 1.37(3) . ?
C6A C7A 1.37(3) . ?
C7A H7A 0.95 . ?
C8A H8AA 0.99 . ?
C8A H8AB 0.99 . ?
C9A H9AA 0.99 . ?
C9A H9AB 0.99 . ?
C9A C10A 1.50(3) . ?
C10A H10A 0.99 . ?
C10A H10B 0.99 . ?
C11A H11A 0.99 . ?
C11A H11B 0.99 . ?
C11A C12A 1.45(3) . ?
C12A C13A 1.35(3) . ?
C12A C17A 1.41(3) . ?
C13A C14A 1.42(3) . ?
C14A C15A 1.47(3) . ?
C14A C18A 1.46(3) . ?
C15A H15A 0.95 . ?
C15A C16A 1.30(3) . ?
C16A C17A 1.38(4) . ?
C17A H17A 0.95 . ?
C18A H18A 0.95 . ?
C19A H19A 0.98 . ?
C19A H19B 0.98 . ?
C19A H19C 0.98 . ?
C20A H20A 0.98 . ?
C20A H20B 0.98 . ?
C20A H20C 0.98 . ?
C1B H1BA 0.95 . ?
C1B C2B 1.47(3) . ?
C2B C3B 1.42(3) . ?
C2B C7B 1.37(3) . ?
C3B C4B 1.42(3) . ?
C4B C5B 1.37(3) . ?
C4B C8B 1.51(3) . ?
C5B H5B 0.95 . ?
C5B C6B 1.37(3) . ?
C6B C7B 1.34(3) . ?
C7B H7B 0.95 . ?
C8B H8BA 0.99 . ?
C8B H8BB 0.99 . ?
C9B H9BA 0.99 . ?
C9B H9BB 0.99 . ?
C9B C10B 1.49(3) . ?
C10B H10C 0.99 . ?
C10B H10D 0.99 . ?
C11B H11C 0.99 . ?
C11B H11D 0.99 . ?
C11B C12B 1.48(3) . ?
C12B C13B 1.44(3) . ?
C12B C17B 1.37(3) . ?
C13B C14B 1.42(3) . ?
C14B C15B 1.46(3) . ?
C14B C18B 1.45(3) . ?
C15B H15B 0.95 . ?
C15B C16B 1.37(3) . ?
C16B C17B 1.41(3) . ?
C17B H17B 0.95 . ?
C18B H18B 0.95 . ?
C19B H19D 0.98 . ?
C19B H19E 0.98 . ?
C19B H19F 0.98 . ?
C20B H20D 0.98 . ?
C20B H20E 0.98 . ?
C20B H20F 0.98 . ?
C1C H1CA 0.95 . ?
C1C C2C 1.44(3) . ?
C2C C3C 1.42(3) . ?
C2C C7C 1.45(3) . ?
C3C C4C 1.41(3) . ?
C4C C5C 1.37(3) . ?
C4C C8C 1.47(3) . ?
C5C H5C 0.95 . ?
C5C C6C 1.36(4) . ?
C6C C7C 1.33(4) . ?
C7C H7C 0.95 . ?
C8C H8CA 0.99 . ?
C8C H8CB 0.99 . ?
C9C H9CA 0.99 . ?
C9C H9CB 0.99 . ?
C9C C10C 1.54(3) . ?
C10C H10E 0.99 . ?
C10C H10F 0.99 . ?
C11C H11E 0.99 . ?
C11C H11F 0.99 . ?
C11C C12C 1.50(3) . ?
C12C C13C 1.41(3) . ?
C12C C17C 1.38(3) . ?
C13C C14C 1.43(3) . ?
C14C C15C 1.40(3) . ?
C14C C18C 1.44(3) . ?
C15C H15C 0.95 . ?
C15C C16C 1.36(3) . ?
C16C C17C 1.39(3) . ?
C17C H17C 0.95 . ?
C18C H18C 0.95 . ?
C19C H19G 0.98 . ?
C19C H19H 0.98 . ?
C19C H19I 0.98 . ?
C20C H20G 0.98 . ?
C20C H20H 0.98 . ?
C20C H20I 0.98 . ?

loop_
_geom_torsion_atom_site_label_1
_geom_torsion_atom_site_label_2
_geom_torsion_atom_site_label_3
_geom_torsion_atom_site_label_4
_geom_torsion
_geom_torsion_site_symmetry_1
_geom_torsion_site_symmetry_2
_geom_torsion_site_symmetry_3
_geom_torsion_site_symmetry_4
_geom_torsion_publ_flag
Sm1A O1LA C1A C2A -15(3) . . . . ?
Sm1A O2LA C3A C2A 28(3) . . . . ?
Sm1A O2LA C3A C4A -155.0(14) . . . . ?
Sm1A O3LA C13A C12A -144.1(16) . . . . ?
Sm1A O3LA C13A C14A 37(3) . . . . ?
Sm1A O4LA C18A C14A -18(4) . . . . ?
Sm1B O1LB C1B C2B 14(3) . . . . ?
Sm1B O2LB C3B C2B -39(3) . . . . ?
Sm1B O2LB C3B C4B 146.3(15) . . . . ?
Sm1B O3LB C13B C12B 153.1(14) . . . . ?
Sm1B O3LB C13B C14B -33(3) . . . . ?
Sm1B O4LB C18B C14B 18(3) . . . . ?
Sm1C O1LC C1C C2C -15(4) . . . . ?
Sm1C O2LC C3C C2C 38(3) . . . . ?
Sm1C O2LC C3C C4C -144.8(14) . . . . ?
Sm1C O3LC C13C C12C -156.4(14) . . . . ?
Sm1C O3LC C13C C14C 24(3) . . . . ?
Sm1C O4LC C18C C14C -22(3) . . . . ?
Br1A C6A C7A C2A 179.4(16) . . . . ?
Br2A C16A C17A C12A 179.7(18) . . . . ?
Br1B C6B C7B C2B -179.4(17) . . . . ?
Br2B C16B C17B C12B -176.9(16) . . . . ?
Br1C C6C C7C C2C -177.7(17) . . . . ?
Br2C C16C C17C C12C 174.2(16) . . . . ?
K8 W3B O15B Sm1B -166.6(6) 2_666 . . . ?
K8 W8B O20B W3B 127.6(18) 2_666 . . . ?
K10 W6C O18C W2C 38(3) . . . . ?
K10 W12C O12C K8 -29.4(13) . . . . ?
K10 W12C O32C W7C -115.3(15) . . . . ?
K10 W12C O34C W10C 28(3) . . . . ?
K10 W12C O34C K4 -163.8(3) . . . . ?
K10 W12C O36C W11C 171(2) . . . . ?
K17 W2C O2C K14 173(2) 1_655 . . . ?
K17 W2C O13C Sm1C -156.2(12) 1_655 . . . ?
O2A W2A O13A Sm1A 166.7(8) . . . . ?
O3A W3A O15A Sm1A -172.2(9) . . . . ?
O4A W4A O16A Sm1A 97(2) . . . . ?
O5A W5A O17A Sm1A -101.1(17) . . . . ?
O6A W6A O18A W2A 133(2) . . . . ?
O7A W7A O19A W2A -125.0(18) . . . . ?
O7A W7A O24A W6A 126.9(17) . . . . ?
O7A W7A O24A K5 -71.6(8) . . . . ?
O8A W8A O20A W3A 126.0(18) . . . . ?
O10A W10A O28A W4A -171.3(12) . . . . ?
O10A W10A O28A K12 74.4(10) . . . . ?
O11A W11A O29A W5A 172.5(11) . . . . ?
O11A W11A O29A K12 -72.3(10) . . . . ?
O12A W12A O32A W8A -175.1(10) . . . . ?
O12A W12A O35A W11A -122.1(19) . . . . ?
O12A W12A O35A K5 68.1(8) . . . . ?
O12A W12A O36A W10A 121(2) . . . . ?
O14A W2A O13A Sm1A 66.5(8) . . . . ?
O14A W3A O15A Sm1A -70.6(9) . . . . ?
O18A W2A O13A Sm1A -91.5(8) . . . . ?
O19A W2A O13A Sm1A -33(2) . . . . ?
O19A W7A O7A K2 -159.2(6) . . . . ?
O19A W7A O7A K4 -22.8(10) . . . . ?
O19A W7A O7A K6 82.2(12) . . . . ?
O19A W7A O24A W6A 22.0(17) . . . . ?
O19A W7A O24A K5 -176.6(6) . . . . ?
O20A W3A O15A Sm1A 21(3) . . . . ?
O20A W8A O8A K11 -154.0(9) . . . 2_666 ?
O21A W3A O15A Sm1A 86.2(10) . . . . ?
O22A W4A O16A Sm1A -7(2) . . . . ?
O22A W5A O17A Sm1A 3.2(17) . . . . ?
O23A W5A O17A Sm1A 159.1(17) . . . . ?
O23A W6A O18A W2A -125(2) . . . . ?
O24A W6A O18A W2A 34(2) . . . . ?
O24A W7A O7A K2 109.3(7) . . . . ?
O24A W7A O7A K4 -114.3(9) . . . . ?
O24A W7A O7A K6 -9.3(13) . . . . ?
O24A W7A O19A W2A -21.9(18) . . . . ?
O25A W7A O7A K2 -65.5(8) . . . . ?
O25A W7A O7A K4 70.9(10) . . . . ?
O25A W7A O7A K6 175.9(11) . . . . ?
O25A W7A O19A W2A 137.0(18) . . . . ?
O25A W7A O24A W6A -67(3) . . . . ?
O25A W7A O24A K5 94.2(17) . . . . ?
O25A W8A O8A K11 110.9(9) . . . 2_666 ?
O25A W8A O20A W3A -134.1(18) . . . . ?
O26A W8A O8A K11 -63.6(10) . . . 2_666 ?
O26A W8A O20A W3A 24.1(18) . . . . ?
O27A W4A O16A Sm1A -163(2) . . . . ?
O28A W4A O16A Sm1A -84(3) . . . . ?
O29A W5A O17A Sm1A 86(3) . . . . ?
O29A W11A O11A K17 131.8(19) . . . . ?
O30A W6A O18A W2A -33(3) . . . . ?
O30A W11A O11A K17 -134.8(19) . . . . ?
O30A W11A O29A W5A 71.8(10) . . . . ?
O30A W11A O29A K12 -173.0(8) . . . . ?
O31A W7A O7A K2 19.8(8) . . . . ?
O31A W7A O7A K4 156.2(9) . . . . ?
O31A W7A O7A K6 -98.8(11) . . . . ?
O31A W7A O19A W2A 57(3) . . . . ?
O31A W7A O24A W6A -135.1(17) . . . . ?
O31A W7A O24A K5 26.4(6) . . . . ?
O31A W12A O12A K1 -42.2(14) . . . . ?
O31A W12A O32A W8A -73.7(9) . . . . ?
O31A W12A O35A W11A 136.6(19) . . . . ?
O31A W12A O35A K5 -33.2(6) . . . . ?
O31A W12A O36A W10A -56(3) . . . . ?
O32A W8A O8A K11 25.9(10) . . . 2_666 ?
O32A W8A O20A W3A -54(3) . . . . ?
O32A W12A O12A K1 47.7(14) . . . . ?
O32A W12A O35A W11A 58(3) . . . . ?
O32A W12A O35A K5 -111.4(17) . . . . ?
O32A W12A O36A W10A -139(2) . . . . ?
O33A W10A O28A W4A -71.6(11) . . . . ?
O33A W10A O28A K12 174.1(8) . . . . ?
O34A W10A O28A W4A 85.9(11) . . . . ?
O34A W10A O28A K12 -28.4(8) . . . . ?
O34A W11A O11A K17 42(2) . . . . ?
O34A W11A O29A W5A -86.2(10) . . . . ?
O34A W11A O29A K12 29.0(8) . . . . ?
O35A W11A O11A K17 -46(2) . . . . ?
O35A W11A O29A W5A -13(3) . . . . ?
O35A W11A O29A K12 102.3(19) . . . . ?
O35A W12A O12A K1 -132.1(12) . . . . ?
O35A W12A O32A W8A 4(2) . . . . ?
O35A W12A O36A W10A 20(2) . . . . ?
O36A W10A O28A W4A 10(3) . . . . ?
O36A W10A O28A K12 -105(2) . . . . ?
O36A W12A O12A K1 139.2(12) . . . . ?
O36A W12A O32A W8A 83.1(9) . . . . ?
O36A W12A O35A W11A -20.8(18) . . . . ?
O36A W12A O35A K5 169.4(7) . . . . ?
O37A W2A O13A Sm1A -5.8(7) . . . . ?
O37A W3A O15A Sm1A 2.0(9) . . . . ?
O37A Ge1A O38A W4A -59.9(10) . . . . ?
O37A Ge1A O38A W9A 59.4(9) . . . . ?
O37A Ge1A O38A W10A 178.9(7) . . . . ?
O37A Ge1A O39A W5A 60.0(9) . . . . ?
O37A Ge1A O39A W6A -59.0(9) . . . . ?
O37A Ge1A O39A W11A -177.9(7) . . . . ?
O37A Ge1A O40A W7A 59.9(9) . . . . ?
O37A Ge1A O40A W8A -57.0(9) . . . . ?
O37A Ge1A O40A W12A 179.0(7) . . . . ?
O38A W4A O16A Sm1A -91(2) . . . . ?
O38A W10A O28A W4A -0.4(9) . . . . ?
O38A W10A O28A K12 -114.7(8) . . . . ?
O38A Ge1A O37A W2A 176.7(7) . . . . ?
O38A Ge1A O37A W3A -55.6(9) . . . . ?
O38A Ge1A O39A W5A -62.6(9) . . . . ?
O38A Ge1A O39A W6A 178.4(7) . . . . ?
O38A Ge1A O39A W11A 59.5(9) . . . . ?
O38A Ge1A O40A W7A -179.0(7) . . . . ?
O38A Ge1A O40A W8A 64.2(9) . . . . ?
O38A Ge1A O40A W12A -59.8(9) . . . . ?
O39A W5A O17A Sm1A 87.5(17) . . . . ?
O39A W6A O18A W2A -53(2) . . . . ?
O39A W11A O29A W5A -0.5(8) . . . . ?
O39A W11A O29A K12 114.6(8) . . . . ?
O39A Ge1A O37A W2A 56.2(9) . . . . ?
O39A Ge1A O37A W3A -176.2(7) . . . . ?
O39A Ge1A O38A W4A 62.9(9) . . . . ?
O39A Ge1A O38A W9A -177.8(7) . . . . ?
O39A Ge1A O38A W10A -58.3(9) . . . . ?
O39A Ge1A O40A W7A -62.8(9) . . . . ?
O39A Ge1A O40A W8A -179.6(7) . . . . ?
O39A Ge1A O40A W12A 56.3(9) . . . . ?
O40A W7A O7A K2 -25(3) . . . . ?
O40A W7A O7A K4 112(3) . . . . ?
O40A W7A O7A K6 -143(2) . . . . ?
O40A W7A O19A W2A 64.8(18) . . . . ?
O40A W7A O24A W6A -62.9(17) . . . . ?
O40A W7A O24A K5 98.6(6) . . . . ?
O40A W8A O8A K11 63(4) . . . 2_666 ?
O40A W8A O20A W3A -61.0(18) . . . . ?
O40A W12A O32A W8A -0.8(7) . . . . ?
O40A W12A O35A W11A 63.4(18) . . . . ?
O40A W12A O35A K5 -106.4(6) . . . . ?
O40A W12A O36A W10A -66(2) . . . . ?
O40A Ge1A O37A W2A -64.7(9) . . . . ?
O40A Ge1A O37A W3A 62.9(9) . . . . ?
O40A Ge1A O38A W4A 179.7(8) . . . . ?
O40A Ge1A O38A W9A -61.0(9) . . . . ?
O40A Ge1A O38A W10A 58.5(10) . . . . ?
O40A Ge1A O39A W5A -178.2(7) . . . . ?
O40A Ge1A O39A W6A 62.7(9) . . . . ?
O40A Ge1A O39A W11A -56.1(10) . . . . ?
O2B W2B O13B Sm1B 172.2(8) . . . . ?
O3B W3B O15B Sm1B -166.3(8) . . . . ?
O4B W4B O16B Sm1B 97.7(17) . . . . ?
O4B W4B O22B W5B -123.7(14) . . . . ?
O4B W4B O22B K7 65.0(7) . . . . ?
O5B W5B O17B Sm1B -93.6(19) . . . . ?
O6B W6B O18B W2B 127.6(19) . . . . ?
O7B W7B O19B W2B -122.6(14) . . . . ?
O8B W8B O20B W3B 123.4(16) . . . . ?
O8B W8B O20B K8 -4.2(8) . . . 2_666 ?
O9B W9B O21B W3B -138(2) . . . . ?
O9B W9B O27B W4B -178.9(8) . . . . ?
O10B W10B O28B W4B -174.7(9) . . . . ?
O10B W10B O28B K7 69.1(8) . . . . ?
O11B W11B O29B W5B 173.6(9) . . . . ?
O11B W11B O29B K7 -74.6(8) . . . . ?
O11B W11B O29B K9 0.6(11) . . . . ?
O12B W12B O35B W11B -123.0(15) . . . . ?
O12B W12B O35B K3 12.8(7) . . . . ?
O14B W2B O13B Sm1B 71.2(8) . . . . ?
O14B W3B O3B K8 80.9(8) . . . 2_666 ?
O14B W3B O15B Sm1B -66.5(9) . . . . ?
O15B W3B O3B K8 -179.7(8) . . . 2_666 ?
O16B W4B O22B W5B -17.9(14) . . . . ?
O16B W4B O22B K7 170.7(6) . . . . ?
O18B W2B O13B Sm1B -86.5(8) . . . . ?
O18B W6B O6B K1 -85.3(7) . . . . ?
O18B W6B O6B K2 -171.2(5) . . . . ?
O18B W6B O6B K5 93.0(9) . . . . ?
O19B W2B O13B Sm1B -13(3) . . . . ?
O19B W7B O7B K1 88.5(5) . . . . ?
O19B W7B O7B K3 -125.2(9) . . . 2_666 ?
O20B W3B O3B K8 -5.4(8) . . . 2_666 ?
O20B W3B O15B Sm1B 35(2) . . . . ?
O20B W8B O8B K8 4.4(8) . . . 2_666 ?
O21B W3B O3B K8 -85.9(8) . . . 2_666 ?
O21B W3B O15B Sm1B 92.9(8) . . . . ?
O21B W9B O27B W4B -78.0(8) . . . . ?
O22B W4B O16B Sm1B -6.0(17) . . . . ?
O22B W5B O17B Sm1B 9.2(18) . . . . ?
O23B W5B O17B Sm1B 164.8(18) . . . . ?
O23B W6B O6B K1 -179.4(6) . . . . ?
O23B W6B O6B K2 94.7(6) . . . . ?
O23B W6B O6B K5 -1.1(10) . . . . ?
O23B W6B O18B W2B -131(2) . . . . ?
O24B W6B O6B K1 2.8(7) . . . . ?
O24B W6B O6B K2 -83.2(5) . . . . ?
O24B W6B O6B K5 -178.9(8) . . . . ?
O24B W6B O18B W2B 29(2) . . . . ?
O24B W7B O7B K1 -3.1(6) . . . . ?
O24B W7B O7B K3 143.1(9) . . . 2_666 ?
O24B W7B O19B W2B -21.6(14) . . . . ?
O25B W7B O7B K1 -177.0(5) . . . . ?
O25B W7B O7B K3 -30.7(10) . . . 2_666 ?
O25B W7B O19B W2B 136.9(14) . . . . ?
O25B W8B O8B K8 -88.3(7) . . . 2_666 ?
O25B W8B O20B W3B -137.9(16) . . . . ?
O25B W8B O20B K8 94.5(6) . . . 2_666 ?
O26B W8B O8B K8 96.4(8) . . . 2_666 ?
O26B W8B O20B W3B 21.8(16) . . . . ?
O26B W8B O20B K8 -105.9(7) . . . 2_666 ?
O26B W9B O21B W3B -37(2) . . . . ?
O26B W9B O27B W4B 12(2) . . . . ?
O27B W4B O16B Sm1B -161.9(17) . . . . ?
O27B W4B O22B W5B 82.5(19) . . . . ?
O27B W4B O22B K7 -88.9(14) . . . . ?
O27B W9B O21B W3B 123(2) . . . . ?
O28B W4B O16B Sm1B -92(2) . . . . ?
O28B W4B O22B W5B 142.4(14) . . . . ?
O28B W4B O22B K7 -29.0(6) . . . . ?
O28B W10B O10B K16 -173.0(10) . . . . ?
O29B W5B O17B Sm1B 88(2) . . . . ?
O29B W11B O11B K3 -161.6(7) . . . . ?
O29B W11B O11B K13 75.6(11) . . . . ?
O30B W6B O6B K1 90.7(6) . . . . ?
O30B W6B O6B K2 4.8(5) . . . . ?
O30B W6B O6B K5 -91.0(9) . . . . ?
O30B W6B O18B W2B -43(3) . . . . ?
O30B W11B O11B K3 -69.7(7) . . . . ?
O30B W11B O11B K13 167.5(9) . . . . ?
O30B W11B O29B W5B 73.2(9) . . . . ?
O30B W11B O29B K7 -174.9(6) . . . . ?
O30B W11B O29B K9 -99.8(10) . . . . ?
O31B W7B O7B K1 -89.6(5) . . . . ?
O31B W7B O7B K3 56.7(9) . . . 2_666 ?
O31B W7B O19B W2B 53(2) . . . . ?
O31B W12B O12B K1 -45.3(12) . . . 2_666 ?
O31B W12B O12B K16 174.7(9) . . . . ?
O31B W12B O35B W11B 136.9(16) . . . . ?
O31B W12B O35B K3 -87.4(6) . . . . ?
O32B W8B O8B K8 -175.1(7) . . . 2_666 ?
O32B W8B O20B W3B -58(2) . . . . ?
O32B W8B O20B K8 174.6(12) . . . 2_666 ?
O32B W12B O12B K1 45.8(12) . . . 2_666 ?
O32B W12B O12B K16 -94.1(10) . . . . ?
O32B W12B O35B W11B 56(3) . . . . ?
O32B W12B O35B K3 -168.6(13) . . . . ?
O33B W9B O21B W3B 32(3) . . . . ?
O33B W9B O27B W4B 80.6(8) . . . . ?
O33B W10B O10B K16 94.3(10) . . . . ?
O33B W10B O28B W4B -73.5(9) . . . . ?
O33B W10B O28B K7 170.3(7) . . . . ?
O34B W10B O10B K16 -80.6(10) . . . . ?
O34B W10B O28B W4B 84.7(9) . . . . ?
O34B W10B O28B K7 -31.5(7) . . . . ?
O34B W11B O11B K3 103.9(7) . . . . ?
O34B W11B O11B K13 -18.9(11) . . . . ?
O34B W11B O29B W5B -84.3(9) . . . . ?
O34B W11B O29B K7 27.6(6) . . . . ?
O34B W11B O29B K9 102.8(10) . . . . ?
O35B W11B O11B K3 16.8(8) . . . . ?
O35B W11B O11B K13 -106.0(10) . . . . ?
O35B W11B O29B W5B -2(2) . . . . ?
O35B W11B O29B K7 110.1(17) . . . . ?
O35B W11B O29B K9 -174.8(15) . . . . ?
O35B W12B O12B K1 -134.6(11) . . . 2_666 ?
O35B W12B O12B K16 85.4(10) . . . . ?
O36B W10B O10B K16 4.8(10) . . . . ?
O36B W10B O28B W4B 11(2) . . . . ?
O36B W10B O28B K7 -105.4(16) . . . . ?
O36B W12B O12B K1 136.1(11) . . . 2_666 ?
O36B W12B O12B K16 -3.9(10) . . . . ?
O36B W12B O35B W11B -21.0(15) . . . . ?
O36B W12B O35B K3 114.8(6) . . . . ?
O37B W2B O13B Sm1B -1.7(7) . . . . ?
O37B W3B O15B Sm1B 6.1(8) . . . . ?
O37B Ge1B O38B W4B -60.3(9) . . . . ?
O37B Ge1B O38B W9B 58.8(8) . . . . ?
O37B Ge1B O38B W10B 178.4(6) . . . . ?
O37B Ge1B O39B W5B 58.4(9) . . . . ?
O37B Ge1B O39B W6B -59.5(8) . . . . ?
O37B Ge1B O39B W11B -178.4(6) . . . . ?
O37B Ge1B O40B W7B 56.3(8) . . . . ?
O37B Ge1B O40B W8B -58.0(8) . . . . ?
O37B Ge1B O40B W12B 179.4(7) . . . . ?
O38B W4B O16B Sm1B -90.3(17) . . . . ?
O38B W4B O22B W5B 70.9(13) . . . . ?
O38B W4B O22B K7 -100.4(6) . . . . ?
O38B W9B O21B W3B 50(2) . . . . ?
O38B W9B O27B W4B 5.8(7) . . . . ?
O38B W10B O28B W4B -0.7(7) . . . . ?
O38B W10B O28B K7 -116.8(7) . . . . ?
O38B Ge1B O37B W2B 175.9(6) . . . . ?
O38B Ge1B O37B W3B -56.2(8) . . . . ?
O38B Ge1B O39B W5B -64.4(9) . . . . ?
O38B Ge1B O39B W6B 177.7(7) . . . . ?
O38B Ge1B O39B W11B 58.8(8) . . . . ?
O38B Ge1B O40B W7B 178.7(7) . . . . ?
O38B Ge1B O40B W8B 64.4(8) . . . . ?
O38B Ge1B O40B W12B -58.3(9) . . . . ?
O39B W5B O17B Sm1B 92.8(18) . . . . ?
O39B W6B O6B K1 128(3) . . . . ?
O39B W6B O6B K2 42(3) . . . . ?
O39B W6B O6B K5 -54(4) . . . . ?
O39B W6B O18B W2B -57.9(19) . . . . ?
O39B W11B O29B W5B 1.4(7) . . . . ?
O39B W11B O29B K7 113.3(6) . . . . ?
O39B W11B O29B K9 -171.6(11) . . . . ?
O39B Ge1B O37B W2B 55.8(8) . . . . ?
O39B Ge1B O37B W3B -176.3(6) . . . . ?
O39B Ge1B O38B W4B 62.6(9) . . . . ?
O39B Ge1B O38B W9B -178.3(7) . . . . ?
O39B Ge1B O38B W10B -58.7(8) . . . . ?
O39B Ge1B O40B W7B -66.5(8) . . . . ?
O39B Ge1B O40B W8B 179.2(6) . . . . ?
O39B Ge1B O40B W12B 56.6(9) . . . . ?
O40B W7B O7B K1 -120(3) . . . . ?
O40B W7B O7B K3 26(3) . . . 2_666 ?
O40B W7B O19B W2B 62.8(14) . . . . ?
O40B W8B O8B K8 -133(3) . . . 2_666 ?
O40B W8B O20B W3B -64.1(15) . . . . ?
O40B W8B O20B K8 168.3(6) . . . 2_666 ?
O40B W12B O35B W11B 63.7(15) . . . . ?
O40B W12B O35B K3 -160.5(5) . . . . ?
O40B Ge1B O37B W2B -64.4(8) . . . . ?
O40B Ge1B O37B W3B 63.4(8) . . . . ?
O40B Ge1B O38B W4B 177.8(7) . . . . ?
O40B Ge1B O38B W9B -63.1(8) . . . . ?
O40B Ge1B O38B W10B 56.5(9) . . . . ?
O40B Ge1B O39B W5B -179.3(7) . . . . ?
O40B Ge1B O39B W6B 62.8(8) . . . . ?
O40B Ge1B O39B W11B -56.1(8) . . . . ?
O3C W3C O15C Sm1C -171.0(10) . . . . ?
O2C W2C O13C Sm1C 167.5(9) . . . . ?
O5C W5C O17C Sm1C -98.0(17) . . . . ?
O4C W4C O16C Sm1C 95(2) . . . . ?
O9C W9C O21C W3C -125(2) . . . . ?
O9C W9C O22C W4C -179.4(10) . . . . ?
O8C W8C O20C W3C 120(2) . . . . ?
O8C W8C O20C K15 -66.9(15) . . . . ?
O8C W8C O27C W9C -122(2) . . . . ?
O8C W8C O27C K4 72.3(10) . . . . ?
O7C W7C O19C W2C -122(3) . . . . ?
O7C W7C O19C K15 72.0(15) . . . . ?
O6C W6C O18C W2C 131(2) . . . . ?
O11C W11C O30C W5C 174.1(9) . . . . ?
O10C W10C O29C W4C -172.1(9) . . . . ?
O10C W10C O29C K9 -26.4(11) . . . . ?
O10C W10C O29C K13 72.4(11) . . . . ?
O12C W12C O32C W7C 172.8(14) . . . . ?
O12C W12C O32C K10 -71.9(10) . . . . ?
O12C W12C O34C W10C 122(2) . . . . ?
O12C W12C O34C K4 -70.5(10) . . . . ?
O12C W12C O36C W11C -117(2) . . . . ?
O12C W12C O36C K10 72.0(10) . . . . ?
O14C W3C O15C Sm1C -71.0(10) . . . . ?
O14C W2C O2C K14 38.2(10) . . . . ?
O14C W2C O2C K17 -134.9(17) . . . 1_655 ?
O14C W2C O13C Sm1C 66.2(10) . . . . ?
O13C W2C O2C K14 -61.7(10) . . . . ?
O13C W2C O2C K17 125.3(17) . . . 1_655 ?
O16C W4C O4C K13 -134.0(7) . . . . ?
O21C W3C O15C Sm1C 85.3(10) . . . . ?
O21C W9C O22C W4C -76.0(10) . . . . ?
O20C W3C O15C Sm1C 11(4) . . . . ?
O20C W8C O27C W9C -17(2) . . . . ?
O20C W8C O27C K4 176.9(8) . . . . ?
O19C W2C O2C K14 123.9(10) . . . . ?
O19C W2C O2C K17 -49.1(17) . . . 1_655 ?
O19C W2C O13C Sm1C -34(3) . . . . ?
O18C W2C O2C K14 -156.2(9) . . . . ?
O18C W2C O2C K17 30.8(17) . . . 1_655 ?
O18C W2C O13C Sm1C -90.8(9) . . . . ?
O23C W5C O17C Sm1C 4.9(18) . . . . ?
O23C W4C O4C K13 -37.5(7) . . . . ?
O23C W4C O16C Sm1C -8(2) . . . . ?
O22C W4C O4C K13 130.4(7) . . . . ?
O22C W4C O16C Sm1C -164(2) . . . . ?
O22C W9C O21C W3C 136(2) . . . . ?
O27C W9C O21C W3C -23(2) . . . . ?
O27C W9C O22C W4C 8(3) . . . . ?
O27C W8C O20C W3C 17(2) . . . . ?
O27C W8C O20C K15 -170.1(12) . . . . ?
O26C W8C O20C W3C -140(2) . . . . ?
O26C W8C O20C K15 32.9(12) . . . . ?
O26C W8C O27C W9C 72(3) . . . . ?
O26C W8C O27C K4 -94.2(19) . . . . ?
O26C W7C O19C W2C 136(2) . . . . ?
O26C W7C O19C K15 -29.8(12) . . . . ?
O25C W7C O19C W2C -22(2) . . . . ?
O25C W7C O19C K15 171.8(12) . . . . ?
O25C W6C O18C W2C 30(2) . . . . ?
O24C W5C O17C Sm1C 160.2(17) . . . . ?
O24C W6C O18C W2C -128(2) . . . . ?
O30C W5C O17C Sm1C 91(2) . . . . ?
O30C W11C O11C K3 79.3(10) . . . . ?
O29C W4C O4C K13 47.4(7) . . . . ?
O29C W4C O16C Sm1C -89(3) . . . . ?
O29C W10C O10C K2 -166(2) . . . . ?
O29C W10C O10C K6 75.2(7) . . . . ?
O28C W9C O21C W3C 48(4) . . . . ?
O28C W9C O22C W4C 80.7(10) . . . . ?
O28C W10C O10C K2 102(2) . . . . ?
O28C W10C O10C K6 -16.6(8) . . . . ?
O28C W10C O29C W4C -73.0(9) . . . . ?
O28C W10C O29C K9 72.7(9) . . . . ?
O28C W10C O29C K13 171.4(10) . . . . ?
O33C W8C O20C W3C -61(4) . . . . ?
O33C W8C O20C K15 112(2) . . . . ?
O33C W8C O27C W9C 140(2) . . . . ?
O33C W8C O27C K4 -25.8(8) . . . . ?
O33C W12C O12C K8 106.4(16) . . . . ?
O33C W12C O32C W7C 70.8(13) . . . . ?
O33C W12C O32C K10 -173.9(7) . . . . ?
O33C W12C O34C W10C -137(2) . . . . ?
O33C W12C O34C K4 31.1(7) . . . . ?
O33C W12C O36C W11C 62(3) . . . . ?
O33C W12C O36C K10 -110(2) . . . . ?
O32C W7C O19C W2C 52(4) . . . . ?
O32C W7C O19C K15 -114(2) . . . . ?
O32C W12C O12C K8 13.5(17) . . . . ?
O32C W12C O34C W10C -48(4) . . . . ?
O32C W12C O34C K4 119(2) . . . . ?
O32C W12C O36C W11C 143(2) . . . . ?
O32C W12C O36C K10 -27.7(7) . . . . ?
O31C W6C O18C W2C -40(4) . . . . ?
O31C W11C O11C K3 171.8(9) . . . . ?
O31C W11C O30C W5C 73.6(9) . . . . ?
O35C W11C O11C K3 -13.5(10) . . . . ?
O35C W11C O30C W5C -85.4(9) . . . . ?
O35C W10C O10C K2 -71(3) . . . . ?
O35C W10C O10C K6 169.9(6) . . . . ?
O35C W10C O29C W4C 84.5(9) . . . . ?
O35C W10C O29C K9 -129.7(9) . . . . ?
O35C W10C O29C K13 -31.0(10) . . . . ?
O34C W10C O10C K2 15(3) . . . . ?
O34C W10C O10C K6 -104.0(7) . . . . ?
O34C W10C O29C W4C 6(2) . . . . ?
O34C W10C O29C K9 151.6(17) . . . . ?
O34C W10C O29C K13 -109.7(19) . . . . ?
O34C W12C O12C K8 -162.8(13) . . . . ?
O34C W12C O32C W7C -17(3) . . . . ?
O34C W12C O32C K10 98(2) . . . . ?
O34C W12C O36C W11C -16.1(19) . . . . ?
O34C W12C O36C K10 172.7(7) . . . . ?
O36C W11C O11C K3 -100.5(10) . . . . ?
O36C W11C O30C W5C -7(2) . . . . ?
O36C W12C O12C K8 -74.2(15) . . . . ?
O36C W12C O32C W7C -86.5(13) . . . . ?
O36C W12C O32C K10 28.7(7) . . . . ?
O36C W12C O34C W10C 21(2) . . . . ?
O36C W12C O34C K4 -171.2(7) . . . . ?
O37C W3C O15C Sm1C 1.9(9) . . . . ?
O37C W2C O13C Sm1C -5.9(8) . . . . ?
O37C Ge1C O39C W5C 58.1(11) . . . . ?
O37C Ge1C O39C W6C -59.4(10) . . . . ?
O37C Ge1C O39C W11C -179.3(8) . . . . ?
O37C Ge1C O40C W4C -58.7(10) . . . . ?
O37C Ge1C O40C W9C 59.6(10) . . . . ?
O37C Ge1C O40C W10C 179.6(8) . . . . ?
O37C Ge1C O38C W8C -57.4(11) . . . . ?
O37C Ge1C O38C W7C 58.0(12) . . . . ?
O37C Ge1C O38C W12C -178.9(10) . . . . ?
O39C W5C O17C Sm1C 88.7(17) . . . . ?
O39C W6C O18C W2C -56(2) . . . . ?
O39C W11C O30C W5C 0.6(7) . . . . ?
O39C Ge1C O37C W3C -177.0(8) . . . . ?
O39C Ge1C O37C W2C 57.3(10) . . . . ?
O39C Ge1C O40C W4C 64.3(10) . . . . ?
O39C Ge1C O40C W9C -177.4(7) . . . . ?
O39C Ge1C O40C W10C -57.4(10) . . . . ?
O39C Ge1C O38C W8C 179.4(8) . . . . ?
O39C Ge1C O38C W7C -65.2(11) . . . . ?
O39C Ge1C O38C W12C 57.8(13) . . . . ?
O40C W4C O4C K13 74(2) . . . . ?
O40C W4C O16C Sm1C -92(2) . . . . ?
O40C W9C O21C W3C 62(2) . . . . ?
O40C W9C O22C W4C 6.3(8) . . . . ?
O40C W10C O10C K2 132(3) . . . . ?
O40C W10C O10C K6 14(4) . . . . ?
O40C W10C O29C W4C -1.4(7) . . . . ?
O40C W10C O29C K9 144.3(10) . . . . ?
O40C W10C O29C K13 -117.0(10) . . . . ?
O40C Ge1C O37C W3C -57.1(11) . . . . ?
O40C Ge1C O37C W2C 177.2(8) . . . . ?
O40C Ge1C O39C W5C -64.0(10) . . . . ?
O40C Ge1C O39C W6C 178.5(7) . . . . ?
O40C Ge1C O39C W11C 58.6(10) . . . . ?
O40C Ge1C O38C W8C 64.3(11) . . . . ?
O40C Ge1C O38C W7C 179.7(9) . . . . ?
O40C Ge1C O38C W12C -57.2(13) . . . . ?
O38C W8C O20C W3C -68(2) . . . . ?
O38C W8C O20C K15 105.5(11) . . . . ?
O38C W8C O27C W9C 68(2) . . . . ?
O38C W8C O27C K4 -98.2(8) . . . . ?
O38C W7C O19C W2C 63(2) . . . . ?
O38C W7C O19C K15 -103.2(12) . . . . ?
O38C W12C O32C W7C -1.9(11) . . . . ?
O38C W12C O32C K10 113.3(8) . . . . ?
O38C W12C O34C W10C -63(2) . . . . ?
O38C W12C O34C K4 104.9(7) . . . . ?
O38C W12C O36C W11C 69.5(19) . . . . ?
O38C W12C O36C K10 -101.7(7) . . . . ?
O38C Ge1C O37C W3C 62.7(12) . . . . ?
O38C Ge1C O37C W2C -62.9(11) . . . . ?
O38C Ge1C O39C W5C -179.5(8) . . . . ?
O38C Ge1C O39C W6C 63.1(10) . . . . ?
O38C Ge1C O39C W11C -56.9(11) . . . . ?
O38C Ge1C O40C W4C 179.4(9) . . . . ?
O38C Ge1C O40C W9C -62.3(10) . . . . ?
O38C Ge1C O40C W10C 57.7(11) . . . . ?
O1LA C1A C2A C3A -13(3) . . . . ?
O1LA C1A C2A C7A 176(2) . . . . ?
O2LA C3A C4A C5A 176.0(18) . . . . ?
O2LA C3A C4A C8A -7(3) . . . . ?
O3LA C13A C14A C15A 174.2(18) . . . . ?
O3LA C13A C14A C18A -4(3) . . . . ?
O1LB C1B C2B C3B 3(3) . . . . ?
O1LB C1B C2B C7B -175(2) . . . . ?
O2LB C3B C4B C5B 176.4(19) . . . . ?
O2LB C3B C4B C8B -2(3) . . . . ?
O3LB C13B C14B C15B -176.5(18) . . . . ?
O3LB C13B C14B C18B -3(3) . . . . ?
O1LC C1C C2C C3C -4(4) . . . . ?
O1LC C1C C2C C7C 173(3) . . . . ?
O2LC C3C C4C C5C -178.0(19) . . . . ?
O2LC C3C C4C C8C 0(3) . . . . ?
O3LC C13C C14C C15C -179.2(17) . . . . ?
O3LC C13C C14C C18C 5(3) . . . . ?
N1A C9A C10A N2A 95(2) . . . . ?
N2A C11A C12A C13A 48(3) . . . . ?
N2A C11A C12A C17A -135(2) . . . . ?
N1B C9B C10B N2B -94(2) . . . . ?
N2B C11B C12B C13B -46(3) . . . . ?
N2B C11B C12B C17B 141(2) . . . . ?
N1C C9C C10C N2C 98(2) . . . . ?
N2C C11C C12C C13C 44(3) . . . . ?
N2C C11C C12C C17C -143(2) . . . . ?
C1A C2A C3A O2LA 7(3) . . . . ?
C1A C2A C3A C4A -169.7(18) . . . . ?
C1A C2A C7A C6A 174(2) . . . . ?
C2A C3A C4A C5A -7(3) . . . . ?
C2A C3A C4A C8A 170.3(19) . . . . ?
C3A C2A C7A C6A 4(3) . . . . ?
C3A C4A C5A C6A 9(3) . . . . ?
C3A C4A C8A N1A 43(3) . . . . ?
C4A C5A C6A Br1A 174.2(17) . . . . ?
C4A C5A C6A C7A -4(4) . . . . ?
C5A C4A C8A N1A -140(2) . . . . ?
C5A C6A C7A C2A -2(4) . . . . ?
C7A C2A C3A O2LA 177.5(19) . . . . ?
C7A C2A C3A C4A 0(3) . . . . ?
C8A N1A C9A C10A -173.5(17) . . . . ?
C8A C4A C5A C6A -168(2) . . . . ?
C9A N1A C8A C4A 74(2) . . . . ?
C10A N2A C11A C12A -162.5(18) . . . . ?
C11A N2A C10A C9A 66(2) . . . . ?
C11A C12A C13A O3LA 0(3) . . . . ?
C11A C12A C13A C14A 179.5(19) . . . . ?
C11A C12A C17A C16A -176(2) . . . . ?
C12A C13A C14A C15A -5(3) . . . . ?
C12A C13A C14A C18A 177(2) . . . . ?
C13A C12A C17A C16A 2(4) . . . . ?
C13A C14A C15A C16A 4(3) . . . . ?
C13A C14A C18A O4LA -3(4) . . . . ?
C14A C15A C16A Br2A 177.3(17) . . . . ?
C14A C15A C16A C17A -1(4) . . . . ?
C15A C14A C18A O4LA 179(2) . . . . ?
C15A C16A C17A C12A -2(4) . . . . ?
C17A C12A C13A O3LA -177.0(19) . . . . ?
C17A C12A C13A C14A 2(3) . . . . ?
C18A C14A C15A C16A -177(2) . . . . ?
C19A N1A C8A C4A -164.1(19) . . . . ?
C19A N1A C9A C10A 65(2) . . . . ?
C20A N2A C10A C9A -171.7(18) . . . . ?
C20A N2A C11A C12A 72(2) . . . . ?
C1B C2B C3B O2LB 7(3) . . . . ?
C1B C2B C3B C4B -177.8(18) . . . . ?
C1B C2B C7B C6B 179(2) . . . . ?
C2B C3B C4B C5B 1(3) . . . . ?
C2B C3B C4B C8B -177.6(17) . . . . ?
C3B C2B C7B C6B 0(3) . . . . ?
C3B C4B C5B C6B -3(3) . . . . ?
C3B C4B C8B N1B -47(2) . . . . ?
C4B C5B C6B Br1B -179.0(16) . . . . ?
C4B C5B C6B C7B 4(3) . . . . ?
C5B C4B C8B N1B 134(2) . . . . ?
C5B C6B C7B C2B -2(4) . . . . ?
C7B C2B C3B O2LB -174.7(19) . . . . ?
C7B C2B C3B C4B 1(3) . . . . ?
C8B N1B C9B C10B -69(2) . . . . ?
C8B C4B C5B C6B 175(2) . . . . ?
C9B N1B C8B C4B 167.0(16) . . . . ?
C10B N2B C11B C12B -69(2) . . . . ?
C11B N2B C10B C9B 172.7(17) . . . . ?
C11B C12B C13B O3LB 7(3) . . . . ?
C11B C12B C13B C14B -166.9(18) . . . . ?
C11B C12B C17B C16B 168(2) . . . . ?
C12B C13B C14B C15B -3(3) . . . . ?
C12B C13B C14B C18B 170.8(19) . . . . ?
C13B C12B C17B C16B -4(3) . . . . ?
C13B C14B C15B C16B -1(3) . . . . ?
C13B C14B C18B O4LB 10(4) . . . . ?
C14B C15B C16B Br2B 179.9(16) . . . . ?
C14B C15B C16B C17B 3(4) . . . . ?
C15B C14B C18B O4LB -176(2) . . . . ?
C15B C16B C17B C12B 0(3) . . . . ?
C17B C12B C13B O3LB 179.6(19) . . . . ?
C17B C12B C13B C14B 6(3) . . . . ?
C18B C14B C15B C16B -175(2) . . . . ?
C19B N1B C8B C4B -70(2) . . . . ?
C19B N1B C9B C10B 169.0(17) . . . . ?
C20B N2B C10B C9B -62(2) . . . . ?
C20B N2B C11B C12B 164.0(19) . . . . ?
C1C C2C C3C O2LC -5(3) . . . . ?
C1C C2C C3C C4C 177.3(19) . . . . ?
C1C C2C C7C C6C -178(2) . . . . ?
C2C C3C C4C C5C 0(3) . . . . ?
C2C C3C C4C C8C 177.8(18) . . . . ?
C3C C2C C7C C6C -1(3) . . . . ?
C3C C4C C5C C6C 1(4) . . . . ?
C3C C4C C8C N1C 50(2) . . . . ?
C4C C5C C6C Br1C 177.4(18) . . . . ?
C4C C5C C6C C7C -1(4) . . . . ?
C5C C4C C8C N1C -132(2) . . . . ?
C5C C6C C7C C2C 1(4) . . . . ?
C7C C2C C3C O2LC 177.7(19) . . . . ?
C7C C2C C3C C4C 0(3) . . . . ?
C8C N1C C9C C10C 66(2) . . . . ?
C8C C4C C5C C6C -177(2) . . . . ?
C9C N1C C8C C4C -164.7(17) . . . . ?
C10C N2C C11C C12C 70(2) . . . . ?
C11C N2C C10C C9C -176.4(18) . . . . ?
C11C C12C C13C O3LC -11(3) . . . . ?
C11C C12C C13C C14C 169.1(18) . . . . ?
C11C C12C C17C C16C -167(2) . . . . ?
C12C C13C C14C C15C 1(3) . . . . ?
C12C C13C C14C C18C -174.7(18) . . . . ?
C13C C12C C17C C16C 5(3) . . . . ?
C13C C14C C15C C16C -1(3) . . . . ?
C13C C14C C18C O4LC -5(3) . . . . ?
C14C C15C C16C Br2C -176.4(14) . . . . ?
C14C C15C C16C C17C 3(3) . . . . ?
C15C C14C C18C O4LC 179.0(19) . . . . ?
C15C C16C C17C C12C -5(3) . . . . ?
C17C C12C C13C O3LC 177.0(18) . . . . ?
C17C C12C C13C C14C -3(3) . . . . ?
C18C C14C C15C C16C 174.9(18) . . . . ?
C19C N1C C8C C4C 72(2) . . . . ?
C19C N1C C9C C10C -168.6(19) . . . . ?
C20C N2C C10C C9C 62(2) . . . . ?
C20C N2C C11C C12C -165(2) . . . . ?
